data_7110487
loop_
_publ_author_name
'Amemiya, Takashi'
'Kuwata, Shigeki'
'Hidai, Masanobu'

_publ_section_title
;
 Syntheses of mixed-metal M2Ti2S4 cubane-type sulfido clusters (M = Ru,
 Rh, Ir, Cu) from a dinuclear organometallic thiotitanate anion
;
_journal_issue 8
_journal_name_full 'Chemical Communications'
_journal_page_first 711
_journal_paper_doi 10.1039/a901002e
_journal_year 1999
_chemical_formula_moiety 'C26 H34 S4 Rh2 Ti2 '
_chemical_formula_sum 'C26 H34 Rh2 S4 Ti2'
_chemical_formula_weight 776.41
_space_group_IT_number 15
_symmetry_cell_setting monoclinic
_symmetry_Int_Tables_number 15
_symmetry_space_group_name_Hall '-C 2yc'
_symmetry_space_group_name_H-M 'C 1 2/c 1'
_audit_creation_date 'Sun Oct 18 16:18:37 1998'
_audit_creation_method 'from TEXRAY.INF file'
_cell_angle_alpha 90
_cell_angle_beta 119.47(2)
_cell_angle_gamma 90
_cell_formula_units_Z 8
_cell_length_a 26.410(5)
_cell_length_b 15.468(4)
_cell_length_c 15.683(4)
_cell_measurement_reflns_used 25
_cell_measurement_temperature 296.2
_cell_measurement_theta_max 20.0
_cell_measurement_theta_min 19.5
_cell_volume 5578(3)
_computing_cell_refinement 'Rigaku/AFC Diffractometer Control'
_computing_data_collection 'Rigaku/AFC Diffractometer Control'
_computing_data_reduction teXsan
_computing_publication_material teXsan
_computing_structure_refinement teXsan
_diffrn_ambient_temperature 296.2
_diffrn_measurement_device_type 'Rigaku AFC7R'
_diffrn_measurement_method \w-2\q
_diffrn_orient_matrix_UB_11 0.00100
_diffrn_orient_matrix_UB_12 -0.02141
_diffrn_orient_matrix_UB_13 -0.05932
_diffrn_orient_matrix_UB_21 0.04314
_diffrn_orient_matrix_UB_22 0.00805
_diffrn_orient_matrix_UB_23 0.03449
_diffrn_orient_matrix_UB_31 0.00539
_diffrn_orient_matrix_UB_32 -0.06047
_diffrn_orient_matrix_UB_33 0.02560
_diffrn_radiation_detector 'scintillation counter'
_diffrn_radiation_monochromator graphite
_diffrn_radiation_source 'Rigaku rotating anode'
_diffrn_radiation_type 'Mo K\a'
_diffrn_radiation_wavelength 0.7107
_diffrn_reflns_av_R_equivalents 0.028
_diffrn_reflns_av_sigmaI/netI 0.066
_diffrn_reflns_limit_h_max 34
_diffrn_reflns_limit_h_min 0
_diffrn_reflns_limit_k_max 20
_diffrn_reflns_limit_k_min 0
_diffrn_reflns_limit_l_max 17
_diffrn_reflns_limit_l_min -20
_diffrn_reflns_number 6542
_diffrn_reflns_reduction_process 'Lp corrections applied'
_diffrn_reflns_theta_max 27.50
_diffrn_reflns_theta_min 2.62
_diffrn_standards_decay_% 0.17
_diffrn_standards_interval_count 150
_diffrn_standards_number 3
_exptl_absorpt_coefficient_mu 2.027
_exptl_absorpt_correction_T_max 0.999
_exptl_absorpt_correction_T_min 0.550
_exptl_absorpt_correction_type psi-scan
_exptl_absorpt_process_details '(North, Phillips & Mathews, 1968)'
_exptl_crystal_colour darkbrown
_exptl_crystal_density_diffrn 1.849
_exptl_crystal_density_method 'not measured'
_exptl_crystal_description prismatic
_exptl_crystal_F_000 3104.00
_exptl_crystal_size_max 0.600
_exptl_crystal_size_mid 0.200
_exptl_crystal_size_min 0.200
_refine_diff_density_max 0.82
_refine_diff_density_min -0.62
_refine_ls_extinction_coef 0.00089(4)
_refine_ls_extinction_method 'Zachariasen(1967) type 2 Gaussian isotropic'
_refine_ls_goodness_of_fit_ref 1.669
_refine_ls_matrix_type full
_refine_ls_number_constraints 0
_refine_ls_number_parameters 277
_refine_ls_number_reflns 4638
_refine_ls_number_restraints 0
_refine_ls_R_factor_all 0.0369
_refine_ls_R_factor_gt 0.0369
_refine_ls_shift/su_max 0.0067
_refine_ls_shift/su_mean 0.0020
_refine_ls_structure_factor_coef F
_refine_ls_weighting_details 'w = 1/[\s^2^(Fo) + 0.00006|Fo|^2^]'
_refine_ls_weighting_scheme calc
_refine_ls_wR_factor_gt 0.0371
_refine_ls_wR_factor_ref 0.0371
_reflns_number_gt 4638
_reflns_number_total 6409
_reflns_threshold_expression >2.0sigma(I)
_cod_data_source_file 901002esup1.cif
_cod_data_source_block (3)
_cod_depositor_comments
;
The following automatic conversions were performed:
'_reflns_observed_expression' tag replaced with
'_reflns_threshold_expression' tag as specified in the replacement
file
'cod-tools/trunk/perl-scripts/inputs/replacement_tags.lst'.

'_atom_site_calc_flags'
tag replaced with '_atom_site_calc_flag' tag as specified in the
replacement file
'cod-tools/trunk/perl-scripts/inputs/replacement_tags.lst'.

'_atom_type_scat_imag'
tag replaced with '_atom_type_scat_dispersion_imag' tag as specified
in the replacement file
'cod-tools/trunk/perl-scripts/inputs/replacement_tags.lst'.

Automatic conversion script
Id: cif_correct_tags 3137 2015-03-23 15:08:43Z antanas 
;
_cod_original_cell_volume 5577(2)
_cod_original_sg_symbol_H-M 'C 2/c        '
_cod_original_formula_sum 'C26 H34 S4 Rh2 Ti2 '
_cod_database_code 7110487

loop_
_symmetry_equiv_pos_as_xyz
x,y,z
-x,y,1/2-z
-x,-y,-z
x,-y,1/2+z
1/2+x,1/2+y,z
1/2-x,1/2+y,1/2-z
1/2-x,1/2-y,-z
1/2+x,1/2-y,1/2+z

loop_
_atom_site_label
_atom_site_type_symbol
_atom_site_fract_x
_atom_site_fract_y
_atom_site_fract_z
_atom_site_U_iso_or_equiv
_atom_site_adp_type
_atom_site_occupancy
_atom_site_calc_flag
_atom_site_refinement_flags
Rh(1) Rh 0.11722(2) 0.08350(3) 0.19983(3) 0.0300(1) Uani 1.00 d .
Rh(2) Rh 0.10054(2) 0.28066(3) 0.06961(3) 0.0315(1) Uani 1.00 d .
Ti(1) Ti 0.21253(4) 0.18238(6) 0.20266(7) 0.0356(3) Uani 1.00 d .
Ti(2) Ti 0.13762(4) 0.26482(7) 0.27905(7) 0.0394(3) Uani 1.00 d .
S(1) S 0.20061(6) 0.1482(1) 0.3387(1) 0.0439(4) Uani 1.00 d .
S(2) S 0.19221(6) 0.32691(9) 0.2108(1) 0.0459(4) Uani 1.00 d .
S(3) S 0.13207(6) 0.13586(8) 0.06657(9) 0.0316(3) Uani 1.00 d .
S(4) S 0.05598(5) 0.20762(8) 0.15381(9) 0.0324(3) Uani 1.00 d .
C(1) C 0.3121(3) 0.1453(7) 0.3019(6) 0.081(3) Uani 1.00 d .
C(2) C 0.2853(3) 0.0792(5) 0.2346(8) 0.075(3) Uani 1.00 d .
C(3) C 0.2680(3) 0.1115(7) 0.1431(7) 0.090(3) Uani 1.00 d .
C(4) C 0.2818(4) 0.1966(7) 0.1523(8) 0.086(3) Uani 1.00 d .
C(5) C 0.3090(3) 0.2169(5) 0.2488(9) 0.083(3) Uani 1.00 d .
C(6A) C 0.1795(2) 0.3596(6) 0.4155(6) 0.0483 Uiso 0.60 d P
C(6B) C 0.1733(4) 0.3134(9) 0.4420(8) 0.0577 Uiso 0.40 d P
C(7A) C 0.1538(3) 0.2912(5) 0.4388(5) 0.0483 Uiso 0.60 d P
C(7B) C 0.1216(6) 0.2689(6) 0.4164(9) 0.0577 Uiso 0.40 d P
C(8A) C 0.0937(3) 0.2950(5) 0.3752(6) 0.0483 Uiso 0.60 d P
C(8B) C 0.0759(4) 0.3139(9) 0.3396(10) 0.0577 Uiso 0.40 d P
C(9A) C 0.0823(2) 0.3657(6) 0.3126(5) 0.0483 Uiso 0.60 d P
C(9B) C 0.0994(6) 0.3861(8) 0.3177(8) 0.0577 Uiso 0.40 d P
C(10A) C 0.1353(4) 0.4056(4) 0.3375(6) 0.0483 Uiso 0.60 d P
C(10B) C 0.1595(5) 0.3858(8) 0.381(1) 0.0577 Uiso 0.40 d P
C(11) C 0.1651(2) -0.0406(4) 0.2660(4) 0.047(2) Uani 1.00 d .
C(12) C 0.1409(2) -0.0444(3) 0.1655(5) 0.045(2) Uani 1.00 d .
C(13) C 0.0859(3) -0.0900(4) 0.0958(5) 0.063(2) Uani 1.00 d .
C(14) C 0.0367(3) -0.0764(4) 0.1181(5) 0.064(2) Uani 1.00 d .
C(15) C 0.0381(2) 0.0130(4) 0.1592(5) 0.049(2) Uani 1.00 d .
C(16) C 0.0656(3) 0.0333(4) 0.2584(5) 0.053(2) Uani 1.00 d .
C(17) C 0.1001(3) -0.0292(5) 0.3422(5) 0.075(3) Uani 1.00 d .
C(18) C 0.1420(3) -0.0849(4) 0.3254(5) 0.065(2) Uani 1.00 d .
C(19) C 0.1075(3) 0.3091(4) -0.0574(4) 0.048(2) Uani 1.00 d .
C(20) C 0.0536(3) 0.2713(4) -0.0883(4) 0.047(2) Uani 1.00 d .
C(21) C -0.0028(3) 0.3222(4) -0.1355(5) 0.065(2) Uani 1.00 d .
C(22) C -0.0198(3) 0.3551(5) -0.0632(6) 0.071(2) Uani 1.00 d .
C(23) C 0.0302(3) 0.3760(4) 0.0341(5) 0.051(2) Uani 1.00 d .
C(24) C 0.0792(3) 0.4221(4) 0.0534(5) 0.053(2) Uani 1.00 d .
C(25) C 0.0902(3) 0.4623(4) -0.0241(5) 0.071(3) Uani 1.00 d .
C(26) C 0.1184(3) 0.4036(4) -0.0651(6) 0.073(3) Uani 1.00 d .
H(1) H 0.3292 0.1414 0.3711 0.0976 Uiso 1.00 calc .
H(2) H 0.2799 0.0215 0.2495 0.0896 Uiso 1.00 calc .
H(3) H 0.2496 0.0798 0.0836 0.1078 Uiso 1.00 calc .
H(4) H 0.2737 0.2354 0.1002 0.1033 Uiso 1.00 calc .
H(5) H 0.3237 0.2724 0.2753 0.0993 Uiso 1.00 calc .
H(6A) H 0.2199(2) 0.3725(9) 0.4471(9) 0.0483 Uiso 0.60 calc P
H(6B) H 0.2110(5) 0.297(1) 0.492(1) 0.0577 Uiso 0.40 calc P
H(7A) H 0.1736(5) 0.2496(7) 0.4889(7) 0.0483 Uiso 0.60 calc P
H(7B) H 0.118(1) 0.2173(8) 0.446(1) 0.0577 Uiso 0.40 calc P
H(8A) H 0.0655(5) 0.2563(7) 0.3747(10) 0.0483 Uiso 0.60 calc P
H(8B) H 0.0359(4) 0.298(1) 0.308(1) 0.0577 Uiso 0.40 calc P
H(9A) H 0.0451(3) 0.3834(9) 0.2621(7) 0.0483 Uiso 0.60 calc P
H(9B) H 0.0782(9) 0.428(1) 0.269(1) 0.0577 Uiso 0.40 calc P
H(10A) H 0.1405(6) 0.4553(6) 0.3069(9) 0.0483 Uiso 0.60 calc P
H(10B) H 0.1864(8) 0.427(1) 0.382(2) 0.0577 Uiso 0.40 calc P
H(11) H 0.1995 -0.0070 0.3009 0.0559 Uiso 1.00 calc .
H(12) H 0.1610 -0.0151 0.1379 0.0537 Uiso 1.00 calc .
H(13) H 0.0737 -0.0693 0.0316 0.0754 Uiso 1.00 calc .
H(14) H 0.0938 -0.1502 0.0987 0.0754 Uiso 1.00 calc .
H(15) H 0.0007 -0.0837 0.0594 0.0763 Uiso 1.00 calc .
H(16) H 0.0399 -0.1184 0.1647 0.0763 Uiso 1.00 calc .
H(17) H 0.0187 0.0584 0.1139 0.0588 Uiso 1.00 calc .
H(18) H 0.0627 0.0913 0.2754 0.0632 Uiso 1.00 calc .
H(19) H 0.1218 0.0031 0.4007 0.0898 Uiso 1.00 calc .
H(20) H 0.0736 -0.0661 0.3493 0.0898 Uiso 1.00 calc .
H(21) H 0.1222 -0.1360 0.2919 0.0783 Uiso 1.00 calc .
H(22) H 0.1740 -0.0999 0.3873 0.0783 Uiso 1.00 calc .
H(23) H 0.1405 0.2721 -0.0289 0.0575 Uiso 1.00 calc .
H(24) H 0.0519 0.2108 -0.0796 0.0564 Uiso 1.00 calc .
H(25) H 0.0016 0.3702 -0.1690 0.0785 Uiso 1.00 calc .
H(26) H -0.0329 0.2857 -0.1810 0.0785 Uiso 1.00 calc .
H(27) H -0.0423 0.4060 -0.0893 0.0857 Uiso 1.00 calc .
H(28) H -0.0426 0.3121 -0.0548 0.0857 Uiso 1.00 calc .
H(29) H 0.0282 0.3552 0.0893 0.0609 Uiso 1.00 calc .
H(30) H 0.1081 0.4293 0.1200 0.0632 Uiso 1.00 calc .
H(31) H 0.0539 0.4806 -0.0767 0.0849 Uiso 1.00 calc .
H(32) H 0.1147 0.5110 0.0041 0.0849 Uiso 1.00 calc .
H(33) H 0.1592 0.4135 -0.0303 0.0875 Uiso 1.00 calc .
H(34) H 0.1036 0.4175 -0.1322 0.0875 Uiso 1.00 calc .

loop_
_atom_site_aniso_label
_atom_site_aniso_U_11
_atom_site_aniso_U_22
_atom_site_aniso_U_33
_atom_site_aniso_U_12
_atom_site_aniso_U_13
_atom_site_aniso_U_23
Rh(1) 0.0273(2) 0.0293(2) 0.0314(2) 0.0002(2) 0.0128(2) 0.0033(2)
Rh(2) 0.0395(2) 0.0210(2) 0.0400(2) -0.0007(2) 0.0242(2) -0.0019(2)
Ti(1) 0.0300(5) 0.0316(5) 0.0479(6) -0.0025(4) 0.0211(5) -0.0071(4)
Ti(2) 0.0358(5) 0.0441(6) 0.0380(6) -0.0014(5) 0.0180(5) -0.0135(5)
S(1) 0.0355(8) 0.0528(9) 0.0331(7) 0.0004(7) 0.0088(6) -0.0047(7)
S(2) 0.0405(8) 0.0312(7) 0.066(1) -0.0093(6) 0.0265(8) -0.0152(7)
S(3) 0.0401(7) 0.0236(6) 0.0339(7) 0.0007(5) 0.0203(6) -0.0024(5)
S(4) 0.0306(7) 0.0314(7) 0.0368(7) 0.0005(6) 0.0178(6) 0.0003(6)
C(1) 0.028(4) 0.131(8) 0.078(6) 0.020(5) 0.021(4) 0.004(6)
C(2) 0.046(4) 0.049(4) 0.141(8) 0.016(4) 0.055(5) 0.009(5)
C(3) 0.047(4) 0.128(8) 0.111(7) -0.001(5) 0.051(5) -0.055(7)
C(4) 0.062(5) 0.109(8) 0.117(8) 0.020(5) 0.066(6) 0.035(6)
C(5) 0.039(4) 0.065(5) 0.145(9) -0.009(4) 0.046(5) -0.020(6)
C(11) 0.041(3) 0.033(3) 0.057(4) 0.004(3) 0.017(3) 0.007(3)
C(12) 0.048(3) 0.021(3) 0.065(4) 0.001(3) 0.027(3) 0.003(3)
C(13) 0.070(5) 0.032(3) 0.066(4) 0.002(3) 0.018(4) 0.001(3)
C(14) 0.054(4) 0.040(4) 0.080(5) -0.014(3) 0.020(4) 0.005(3)
C(15) 0.038(3) 0.040(3) 0.063(4) -0.006(3) 0.021(3) 0.017(3)
C(16) 0.054(4) 0.049(4) 0.066(4) 0.005(3) 0.039(4) 0.023(3)
C(17) 0.093(6) 0.064(5) 0.089(6) 0.016(4) 0.061(5) 0.035(4)
C(18) 0.070(5) 0.060(4) 0.056(4) 0.019(4) 0.023(4) 0.027(4)
C(19) 0.070(4) 0.030(3) 0.054(4) 0.011(3) 0.039(4) 0.010(3)
C(20) 0.065(4) 0.031(3) 0.044(3) 0.000(3) 0.026(3) 0.006(3)
C(21) 0.076(5) 0.050(4) 0.052(4) 0.012(4) 0.017(4) 0.007(3)
C(22) 0.057(4) 0.054(4) 0.089(6) 0.019(4) 0.025(4) 0.018(4)
C(23) 0.061(4) 0.029(3) 0.068(4) 0.021(3) 0.036(4) 0.015(3)
C(24) 0.070(4) 0.026(3) 0.070(4) 0.016(3) 0.041(4) 0.010(3)
C(25) 0.108(6) 0.030(3) 0.097(6) -0.002(4) 0.068(5) 0.010(4)
C(26) 0.111(6) 0.040(4) 0.104(6) -0.003(4) 0.080(6) 0.015(4)

loop_
_atom_type_symbol
_atom_type_description
_atom_type_scat_dispersion_real
_atom_type_scat_dispersion_imag
_atom_type_scat_source
C C 0.003 0.002
;International Tables for Crystallography
(1992, Vol. C, Tables 4.2.6.8 and 6.1.1.1)
;
H H 0.000 0.000
;International Tables for Crystallography
(1992, Vol. C, Table 6.1.1.2)
;
S S 0.125 0.123
;International Tables for Crystallography
(1992, Vol. C, Tables 4.2.6.8 and 6.1.1.1)
;
Ti Ti 0.278 0.446
;International Tables for Crystallography
(1992, Vol. C, Tables 4.2.6.8 and 6.1.1.1)
;
Rh Rh -1.118 0.919
;International Tables for Crystallography
(1992, Vol. C, Tables 4.2.6.8 and 6.1.1.1)
;

loop_
_geom_angle_atom_site_label_1
_geom_angle_atom_site_label_2
_geom_angle_atom_site_label_3
_geom_angle
_geom_angle_site_symmetry_1
_geom_angle_site_symmetry_2
_geom_angle_site_symmetry_3
_geom_angle_publ_flag
Ti(1) Rh(1) Ti(2) 61.87(3) 1_555 1_555 1_555 yes
Ti(1) Rh(1) S(1) 51.43(5) 1_555 1_555 1_555 yes
Ti(1) Rh(1) S(3) 48.84(3) 1_555 1_555 1_555 yes
Ti(1) Rh(1) S(4) 91.96(4) 1_555 1_555 1_555 yes
Ti(1) Rh(1) C(11) 98.9(2) 1_555 1_555 1_555 yes
Ti(1) Rh(1) C(12) 97.3(2) 1_555 1_555 1_555 yes
Ti(1) Rh(1) C(15) 165.9(2) 1_555 1_555 1_555 yes
Ti(1) Rh(1) C(16) 155.8(2) 1_555 1_555 1_555 yes
Ti(2) Rh(1) S(1) 49.07(4) 1_555 1_555 1_555 yes
Ti(2) Rh(1) S(3) 88.44(4) 1_555 1_555 1_555 yes
Ti(2) Rh(1) S(4) 47.96(3) 1_555 1_555 1_555 yes
Ti(2) Rh(1) C(11) 131.2(1) 1_555 1_555 1_555 yes
Ti(2) Rh(1) C(12) 156.5(2) 1_555 1_555 1_555 yes
Ti(2) Rh(1) C(15) 122.9(2) 1_555 1_555 1_555 yes
Ti(2) Rh(1) C(16) 100.6(2) 1_555 1_555 1_555 yes
S(1) Rh(1) S(3) 100.06(5) 1_555 1_555 1_555 yes
S(1) Rh(1) S(4) 96.95(5) 1_555 1_555 1_555 yes
S(1) Rh(1) C(11) 83.2(1) 1_555 1_555 1_555 yes
S(1) Rh(1) C(12) 110.3(1) 1_555 1_555 1_555 yes
S(1) Rh(1) C(15) 142.5(2) 1_555 1_555 1_555 yes
S(1) Rh(1) C(16) 104.7(2) 1_555 1_555 1_555 yes
S(3) Rh(1) S(4) 81.06(5) 1_555 1_555 1_555 yes
S(3) Rh(1) C(11) 112.7(2) 1_555 1_555 1_555 yes
S(3) Rh(1) C(12) 84.6(2) 1_555 1_555 1_555 yes
S(3) Rh(1) C(15) 117.0(2) 1_555 1_555 1_555 yes
S(3) Rh(1) C(16) 153.5(1) 1_555 1_555 1_555 yes
S(4) Rh(1) C(11) 166.1(2) 1_555 1_555 1_555 yes
S(4) Rh(1) C(12) 151.1(1) 1_555 1_555 1_555 yes
S(4) Rh(1) C(15) 84.4(2) 1_555 1_555 1_555 yes
S(4) Rh(1) C(16) 86.6(2) 1_555 1_555 1_555 yes
C(11) Rh(1) C(12) 36.0(2) 1_555 1_555 1_555 yes
C(11) Rh(1) C(15) 87.1(2) 1_555 1_555 1_555 yes
C(11) Rh(1) C(16) 79.9(3) 1_555 1_555 1_555 yes
C(12) Rh(1) C(15) 79.9(2) 1_555 1_555 1_555 yes
C(12) Rh(1) C(16) 95.5(3) 1_555 1_555 1_555 yes
C(15) Rh(1) C(16) 37.9(3) 1_555 1_555 1_555 yes
Ti(1) Rh(2) Ti(2) 61.13(3) 1_555 1_555 1_555 yes
Ti(1) Rh(2) S(2) 48.24(4) 1_555 1_555 1_555 yes
Ti(1) Rh(2) S(3) 47.17(3) 1_555 1_555 1_555 yes
Ti(1) Rh(2) S(4) 87.85(4) 1_555 1_555 1_555 yes
Ti(1) Rh(2) C(19) 103.9(2) 1_555 1_555 1_555 yes
Ti(1) Rh(2) C(20) 124.4(2) 1_555 1_555 1_555 yes
Ti(1) Rh(2) C(23) 155.8(2) 1_555 1_555 1_555 yes
Ti(1) Rh(2) C(24) 131.9(1) 1_555 1_555 1_555 yes
Ti(2) Rh(2) S(2) 51.43(5) 1_555 1_555 1_555 yes
Ti(2) Rh(2) S(3) 90.93(4) 1_555 1_555 1_555 yes
Ti(2) Rh(2) S(4) 48.69(3) 1_555 1_555 1_555 yes
Ti(2) Rh(2) C(19) 157.7(2) 1_555 1_555 1_555 yes
Ti(2) Rh(2) C(20) 164.3(2) 1_555 1_555 1_555 yes
Ti(2) Rh(2) C(23) 96.5(2) 1_555 1_555 1_555 yes
Ti(2) Rh(2) C(24) 97.7(2) 1_555 1_555 1_555 yes
S(2) Rh(2) S(3) 95.29(5) 1_555 1_555 1_555 yes
S(2) Rh(2) S(4) 99.87(6) 1_555 1_555 1_555 yes
S(2) Rh(2) C(19) 106.4(2) 1_555 1_555 1_555 yes
S(2) Rh(2) C(20) 144.1(2) 1_555 1_555 1_555 yes
S(2) Rh(2) C(23) 111.5(1) 1_555 1_555 1_555 yes
S(2) Rh(2) C(24) 84.2(1) 1_555 1_555 1_555 yes
S(3) Rh(2) S(4) 80.95(6) 1_555 1_555 1_555 yes
S(3) Rh(2) C(19) 89.0(2) 1_555 1_555 1_555 yes
S(3) Rh(2) C(20) 85.6(2) 1_555 1_555 1_555 yes
S(3) Rh(2) C(23) 150.7(2) 1_555 1_555 1_555 yes
S(3) Rh(2) C(24) 168.4(2) 1_555 1_555 1_555 yes
S(4) Rh(2) C(19) 152.6(2) 1_555 1_555 1_555 yes
S(4) Rh(2) C(20) 115.6(2) 1_555 1_555 1_555 yes
S(4) Rh(2) C(23) 82.9(2) 1_555 1_555 1_555 yes
S(4) Rh(2) C(24) 110.6(2) 1_555 1_555 1_555 yes
C(19) Rh(2) C(20) 37.7(3) 1_555 1_555 1_555 yes
C(19) Rh(2) C(23) 94.3(3) 1_555 1_555 1_555 yes
C(19) Rh(2) C(24) 80.0(3) 1_555 1_555 1_555 yes
C(20) Rh(2) C(23) 79.6(3) 1_555 1_555 1_555 yes
C(20) Rh(2) C(24) 88.0(2) 1_555 1_555 1_555 yes
C(23) Rh(2) C(24) 35.9(3) 1_555 1_555 1_555 yes
Rh(1) Ti(1) Rh(2) 73.34(3) 1_555 1_555 1_555 yes
Rh(1) Ti(1) Ti(2) 60.35(3) 1_555 1_555 1_555 yes
Rh(1) Ti(1) S(1) 53.24(4) 1_555 1_555 1_555 yes
Rh(1) Ti(1) S(2) 106.50(6) 1_555 1_555 1_555 yes
Rh(1) Ti(1) S(3) 54.43(5) 1_555 1_555 1_555 yes
Rh(1) Ti(1) C(1) 123.4(3) 1_555 1_555 1_555 yes
Rh(1) Ti(1) C(2) 104.8(2) 1_555 1_555 1_555 yes
Rh(1) Ti(1) C(3) 116.6(3) 1_555 1_555 1_555 yes
Rh(1) Ti(1) C(4) 148.9(3) 1_555 1_555 1_555 yes
Rh(1) Ti(1) C(5) 157.0(2) 1_555 1_555 1_555 yes
Rh(2) Ti(1) Ti(2) 57.55(3) 1_555 1_555 1_555 yes
Rh(2) Ti(1) S(1) 102.33(6) 1_555 1_555 1_555 yes
Rh(2) Ti(1) S(2) 52.06(4) 1_555 1_555 1_555 yes
Rh(2) Ti(1) S(3) 50.97(4) 1_555 1_555 1_555 yes
Rh(2) Ti(1) C(1) 162.8(3) 1_555 1_555 1_555 yes
Rh(2) Ti(1) C(2) 153.8(3) 1_555 1_555 1_555 yes
Rh(2) Ti(1) C(3) 122.8(2) 1_555 1_555 1_555 yes
Rh(2) Ti(1) C(4) 112.2(2) 1_555 1_555 1_555 yes
Rh(2) Ti(1) C(5) 129.6(2) 1_555 1_555 1_555 yes
Ti(2) Ti(1) S(1) 48.65(5) 1_555 1_555 1_555 yes
Ti(2) Ti(1) S(2) 50.39(6) 1_555 1_555 1_555 yes
Ti(2) Ti(1) S(3) 90.79(6) 1_555 1_555 1_555 yes
Ti(2) Ti(1) C(1) 124.5(2) 1_555 1_555 1_555 yes
Ti(2) Ti(1) C(2) 145.0(3) 1_555 1_555 1_555 yes
Ti(2) Ti(1) C(3) 176.9(3) 1_555 1_555 1_555 yes
Ti(2) Ti(1) C(4) 149.5(3) 1_555 1_555 1_555 yes
Ti(2) Ti(1) C(5) 126.9(3) 1_555 1_555 1_555 yes
S(1) Ti(1) S(2) 91.65(8) 1_555 1_555 1_555 yes
S(1) Ti(1) S(3) 107.43(7) 1_555 1_555 1_555 yes
S(1) Ti(1) C(1) 87.2(3) 1_555 1_555 1_555 yes
S(1) Ti(1) C(2) 96.5(3) 1_555 1_555 1_555 yes
S(1) Ti(1) C(3) 129.6(3) 1_555 1_555 1_555 yes
S(1) Ti(1) C(4) 143.3(2) 1_555 1_555 1_555 yes
S(1) Ti(1) C(5) 112.3(3) 1_555 1_555 1_555 yes
S(2) Ti(1) S(3) 102.89(6) 1_555 1_555 1_555 yes
S(2) Ti(1) C(1) 114.1(3) 1_555 1_555 1_555 yes
S(2) Ti(1) C(2) 146.0(2) 1_555 1_555 1_555 yes
S(2) Ti(1) C(3) 132.5(3) 1_555 1_555 1_555 yes
S(2) Ti(1) C(4) 99.7(3) 1_555 1_555 1_555 yes
S(2) Ti(1) C(5) 90.5(2) 1_555 1_555 1_555 yes
S(3) Ti(1) C(1) 139.8(3) 1_555 1_555 1_555 yes
S(3) Ti(1) C(2) 105.9(2) 1_555 1_555 1_555 yes
S(3) Ti(1) C(3) 87.5(2) 1_555 1_555 1_555 yes
S(3) Ti(1) C(4) 103.9(2) 1_555 1_555 1_555 yes
S(3) Ti(1) C(5) 137.5(3) 1_555 1_555 1_555 yes
C(1) Ti(1) C(2) 34.1(3) 1_555 1_555 1_555 yes
C(1) Ti(1) C(3) 56.2(3) 1_555 1_555 1_555 yes
C(1) Ti(1) C(4) 56.3(3) 1_555 1_555 1_555 yes
C(1) Ti(1) C(5) 33.6(4) 1_555 1_555 1_555 yes
C(2) Ti(1) C(3) 33.8(4) 1_555 1_555 1_555 yes
C(2) Ti(1) C(4) 56.1(4) 1_555 1_555 1_555 yes
C(2) Ti(1) C(5) 55.9(3) 1_555 1_555 1_555 yes
C(3) Ti(1) C(4) 33.6(4) 1_555 1_555 1_555 yes
C(3) Ti(1) C(5) 55.6(4) 1_555 1_555 1_555 yes
C(4) Ti(1) C(5) 33.7(4) 1_555 1_555 1_555 yes
Rh(1) Ti(2) Rh(2) 73.89(3) 1_555 1_555 1_555 yes
Rh(1) Ti(2) Ti(1) 57.78(3) 1_555 1_555 1_555 yes
Rh(1) Ti(2) S(1) 52.23(4) 1_555 1_555 1_555 yes
Rh(1) Ti(2) S(2) 102.45(6) 1_555 1_555 1_555 yes
Rh(1) Ti(2) S(4) 51.41(4) 1_555 1_555 1_555 yes
Rh(1) Ti(2) C(6A) 149.2(2) 1_555 1_555 1_555 yes
Rh(1) Ti(2) C(7A) 120.1(2) 1_555 1_555 1_555 yes
Rh(1) Ti(2) C(8A) 113.8(2) 1_555 1_555 1_555 yes
Rh(1) Ti(2) C(9A) 134.6(2) 1_555 1_555 1_555 yes
Rh(1) Ti(2) C(10A) 168.9(2) 1_555 1_555 1_555 yes
Rh(1) Ti(2) C(6B) 129.5(3) 1_555 1_555 1_555 yes
Rh(1) Ti(2) C(7B) 108.8(2) 1_555 1_555 1_555 yes
Rh(1) Ti(2) C(8B) 116.3(3) 1_555 1_555 1_555 yes
Rh(1) Ti(2) C(9B) 147.1(3) 1_555 1_555 1_555 yes
Rh(1) Ti(2) C(10B) 164.0(4) 1_555 1_555 1_555 yes
Rh(2) Ti(2) Ti(1) 61.32(3) 1_555 1_555 1_555 yes
Rh(2) Ti(2) S(1) 107.14(6) 1_555 1_555 1_555 yes
Rh(2) Ti(2) S(2) 53.59(4) 1_555 1_555 1_555 yes
Rh(2) Ti(2) S(4) 53.95(5) 1_555 1_555 1_555 yes
Rh(2) Ti(2) C(6A) 135.1(2) 1_555 1_555 1_555 yes
Rh(2) Ti(2) C(7A) 163.4(2) 1_555 1_555 1_555 yes
Rh(2) Ti(2) C(8A) 134.4(2) 1_555 1_555 1_555 yes
Rh(2) Ti(2) C(9A) 106.9(2) 1_555 1_555 1_555 yes
Rh(2) Ti(2) C(10A) 107.3(2) 1_555 1_555 1_555 yes
Rh(2) Ti(2) C(6B) 156.3(3) 1_555 1_555 1_555 yes
Rh(2) Ti(2) C(7B) 153.5(3) 1_555 1_555 1_555 yes
Rh(2) Ti(2) C(8B) 120.2(3) 1_555 1_555 1_555 yes
Rh(2) Ti(2) C(9B) 105.8(3) 1_555 1_555 1_555 yes
Rh(2) Ti(2) C(10B) 122.1(4) 1_555 1_555 1_555 yes
Ti(1) Ti(2) S(1) 50.04(6) 1_555 1_555 1_555 yes
Ti(1) Ti(2) S(2) 48.61(5) 1_555 1_555 1_555 yes
Ti(1) Ti(2) S(4) 91.19(6) 1_555 1_555 1_555 yes
Ti(1) Ti(2) C(6A) 120.5(2) 1_555 1_555 1_555 yes
Ti(1) Ti(2) C(7A) 132.5(2) 1_555 1_555 1_555 yes
Ti(1) Ti(2) C(8A) 162.2(2) 1_555 1_555 1_555 yes
Ti(1) Ti(2) C(9A) 162.4(2) 1_555 1_555 1_555 yes
Ti(1) Ti(2) C(10A) 132.8(3) 1_555 1_555 1_555 yes
Ti(1) Ti(2) C(6B) 124.5(3) 1_555 1_555 1_555 yes
Ti(1) Ti(2) C(7B) 143.2(3) 1_555 1_555 1_555 yes
Ti(1) Ti(2) C(8B) 173.9(3) 1_555 1_555 1_555 yes
Ti(1) Ti(2) C(9B) 151.7(4) 1_555 1_555 1_555 yes
Ti(1) Ti(2) C(10B) 127.7(4) 1_555 1_555 1_555 yes
S(1) Ti(2) S(2) 91.30(7) 1_555 1_555 1_555 yes
S(1) Ti(2) S(4) 103.55(6) 1_555 1_555 1_555 yes
S(1) Ti(2) C(6A) 101.1(2) 1_555 1_555 1_555 yes
S(1) Ti(2) C(7A) 89.3(2) 1_555 1_555 1_555 yes
S(1) Ti(2) C(8A) 112.2(2) 1_555 1_555 1_555 yes
S(1) Ti(2) C(9A) 145.3(2) 1_555 1_555 1_555 yes
S(1) Ti(2) C(10A) 135.0(2) 1_555 1_555 1_555 yes
S(1) Ti(2) C(6B) 89.2(3) 1_555 1_555 1_555 yes
S(1) Ti(2) C(7B) 93.8(3) 1_555 1_555 1_555 yes
S(1) Ti(2) C(8B) 125.7(3) 1_555 1_555 1_555 yes
S(1) Ti(2) C(9B) 146.4(3) 1_555 1_555 1_555 yes
S(1) Ti(2) C(10B) 117.3(3) 1_555 1_555 1_555 yes
S(2) Ti(2) S(4) 107.26(7) 1_555 1_555 1_555 yes
S(2) Ti(2) C(6A) 92.3(2) 1_555 1_555 1_555 yes
S(2) Ti(2) C(7A) 125.0(2) 1_555 1_555 1_555 yes
S(2) Ti(2) C(8A) 143.6(2) 1_555 1_555 1_555 yes
S(2) Ti(2) C(9A) 114.3(2) 1_555 1_555 1_555 yes
S(2) Ti(2) C(10A) 86.5(3) 1_555 1_555 1_555 yes
S(2) Ti(2) C(6B) 110.5(3) 1_555 1_555 1_555 yes
S(2) Ti(2) C(7B) 144.0(3) 1_555 1_555 1_555 yes
S(2) Ti(2) C(8B) 137.4(3) 1_555 1_555 1_555 yes
S(2) Ti(2) C(9B) 103.1(4) 1_555 1_555 1_555 yes
S(2) Ti(2) C(10B) 89.1(4) 1_555 1_555 1_555 yes
S(4) Ti(2) C(6A) 147.9(2) 1_555 1_555 1_555 yes
S(4) Ti(2) C(7A) 125.9(2) 1_555 1_555 1_555 yes
S(4) Ti(2) C(8A) 94.2(2) 1_555 1_555 1_555 yes
S(4) Ti(2) C(9A) 91.3(1) 1_555 1_555 1_555 yes
S(4) Ti(2) C(10A) 119.9(2) 1_555 1_555 1_555 yes
S(4) Ti(2) C(6B) 139.8(3) 1_555 1_555 1_555 yes
S(4) Ti(2) C(7B) 106.1(3) 1_555 1_555 1_555 yes
S(4) Ti(2) C(8B) 85.6(2) 1_555 1_555 1_555 yes
S(4) Ti(2) C(9B) 100.9(3) 1_555 1_555 1_555 yes
S(4) Ti(2) C(10B) 135.6(3) 1_555 1_555 1_555 yes
C(6A) Ti(2) C(7A) 34.4(3) 1_555 1_555 1_555 yes
C(6A) Ti(2) C(8A) 57.2(3) 1_555 1_555 1_555 yes
C(6A) Ti(2) C(9A) 57.1(2) 1_555 1_555 1_555 yes
C(6A) Ti(2) C(10A) 34.3(2) 1_555 1_555 1_555 yes
C(6A) Ti(2) C(6B) 21.5(4) 1_555 1_555 1_555 yes
C(6A) Ti(2) C(7B) 51.8(4) 1_555 1_555 1_555 yes
C(6A) Ti(2) C(8B) 63.2(3) 1_555 1_555 1_555 yes
C(6A) Ti(2) C(9B) 48.9(3) 1_555 1_555 1_555 yes
C(6A) Ti(2) C(10B) 16.4(3) 1_555 1_555 1_555 yes
C(7A) Ti(2) C(8A) 34.5(3) 1_555 1_555 1_555 yes
C(7A) Ti(2) C(9A) 57.2(2) 1_555 1_555 1_555 yes
C(7A) Ti(2) C(10A) 57.1(3) 1_555 1_555 1_555 yes
C(7A) Ti(2) C(6B) 14.6(4) 1_555 1_555 1_555 yes
C(7A) Ti(2) C(7B) 19.8(4) 1_555 1_555 1_555 yes
C(7A) Ti(2) C(8B) 47.4(3) 1_555 1_555 1_555 yes
C(7A) Ti(2) C(9B) 57.6(3) 1_555 1_555 1_555 yes
C(7A) Ti(2) C(10B) 44.1(4) 1_555 1_555 1_555 yes
C(8A) Ti(2) C(9A) 34.5(3) 1_555 1_555 1_555 yes
C(8A) Ti(2) C(10A) 57.2(3) 1_555 1_555 1_555 yes
C(8A) Ti(2) C(6B) 46.1(3) 1_555 1_555 1_555 yes
C(8A) Ti(2) C(7B) 19.6(3) 1_555 1_555 1_555 yes
C(8A) Ti(2) C(8B) 14.5(3) 1_555 1_555 1_555 yes
C(8A) Ti(2) C(9B) 42.9(4) 1_555 1_555 1_555 yes
C(8A) Ti(2) C(10B) 55.9(5) 1_555 1_555 1_555 yes
C(9A) Ti(2) C(10A) 34.3(3) 1_555 1_555 1_555 yes
C(9A) Ti(2) C(6B) 60.8(3) 1_555 1_555 1_555 yes
C(9A) Ti(2) C(7B) 51.7(3) 1_555 1_555 1_555 yes
C(9A) Ti(2) C(8B) 23.3(4) 1_555 1_555 1_555 yes
C(9A) Ti(2) C(9B) 12.7(4) 1_555 1_555 1_555 yes
C(9A) Ti(2) C(10B) 45.1(4) 1_555 1_555 1_555 yes
C(10A) Ti(2) C(6B) 50.6(4) 1_555 1_555 1_555 yes
C(10A) Ti(2) C(7B) 65.1(3) 1_555 1_555 1_555 yes
C(10A) Ti(2) C(8B) 53.2(4) 1_555 1_555 1_555 yes
C(10A) Ti(2) C(9B) 21.8(4) 1_555 1_555 1_555 yes
C(10A) Ti(2) C(10B) 17.9(3) 1_555 1_555 1_555 yes
C(6B) Ti(2) C(7B) 34.2(4) 1_555 1_555 1_555 yes
C(6B) Ti(2) C(8B) 57.0(4) 1_555 1_555 1_555 yes
C(6B) Ti(2) C(9B) 57.4(4) 1_555 1_555 1_555 yes
C(6B) Ti(2) C(10B) 34.6(5) 1_555 1_555 1_555 yes
C(7B) Ti(2) C(8B) 34.1(4) 1_555 1_555 1_555 yes
C(7B) Ti(2) C(9B) 57.1(4) 1_555 1_555 1_555 yes
C(7B) Ti(2) C(10B) 57.2(5) 1_555 1_555 1_555 yes
C(8B) Ti(2) C(9B) 34.4(5) 1_555 1_555 1_555 yes
C(8B) Ti(2) C(10B) 57.3(5) 1_555 1_555 1_555 yes
C(9B) Ti(2) C(10B) 34.7(4) 1_555 1_555 1_555 yes
Rh(1) S(1) Ti(1) 75.33(5) 1_555 1_555 1_555 yes
Rh(1) S(1) Ti(2) 78.69(4) 1_555 1_555 1_555 yes
Ti(1) S(1) Ti(2) 81.32(6) 1_555 1_555 1_555 yes
Rh(2) S(2) Ti(1) 79.70(5) 1_555 1_555 1_555 yes
Rh(2) S(2) Ti(2) 74.98(5) 1_555 1_555 1_555 yes
Ti(1) S(2) Ti(2) 81.00(7) 1_555 1_555 1_555 yes
Rh(1) S(3) Rh(2) 95.11(6) 1_555 1_555 1_555 yes
Rh(1) S(3) Ti(1) 76.73(5) 1_555 1_555 1_555 yes
Rh(2) S(3) Ti(1) 81.87(5) 1_555 1_555 1_555 yes
Rh(1) S(4) Rh(2) 95.79(6) 1_555 1_555 1_555 yes
Rh(1) S(4) Ti(2) 80.63(5) 1_555 1_555 1_555 yes
Rh(2) S(4) Ti(2) 77.36(6) 1_555 1_555 1_555 yes
Ti(1) C(1) C(2) 72.1(4) 1_555 1_555 1_555 yes
Ti(1) C(1) C(5) 71.8(4) 1_555 1_555 1_555 yes
Ti(1) C(1) H(1) 121.0(7) 1_555 1_555 1_555 no
C(2) C(1) C(5) 106.2(8) 1_555 1_555 1_555 yes
C(2) C(1) H(1) 126(1) 1_555 1_555 1_555 no
C(5) C(1) H(1) 126(1) 1_555 1_555 1_555 no
Ti(1) C(2) C(1) 73.7(5) 1_555 1_555 1_555 yes
Ti(1) C(2) C(3) 73.3(5) 1_555 1_555 1_555 yes
Ti(1) C(2) H(2) 118.9(8) 1_555 1_555 1_555 no
C(1) C(2) C(3) 108.1(8) 1_555 1_555 1_555 yes
C(1) C(2) H(2) 125(1) 1_555 1_555 1_555 no
C(3) C(2) H(2) 126.0(10) 1_555 1_555 1_555 no
Ti(1) C(3) C(2) 73.0(7) 1_555 1_555 1_555 yes
Ti(1) C(3) C(4) 72.1(7) 1_555 1_555 1_555 yes
Ti(1) C(3) H(3) 120.7(6) 1_555 1_555 1_555 no
C(2) C(3) C(4) 108.0(9) 1_555 1_555 1_555 yes
C(2) C(3) H(3) 125(1) 1_555 1_555 1_555 no
C(4) C(3) H(3) 125(1) 1_555 1_555 1_555 no
Ti(1) C(4) C(3) 74.3(7) 1_555 1_555 1_555 yes
Ti(1) C(4) C(5) 73.6(7) 1_555 1_555 1_555 yes
Ti(1) C(4) H(4) 118.1(7) 1_555 1_555 1_555 no
C(3) C(4) C(5) 108.1(10) 1_555 1_555 1_555 yes
C(3) C(4) H(4) 125(1) 1_555 1_555 1_555 no
C(5) C(4) H(4) 125(1) 1_555 1_555 1_555 no
Ti(1) C(5) C(1) 74.6(5) 1_555 1_555 1_555 yes
Ti(1) C(5) C(4) 72.7(6) 1_555 1_555 1_555 yes
Ti(1) C(5) H(5) 119.2(8) 1_555 1_555 1_555 no
C(1) C(5) C(4) 109.5(8) 1_555 1_555 1_555 yes
C(1) C(5) H(5) 125(1) 1_555 1_555 1_555 no
C(4) C(5) H(5) 125(1) 1_555 1_555 1_555 no
Rh(1) C(11) C(12) 70.7(3) 1_555 1_555 1_555 yes
Rh(1) C(11) C(18) 111.5(5) 1_555 1_555 1_555 yes
Rh(1) C(11) H(11) 87.7(4) 1_555 1_555 1_555 no
C(12) C(11) C(18) 125.8(5) 1_555 1_555 1_555 yes
C(12) C(11) H(11) 117.1(7) 1_555 1_555 1_555 no
C(18) C(11) H(11) 117.1(6) 1_555 1_555 1_555 no
Rh(1) C(12) C(11) 73.3(4) 1_555 1_555 1_555 yes
Rh(1) C(12) C(13) 108.1(4) 1_555 1_555 1_555 yes
Rh(1) C(12) H(12) 88.5(3) 1_555 1_555 1_555 no
C(11) C(12) C(13) 126.4(7) 1_555 1_555 1_555 yes
C(11) C(12) H(12) 116.8(5) 1_555 1_555 1_555 no
C(13) C(12) H(12) 116.8(6) 1_555 1_555 1_555 no
C(12) C(13) C(14) 113.5(6) 1_555 1_555 1_555 yes
C(12) C(13) H(13) 108.5(7) 1_555 1_555 1_555 no
C(12) C(13) H(14) 108.5(5) 1_555 1_555 1_555 no
C(14) C(13) H(13) 108.4(6) 1_555 1_555 1_555 no
C(14) C(13) H(14) 108.4(7) 1_555 1_555 1_555 no
H(13) C(13) H(14) 109.5(8) 1_555 1_555 1_555 no
C(13) C(14) C(15) 112.3(6) 1_555 1_555 1_555 yes
C(13) C(14) H(15) 108.7(8) 1_555 1_555 1_555 no
C(13) C(14) H(16) 108.7(6) 1_555 1_555 1_555 no
C(15) C(14) H(15) 108.8(6) 1_555 1_555 1_555 no
C(15) C(14) H(16) 108.8(7) 1_555 1_555 1_555 no
H(15) C(14) H(16) 109.5(7) 1_555 1_555 1_555 no
Rh(1) C(15) C(14) 113.7(5) 1_555 1_555 1_555 yes
Rh(1) C(15) C(16) 70.0(4) 1_555 1_555 1_555 yes
Rh(1) C(15) H(17) 86.3(4) 1_555 1_555 1_555 no
C(14) C(15) C(16) 124.7(5) 1_555 1_555 1_555 yes
C(14) C(15) H(17) 117.6(6) 1_555 1_555 1_555 no
C(16) C(15) H(17) 117.6(6) 1_555 1_555 1_555 no
Rh(1) C(16) C(15) 72.1(5) 1_555 1_555 1_555 yes
Rh(1) C(16) C(17) 111.5(5) 1_555 1_555 1_555 yes
Rh(1) C(16) H(18) 86.2(5) 1_555 1_555 1_555 no
C(15) C(16) C(17) 125.8(6) 1_555 1_555 1_555 yes
C(15) C(16) H(18) 117.1(6) 1_555 1_555 1_555 no
C(17) C(16) H(18) 117.1(6) 1_555 1_555 1_555 no
C(16) C(17) C(18) 112.7(8) 1_555 1_555 1_555 yes
C(16) C(17) H(19) 108.6(6) 1_555 1_555 1_555 no
C(16) C(17) H(20) 108.7(6) 1_555 1_555 1_555 no
C(18) C(17) H(19) 108.7(7) 1_555 1_555 1_555 no
C(18) C(17) H(20) 108.7(7) 1_555 1_555 1_555 no
H(19) C(17) H(20) 109.5(10) 1_555 1_555 1_555 no
C(11) C(18) C(17) 113.5(6) 1_555 1_555 1_555 yes
C(11) C(18) H(21) 108.4(7) 1_555 1_555 1_555 no
C(11) C(18) H(22) 108.5(7) 1_555 1_555 1_555 no
C(17) C(18) H(21) 108.4(7) 1_555 1_555 1_555 no
C(17) C(18) H(22) 108.4(7) 1_555 1_555 1_555 no
H(21) C(18) H(22) 109.5(7) 1_555 1_555 1_555 no
Rh(2) C(19) C(20) 72.2(4) 1_555 1_555 1_555 yes
Rh(2) C(19) C(26) 112.4(5) 1_555 1_555 1_555 yes
Rh(2) C(19) H(23) 85.2(4) 1_555 1_555 1_555 no
C(20) C(19) C(26) 125.7(6) 1_555 1_555 1_555 yes
C(20) C(19) H(23) 117.1(5) 1_555 1_555 1_555 no
C(26) C(19) H(23) 117.1(7) 1_555 1_555 1_555 no
Rh(2) C(20) C(19) 70.1(4) 1_555 1_555 1_555 yes
Rh(2) C(20) C(21) 113.3(5) 1_555 1_555 1_555 yes
Rh(2) C(20) H(24) 86.7(4) 1_555 1_555 1_555 no
C(19) C(20) C(21) 123.0(5) 1_555 1_555 1_555 yes
C(19) C(20) H(24) 118.5(6) 1_555 1_555 1_555 no
C(21) C(20) H(24) 118.5(6) 1_555 1_555 1_555 no
C(20) C(21) C(22) 113.3(5) 1_555 1_555 1_555 yes
C(20) C(21) H(25) 108.5(8) 1_555 1_555 1_555 no
C(20) C(21) H(26) 108.5(6) 1_555 1_555 1_555 no
C(22) C(21) H(25) 108.5(7) 1_555 1_555 1_555 no
C(22) C(21) H(26) 108.5(8) 1_555 1_555 1_555 no
H(25) C(21) H(26) 109.5(6) 1_555 1_555 1_555 no
C(21) C(22) C(23) 114.0(7) 1_555 1_555 1_555 yes
C(21) C(22) H(27) 108.3(8) 1_555 1_555 1_555 no
C(21) C(22) H(28) 108.3(7) 1_555 1_555 1_555 no
C(23) C(22) H(27) 108.3(6) 1_555 1_555 1_555 no
C(23) C(22) H(28) 108.3(7) 1_555 1_555 1_555 no
H(27) C(22) H(28) 109.5(8) 1_555 1_555 1_555 no
Rh(2) C(23) C(22) 109.0(5) 1_555 1_555 1_555 yes
Rh(2) C(23) C(24) 73.1(4) 1_555 1_555 1_555 yes
Rh(2) C(23) H(29) 87.8(4) 1_555 1_555 1_555 no
C(22) C(23) C(24) 127.3(8) 1_555 1_555 1_555 yes
C(22) C(23) H(29) 116.3(7) 1_555 1_555 1_555 no
C(24) C(23) H(29) 116.3(6) 1_555 1_555 1_555 no
Rh(2) C(24) C(23) 71.1(3) 1_555 1_555 1_555 yes
Rh(2) C(24) C(25) 110.7(5) 1_555 1_555 1_555 yes
Rh(2) C(24) H(30) 88.2(4) 1_555 1_555 1_555 no
C(23) C(24) C(25) 124.6(6) 1_555 1_555 1_555 yes
C(23) C(24) H(30) 117.7(8) 1_555 1_555 1_555 no
C(25) C(24) H(30) 117.7(7) 1_555 1_555 1_555 no
C(24) C(25) C(26) 115.3(6) 1_555 1_555 1_555 yes
C(24) C(25) H(31) 108.0(8) 1_555 1_555 1_555 no
C(24) C(25) H(32) 108.0(7) 1_555 1_555 1_555 no
C(26) C(25) H(31) 108.0(7) 1_555 1_555 1_555 no
C(26) C(25) H(32) 108.0(9) 1_555 1_555 1_555 no
H(31) C(25) H(32) 109.5(6) 1_555 1_555 1_555 no
C(19) C(26) C(25) 113.4(8) 1_555 1_555 1_555 yes
C(19) C(26) H(33) 108.5(6) 1_555 1_555 1_555 no
C(19) C(26) H(34) 108.5(6) 1_555 1_555 1_555 no
C(25) C(26) H(33) 108.5(6) 1_555 1_555 1_555 no
C(25) C(26) H(34) 108.5(6) 1_555 1_555 1_555 no
H(33) C(26) H(34) 109(1) 1_555 1_555 1_555 no
Ti(2) C(6A) C(7A) 72.4(4) 1_555 1_555 1_555 yes
Ti(2) C(6A) C(10A) 73.0(4) 1_555 1_555 1_555 yes
Ti(2) C(6A) H(6A) 120(1) 1_555 1_555 1_555 no
Ti(2) C(6A) C(6B) 79.1(10) 1_555 1_555 1_555 yes
Ti(2) C(6A) C(10B) 79(1) 1_555 1_555 1_555 yes
Ti(2) C(6A) H(10B) 104(1) 1_555 1_555 1_555 no
C(7A) C(6A) C(10A) 108.0(6) 1_555 1_555 1_555 yes
C(7A) C(6A) H(6A) 125(1) 1_555 1_555 1_555 no
C(7A) C(6A) C(6B) 15.7(6) 1_555 1_555 1_555 yes
C(7A) C(6A) C(10B) 112(1) 1_555 1_555 1_555 yes
C(7A) C(6A) H(10B) 162(1) 1_555 1_555 1_555 no
C(10A) C(6A) H(6A) 126(1) 1_555 1_555 1_555 no
C(10A) C(6A) C(6B) 123.7(8) 1_555 1_555 1_555 yes
C(10A) C(6A) C(10B) 6(1) 1_555 1_555 1_555 yes
C(10A) C(6A) H(10B) 55.0(9) 1_555 1_555 1_555 no
H(6A) C(6A) C(6B) 110(1) 1_555 1_555 1_555 no
H(6A) C(6A) C(10B) 121(1) 1_555 1_555 1_555 no
H(6A) C(6A) H(10B) 71(1) 1_555 1_555 1_555 no
C(6B) C(6A) C(10B) 127(1) 1_555 1_555 1_555 yes
C(6B) C(6A) H(10B) 175(1) 1_555 1_555 1_555 no
C(10B) C(6A) H(10B) 50(1) 1_555 1_555 1_555 no
Ti(2) C(7A) C(6A) 73.2(5) 1_555 1_555 1_555 yes
Ti(2) C(7A) C(8A) 72.7(5) 1_555 1_555 1_555 yes
Ti(2) C(7A) H(7A) 119(1) 1_555 1_555 1_555 no
Ti(2) C(7A) C(6B) 83(1) 1_555 1_555 1_555 yes
Ti(2) C(7A) C(7B) 82(1) 1_555 1_555 1_555 yes
Ti(2) C(7A) C(10B) 67.3(6) 1_555 1_555 1_555 yes
C(6A) C(7A) C(8A) 108.0(6) 1_555 1_555 1_555 yes
C(6A) C(7A) H(7A) 125(1) 1_555 1_555 1_555 no
C(6A) C(7A) C(6B) 23(1) 1_555 1_555 1_555 yes
C(6A) C(7A) C(7B) 137(1) 1_555 1_555 1_555 yes
C(6A) C(7A) C(10B) 20.7(5) 1_555 1_555 1_555 yes
C(8A) C(7A) H(7A) 126(1) 1_555 1_555 1_555 no
C(8A) C(7A) C(6B) 131(1) 1_555 1_555 1_555 yes
C(8A) C(7A) C(7B) 30.5(9) 1_555 1_555 1_555 yes
C(8A) C(7A) C(10B) 87.4(6) 1_555 1_555 1_555 yes
H(7A) C(7A) C(6B) 102(1) 1_555 1_555 1_555 no
H(7A) C(7A) C(7B) 95(1) 1_555 1_555 1_555 no
H(7A) C(7A) C(10B) 146(1) 1_555 1_555 1_555 no
C(6B) C(7A) C(7B) 160(1) 1_555 1_555 1_555 yes
C(6B) C(7A) C(10B) 44(1) 1_555 1_555 1_555 yes
C(7B) C(7A) C(10B) 117(1) 1_555 1_555 1_555 yes
Ti(2) C(8A) C(7A) 72.8(6) 1_555 1_555 1_555 yes
Ti(2) C(8A) C(9A) 73.1(6) 1_555 1_555 1_555 yes
Ti(2) C(8A) H(8A) 119(1) 1_555 1_555 1_555 no
Ti(2) C(8A) C(7B) 82(1) 1_555 1_555 1_555 yes
Ti(2) C(8A) C(8B) 84(1) 1_555 1_555 1_555 yes
Ti(2) C(8A) C(9B) 68.2(6) 1_555 1_555 1_555 yes
C(7A) C(8A) C(9A) 108.0(7) 1_555 1_555 1_555 yes
C(7A) C(8A) H(8A) 126.0(10) 1_555 1_555 1_555 no
C(7A) C(8A) C(7B) 30(1) 1_555 1_555 1_555 yes
C(7A) C(8A) C(8B) 141(1) 1_555 1_555 1_555 yes
C(7A) C(8A) C(9B) 92.7(7) 1_555 1_555 1_555 yes
C(9A) C(8A) H(8A) 126.0(9) 1_555 1_555 1_555 no
C(9A) C(8A) C(7B) 138(1) 1_555 1_555 1_555 yes
C(9A) C(8A) C(8B) 33(1) 1_555 1_555 1_555 yes
C(9A) C(8A) C(9B) 15.4(5) 1_555 1_555 1_555 yes
H(8A) C(8A) C(7B) 95(1) 1_555 1_555 1_555 no
H(8A) C(8A) C(8B) 92(1) 1_555 1_555 1_555 no
H(8A) C(8A) C(9B) 141.3(9) 1_555 1_555 1_555 no
C(7B) C(8A) C(8B) 167(2) 1_555 1_555 1_555 yes
C(7B) C(8A) C(9B) 123(1) 1_555 1_555 1_555 yes
C(8B) C(8A) C(9B) 48(1) 1_555 1_555 1_555 yes
Ti(2) C(9A) C(8A) 72.4(5) 1_555 1_555 1_555 yes
Ti(2) C(9A) C(10A) 73.1(5) 1_555 1_555 1_555 yes
Ti(2) C(9A) H(9A) 120.2(10) 1_555 1_555 1_555 no
Ti(2) C(9A) C(8B) 79.0(10) 1_555 1_555 1_555 yes
Ti(2) C(9A) C(9B) 81(1) 1_555 1_555 1_555 yes
Ti(2) C(9A) C(10B) 66.7(5) 1_555 1_555 1_555 yes
Ti(2) C(9A) H(9B) 107(1) 1_555 1_555 1_555 no
C(8A) C(9A) C(10A) 108.0(5) 1_555 1_555 1_555 yes
C(8A) C(9A) H(9A) 126(1) 1_555 1_555 1_555 no
C(8A) C(9A) C(8B) 20.2(6) 1_555 1_555 1_555 yes
C(8A) C(9A) C(9B) 119(1) 1_555 1_555 1_555 yes
C(8A) C(9A) C(10B) 85.9(6) 1_555 1_555 1_555 yes
C(8A) C(9A) H(9B) 172.8(10) 1_555 1_555 1_555 no
C(10A) C(9A) H(9A) 126(1) 1_555 1_555 1_555 no
C(10A) C(9A) C(8B) 128.0(8) 1_555 1_555 1_555 yes
C(10A) C(9A) C(9B) 12(1) 1_555 1_555 1_555 yes
C(10A) C(9A) C(10B) 22.2(5) 1_555 1_555 1_555 yes
C(10A) C(9A) H(9B) 65(1) 1_555 1_555 1_555 no
H(9A) C(9A) C(8B) 105(1) 1_555 1_555 1_555 no
H(9A) C(9A) C(9B) 114(1) 1_555 1_555 1_555 no
H(9A) C(9A) C(10B) 148(1) 1_555 1_555 1_555 no
H(9A) C(9A) H(9B) 60(1) 1_555 1_555 1_555 no
C(8B) C(9A) C(9B) 139(1) 1_555 1_555 1_555 yes
C(8B) C(9A) C(10B) 106.0(8) 1_555 1_555 1_555 yes
C(8B) C(9A) H(9B) 166(1) 1_555 1_555 1_555 no
C(9B) C(9A) C(10B) 33(1) 1_555 1_555 1_555 yes
C(9B) C(9A) H(9B) 53(1) 1_555 1_555 1_555 no
C(10B) C(9A) H(9B) 87(1) 1_555 1_555 1_555 no
Ti(2) C(10A) C(6A) 72.7(5) 1_555 1_555 1_555 yes
Ti(2) C(10A) C(9A) 72.5(4) 1_555 1_555 1_555 yes
Ti(2) C(10A) H(10A) 120(1) 1_555 1_555 1_555 no
Ti(2) C(10A) C(9B) 77.3(10) 1_555 1_555 1_555 yes
Ti(2) C(10A) C(10B) 78(1) 1_555 1_555 1_555 yes
Ti(2) C(10A) H(10B) 104(1) 1_555 1_555 1_555 no
C(6A) C(10A) C(9A) 108.0(7) 1_555 1_555 1_555 yes
C(6A) C(10A) H(10A) 125(1) 1_555 1_555 1_555 no
C(6A) C(10A) C(9B) 114(1) 1_555 1_555 1_555 yes
C(6A) C(10A) C(10B) 5(1) 1_555 1_555 1_555 yes
C(6A) C(10A) H(10B) 55(1) 1_555 1_555 1_555 no
C(9A) C(10A) H(10A) 126(1) 1_555 1_555 1_555 no
C(9A) C(10A) C(9B) 7.0(8) 1_555 1_555 1_555 yes
C(9A) C(10A) C(10B) 111(1) 1_555 1_555 1_555 yes
C(9A) C(10A) H(10B) 162(1) 1_555 1_555 1_555 no
H(10A) C(10A) C(9B) 119(1) 1_555 1_555 1_555 no
H(10A) C(10A) C(10B) 122(1) 1_555 1_555 1_555 no
H(10A) C(10A) H(10B) 71(1) 1_555 1_555 1_555 no
C(9B) C(10A) C(10B) 118(1) 1_555 1_555 1_555 yes
C(9B) C(10A) H(10B) 167(1) 1_555 1_555 1_555 no
C(10B) C(10A) H(10B) 51(1) 1_555 1_555 1_555 no
Ti(2) C(6B) C(6A) 79.4(10) 1_555 1_555 1_555 yes
Ti(2) C(6B) C(7A) 81(1) 1_555 1_555 1_555 yes
Ti(2) C(6B) H(7A) 105.9(9) 1_555 1_555 1_555 no
Ti(2) C(6B) C(7B) 73.8(8) 1_555 1_555 1_555 yes
Ti(2) C(6B) C(10B) 71.6(8) 1_555 1_555 1_555 yes
Ti(2) C(6B) H(6B) 120(1) 1_555 1_555 1_555 no
C(6A) C(6B) C(7A) 140(1) 1_555 1_555 1_555 yes
C(6A) C(6B) H(7A) 170(1) 1_555 1_555 1_555 no
C(6A) C(6B) C(7B) 130(1) 1_555 1_555 1_555 yes
C(6A) C(6B) C(10B) 22.4(7) 1_555 1_555 1_555 yes
C(6A) C(6B) H(6B) 103(1) 1_555 1_555 1_555 no
C(7A) C(6B) H(7A) 48(1) 1_555 1_555 1_555 no
C(7A) C(6B) C(7B) 11.2(10) 1_555 1_555 1_555 yes
C(7A) C(6B) C(10B) 118(1) 1_555 1_555 1_555 yes
C(7A) C(6B) H(6B) 115(2) 1_555 1_555 1_555 no
H(7A) C(6B) C(7B) 59.7(9) 1_555 1_555 1_555 no
H(7A) C(6B) C(10B) 167(1) 1_555 1_555 1_555 no
H(7A) C(6B) H(6B) 66(1) 1_555 1_555 1_555 no
C(7B) C(6B) C(10B) 108.0(9) 1_555 1_555 1_555 yes
C(7B) C(6B) H(6B) 125(1) 1_555 1_555 1_555 no
C(10B) C(6B) H(6B) 126(1) 1_555 1_555 1_555 no
Ti(2) C(7B) C(7A) 77(1) 1_555 1_555 1_555 yes
Ti(2) C(7B) C(8A) 77(1) 1_555 1_555 1_555 yes
Ti(2) C(7B) H(8A) 101(1) 1_555 1_555 1_555 no
Ti(2) C(7B) C(6B) 72.0(9) 1_555 1_555 1_555 yes
Ti(2) C(7B) C(8B) 72.4(9) 1_555 1_555 1_555 yes
Ti(2) C(7B) H(7B) 121(1) 1_555 1_555 1_555 no
C(7A) C(7B) C(8A) 118(1) 1_555 1_555 1_555 yes
C(7A) C(7B) H(8A) 163(1) 1_555 1_555 1_555 no
C(7A) C(7B) C(6B) 8.1(8) 1_555 1_555 1_555 yes
C(7A) C(7B) C(8B) 115(1) 1_555 1_555 1_555 yes
C(7A) C(7B) H(7B) 118(1) 1_555 1_555 1_555 no
C(8A) C(7B) H(8A) 46(1) 1_555 1_555 1_555 no
C(8A) C(7B) C(6B) 111(1) 1_555 1_555 1_555 yes
C(8A) C(7B) C(8B) 5(1) 1_555 1_555 1_555 yes
C(8A) C(7B) H(7B) 122(2) 1_555 1_555 1_555 no
H(8A) C(7B) C(6B) 157(1) 1_555 1_555 1_555 no
H(8A) C(7B) C(8B) 50.1(9) 1_555 1_555 1_555 no
H(8A) C(7B) H(7B) 76(1) 1_555 1_555 1_555 no
C(6B) C(7B) C(8B) 107(1) 1_555 1_555 1_555 yes
C(6B) C(7B) H(7B) 125(1) 1_555 1_555 1_555 no
C(8B) C(7B) H(7B) 126(1) 1_555 1_555 1_555 no
Ti(2) C(8B) C(8A) 80(1) 1_555 1_555 1_555 yes
Ti(2) C(8B) C(9A) 77(1) 1_555 1_555 1_555 yes
Ti(2) C(8B) H(8A) 108(1) 1_555 1_555 1_555 no
Ti(2) C(8B) C(7B) 73.5(9) 1_555 1_555 1_555 yes
Ti(2) C(8B) C(9B) 71.5(9) 1_555 1_555 1_555 yes
Ti(2) C(8B) H(8B) 120(1) 1_555 1_555 1_555 no
C(8A) C(8B) C(9A) 126(1) 1_555 1_555 1_555 yes
C(8A) C(8B) H(8A) 55(1) 1_555 1_555 1_555 no
C(8A) C(8B) C(7B) 7(1) 1_555 1_555 1_555 yes
C(8A) C(8B) C(9B) 112(1) 1_555 1_555 1_555 yes
C(8A) C(8B) H(8B) 121(2) 1_555 1_555 1_555 no
C(9A) C(8B) H(8A) 173(1) 1_555 1_555 1_555 no
C(9A) C(8B) C(7B) 122(1) 1_555 1_555 1_555 yes
C(9A) C(8B) C(9B) 14.0(6) 1_555 1_555 1_555 yes
C(9A) C(8B) H(8B) 111(1) 1_555 1_555 1_555 no
H(8A) C(8B) C(7B) 60(1) 1_555 1_555 1_555 no
H(8A) C(8B) C(9B) 167(1) 1_555 1_555 1_555 no
H(8A) C(8B) H(8B) 65(1) 1_555 1_555 1_555 no
C(7B) C(8B) C(9B) 108.0(10) 1_555 1_555 1_555 yes
C(7B) C(8B) H(8B) 125(1) 1_555 1_555 1_555 no
C(9B) C(8B) H(8B) 126(1) 1_555 1_555 1_555 no
Ti(2) C(9B) C(8A) 68.9(5) 1_555 1_555 1_555 yes
Ti(2) C(9B) C(9A) 85(1) 1_555 1_555 1_555 yes
Ti(2) C(9B) C(10A) 80(1) 1_555 1_555 1_555 yes
Ti(2) C(9B) H(9A) 106.5(9) 1_555 1_555 1_555 no
Ti(2) C(9B) C(8B) 74.0(8) 1_555 1_555 1_555 yes
Ti(2) C(9B) C(10B) 72.4(8) 1_555 1_555 1_555 yes
Ti(2) C(9B) H(9B) 119(1) 1_555 1_555 1_555 no
C(8A) C(9B) C(9A) 45(1) 1_555 1_555 1_555 yes
C(8A) C(9B) C(10A) 116(1) 1_555 1_555 1_555 yes
C(8A) C(9B) H(9A) 88(1) 1_555 1_555 1_555 no
C(8A) C(9B) C(8B) 18.8(5) 1_555 1_555 1_555 yes
C(8A) C(9B) C(10B) 89.3(8) 1_555 1_555 1_555 yes
C(8A) C(9B) H(9B) 144(1) 1_555 1_555 1_555 no
C(9A) C(9B) C(10A) 160(2) 1_555 1_555 1_555 yes
C(9A) C(9B) H(9A) 43(1) 1_555 1_555 1_555 no
C(9A) C(9B) C(8B) 26(1) 1_555 1_555 1_555 yes
C(9A) C(9B) C(10B) 134(1) 1_555 1_555 1_555 yes
C(9A) C(9B) H(9B) 99(2) 1_555 1_555 1_555 no
C(10A) C(9B) H(9A) 154(1) 1_555 1_555 1_555 no
C(10A) C(9B) C(8B) 135(1) 1_555 1_555 1_555 yes
C(10A) C(9B) C(10B) 27.5(9) 1_555 1_555 1_555 yes
C(10A) C(9B) H(9B) 98(1) 1_555 1_555 1_555 no
H(9A) C(9B) C(8B) 69.7(10) 1_555 1_555 1_555 no
H(9A) C(9B) C(10B) 177(1) 1_555 1_555 1_555 no
H(9A) C(9B) H(9B) 56(1) 1_555 1_555 1_555 no
C(8B) C(9B) C(10B) 108.0(10) 1_555 1_555 1_555 yes
C(8B) C(9B) H(9B) 126(1) 1_555 1_555 1_555 no
C(10B) C(9B) H(9B) 126(1) 1_555 1_555 1_555 no
Ti(2) C(10B) C(6A) 84(1) 1_555 1_555 1_555 yes
Ti(2) C(10B) C(7A) 68.5(5) 1_555 1_555 1_555 yes
Ti(2) C(10B) C(9A) 68.2(5) 1_555 1_555 1_555 yes
Ti(2) C(10B) C(10A) 83(1) 1_555 1_555 1_555 yes
Ti(2) C(10B) C(6B) 73.8(7) 1_555 1_555 1_555 yes
Ti(2) C(10B) C(9B) 72.9(7) 1_555 1_555 1_555 yes
Ti(2) C(10B) H(10B) 119(2) 1_555 1_555 1_555 no
C(6A) C(10B) C(7A) 47(1) 1_555 1_555 1_555 yes
C(6A) C(10B) C(9A) 125(1) 1_555 1_555 1_555 yes
C(6A) C(10B) C(10A) 167(2) 1_555 1_555 1_555 yes
C(6A) C(10B) C(6B) 29(1) 1_555 1_555 1_555 yes
C(6A) C(10B) C(9B) 137(1) 1_555 1_555 1_555 yes
C(6A) C(10B) H(10B) 96(1) 1_555 1_555 1_555 no
C(7A) C(10B) C(9A) 78.7(7) 1_555 1_555 1_555 yes
C(7A) C(10B) C(10A) 124(1) 1_555 1_555 1_555 yes
C(7A) C(10B) C(6B) 17.4(5) 1_555 1_555 1_555 yes
C(7A) C(10B) C(9B) 90.7(10) 1_555 1_555 1_555 yes
C(7A) C(10B) H(10B) 143(1) 1_555 1_555 1_555 no
C(9A) C(10B) C(10A) 46(1) 1_555 1_555 1_555 yes
C(9A) C(10B) C(6B) 96.0(9) 1_555 1_555 1_555 yes
C(9A) C(10B) C(9B) 12.0(6) 1_555 1_555 1_555 yes
C(9A) C(10B) H(10B) 137(1) 1_555 1_555 1_555 no
C(10A) C(10B) C(6B) 141(1) 1_555 1_555 1_555 yes
C(10A) C(10B) C(9B) 34(1) 1_555 1_555 1_555 yes
C(10A) C(10B) H(10B) 92(1) 1_555 1_555 1_555 no
C(6B) C(10B) C(9B) 108(1) 1_555 1_555 1_555 yes
C(6B) C(10B) H(10B) 125(1) 1_555 1_555 1_555 no
C(9B) C(10B) H(10B) 126(1) 1_555 1_555 1_555 no

loop_
_geom_bond_atom_site_label_1
_geom_bond_atom_site_label_2
_geom_bond_distance
_geom_bond_site_symmetry_1
_geom_bond_site_symmetry_2
_geom_bond_publ_flag
Rh(1) Ti(1) 2.927(1) 1_555 1_555 yes
Rh(1) Ti(2) 3.007(1) 1_555 1_555 yes
Rh(1) S(1) 2.424(1) 1_555 1_555 yes
Rh(1) S(3) 2.446(2) 1_555 1_555 yes
Rh(1) S(4) 2.382(1) 1_555 1_555 yes
Rh(1) C(11) 2.251(5) 1_555 1_555 yes
Rh(1) C(12) 2.219(6) 1_555 1_555 yes
Rh(1) C(15) 2.158(6) 1_555 1_555 yes
Rh(1) C(16) 2.130(9) 1_555 1_555 yes
Rh(2) Ti(1) 3.056(1) 1_555 1_555 yes
Rh(2) Ti(2) 2.940(1) 1_555 1_555 yes
Rh(2) S(2) 2.450(1) 1_555 1_555 yes
Rh(2) S(3) 2.398(1) 1_555 1_555 yes
Rh(2) S(4) 2.436(2) 1_555 1_555 yes
Rh(2) C(19) 2.135(8) 1_555 1_555 yes
Rh(2) C(20) 2.162(6) 1_555 1_555 yes
Rh(2) C(23) 2.217(7) 1_555 1_555 yes
Rh(2) C(24) 2.243(6) 1_555 1_555 yes
Ti(1) Ti(2) 3.051(2) 1_555 1_555 yes
Ti(1) S(1) 2.365(2) 1_555 1_555 yes
Ti(1) S(2) 2.317(2) 1_555 1_555 yes
Ti(1) S(3) 2.264(1) 1_555 1_555 yes
Ti(1) C(1) 2.375(7) 1_555 1_555 yes
Ti(1) C(2) 2.355(8) 1_555 1_555 yes
Ti(1) C(3) 2.36(1) 1_555 1_555 yes
Ti(1) C(4) 2.33(1) 1_555 1_555 yes
Ti(1) C(5) 2.342(9) 1_555 1_555 yes
Ti(2) S(1) 2.317(2) 1_555 1_555 yes
Ti(2) S(2) 2.380(2) 1_555 1_555 yes
Ti(2) S(4) 2.263(1) 1_555 1_555 yes
Ti(2) C(6A) 2.372(8) 1_555 1_555 yes
Ti(2) C(7A) 2.361(8) 1_555 1_555 yes
Ti(2) C(8A) 2.36(1) 1_555 1_555 yes
Ti(2) C(9A) 2.368(9) 1_555 1_555 yes
Ti(2) C(10A) 2.376(7) 1_555 1_555 yes
Ti(2) C(6B) 2.37(1) 1_555 1_555 yes
Ti(2) C(7B) 2.39(2) 1_555 1_555 yes
Ti(2) C(8B) 2.38(1) 1_555 1_555 yes
Ti(2) C(9B) 2.35(1) 1_555 1_555 yes
Ti(2) C(10B) 2.34(1) 1_555 1_555 yes
C(1) C(2) 1.39(1) 1_555 1_555 yes
C(1) C(5) 1.36(2) 1_555 1_555 yes
C(2) C(3) 1.37(2) 1_555 1_555 yes
C(3) C(4) 1.35(2) 1_555 1_555 yes
C(4) C(5) 1.35(2) 1_555 1_555 yes
C(11) C(12) 1.380(9) 1_555 1_555 yes
C(11) C(18) 1.51(1) 1_555 1_555 yes
C(12) C(13) 1.496(8) 1_555 1_555 yes
C(13) C(14) 1.52(1) 1_555 1_555 yes
C(14) C(15) 1.520(9) 1_555 1_555 yes
C(15) C(16) 1.391(9) 1_555 1_555 yes
C(16) C(17) 1.521(9) 1_555 1_555 yes
C(17) C(18) 1.53(1) 1_555 1_555 yes
C(19) C(20) 1.387(10) 1_555 1_555 yes
C(19) C(26) 1.507(9) 1_555 1_555 yes
C(20) C(21) 1.517(9) 1_555 1_555 yes
C(21) C(22) 1.50(1) 1_555 1_555 yes
C(22) C(23) 1.481(8) 1_555 1_555 yes
C(23) C(24) 1.37(1) 1_555 1_555 yes
C(24) C(25) 1.51(1) 1_555 1_555 yes
C(25) C(26) 1.50(1) 1_555 1_555 yes
C(6A) C(7A) 1.40(1) 1_555 1_555 yes
C(6A) C(10A) 1.400(9) 1_555 1_555 yes
C(6A) C(6B) 0.88(2) 1_555 1_555 yes
C(6A) C(10B) 0.67(1) 1_555 1_555 yes
C(7A) C(8A) 1.400(10) 1_555 1_555 yes
C(7A) C(6B) 0.60(2) 1_555 1_555 yes
C(7A) C(7B) 0.82(2) 1_555 1_555 yes
C(7A) C(10B) 1.77(2) 1_555 1_555 yes
C(8A) C(9A) 1.40(1) 1_555 1_555 yes
C(8A) C(7B) 0.81(1) 1_555 1_555 yes
C(8A) C(8B) 0.60(1) 1_555 1_555 yes
C(8A) C(9B) 1.72(2) 1_555 1_555 yes
C(9A) C(10A) 1.40(1) 1_555 1_555 yes
C(9A) C(8B) 0.96(2) 1_555 1_555 yes
C(9A) C(9B) 0.52(2) 1_555 1_555 yes
C(9A) C(10B) 1.81(1) 1_555 1_555 yes
C(10A) C(9B) 0.89(2) 1_555 1_555 yes
C(10A) C(10B) 0.73(1) 1_555 1_555 yes
C(6B) C(7B) 1.40(2) 1_555 1_555 yes
C(6B) C(10B) 1.40(2) 1_555 1_555 yes
C(7B) C(8B) 1.40(2) 1_555 1_555 yes
C(8B) C(9B) 1.40(2) 1_555 1_555 yes
C(9B) C(10B) 1.40(2) 1_555 1_555 yes

loop_
_geom_contact_atom_site_label_1
_geom_contact_atom_site_label_2
_geom_contact_distance
_geom_contact_site_symmetry_1
_geom_contact_site_symmetry_2
Rh(1) Ti(1) 2.927(1) 1_555 1_555
Rh(1) Ti(2) 3.007(1) 1_555 1_555
Rh(2) Ti(1) 3.056(1) 1_555 1_555
Rh(2) Ti(2) 2.940(1) 1_555 1_555
Ti(1) Ti(2) 3.051(2) 1_555 1_555
S(1) C(7A) 3.286(9) 1_555 1_555
S(1) C(6B) 3.29(1) 1_555 1_555
S(1) C(7B) 3.44(2) 1_555 1_555
S(1) C(6B) 3.465(9) 1_555 7_556
S(1) C(6A) 3.590(6) 1_555 7_556
S(2) C(10A) 3.26(1) 1_555 1_555
S(2) C(10B) 3.31(2) 1_555 1_555
S(2) C(6A) 3.425(10) 1_555 1_555
S(3) C(17) 3.590(9) 1_555 4_554
S(4) C(8B) 3.16(2) 1_555 1_555
S(4) C(9A) 3.311(8) 1_555 1_555
S(4) C(8A) 3.387(9) 1_555 1_555
S(4) C(9B) 3.56(1) 1_555 1_555
C(15) C(16) 3.57(1) 1_555 2_555
C(16) C(16) 3.34(2) 1_555 2_555
C(25) C(9B) 3.51(2) 1_555 4_564
C(25) C(10A) 3.59(1) 1_555 4_564
C(26) C(10A) 3.45(1) 1_555 4_564
C(8B) C(8B) 3.59(2) 1_555 2_555

loop_
_geom_torsion_atom_site_label_1
_geom_torsion_atom_site_label_2
_geom_torsion_atom_site_label_3
_geom_torsion_atom_site_label_4
_geom_torsion
_geom_torsion_site_symmetry_1
_geom_torsion_site_symmetry_2
_geom_torsion_site_symmetry_3
_geom_torsion_site_symmetry_4
_geom_torsion_publ_flag
Rh(1) Ti(1) Rh(2) Ti(2) 65.06(3) 1_555 1_555 1_555 1_555 yes
Rh(1) Ti(1) Rh(2) S(2) 127.53(8) 1_555 1_555 1_555 1_555 yes
Rh(1) Ti(1) Rh(2) S(3) -57.38(6) 1_555 1_555 1_555 1_555 yes
Rh(1) Ti(1) Rh(2) S(4) 22.26(4) 1_555 1_555 1_555 1_555 yes
Rh(1) Ti(1) Rh(2) C(19) -132.7(2) 1_555 1_555 1_555 1_555 yes
Rh(1) Ti(1) Rh(2) C(20) -97.7(2) 1_555 1_555 1_555 1_555 yes
Rh(1) Ti(1) Rh(2) C(23) 89.6(5) 1_555 1_555 1_555 1_555 yes
Rh(1) Ti(1) Rh(2) C(24) 138.3(3) 1_555 1_555 1_555 1_555 yes
Rh(1) Ti(1) Ti(2) Rh(2) -88.34(2) 1_555 1_555 1_555 1_555 yes
Rh(1) Ti(1) Ti(2) S(1) 65.39(5) 1_555 1_555 1_555 1_555 yes
Rh(1) Ti(1) Ti(2) S(2) -153.53(5) 1_555 1_555 1_555 1_555 yes
Rh(1) Ti(1) Ti(2) S(4) -41.37(4) 1_555 1_555 1_555 1_555 yes
Rh(1) Ti(1) Ti(2) C(6A) 143.8(2) 1_555 1_555 1_555 1_555 yes
Rh(1) Ti(1) Ti(2) C(7A) 103.1(3) 1_555 1_555 1_555 1_555 yes
Rh(1) Ti(1) Ti(2) C(8A) 66.4(6) 1_555 1_555 1_555 1_555 yes
Rh(1) Ti(1) Ti(2) C(9A) -139.3(5) 1_555 1_555 1_555 1_555 yes
Rh(1) Ti(1) Ti(2) C(10A) -175.8(2) 1_555 1_555 1_555 1_555 yes
Rh(1) Ti(1) Ti(2) C(6B) 118.7(4) 1_555 1_555 1_555 1_555 yes
Rh(1) Ti(1) Ti(2) C(7B) 78.0(5) 1_555 1_555 1_555 1_555 yes
Rh(1) Ti(1) Ti(2) C(8B) 17(2) 1_555 1_555 1_555 1_555 yes
Rh(1) Ti(1) Ti(2) C(9B) -157.3(5) 1_555 1_555 1_555 1_555 yes
Rh(1) Ti(1) Ti(2) C(10B) 161.7(4) 1_555 1_555 1_555 1_555 yes
Rh(1) Ti(1) S(1) Ti(2) -80.50(4) 1_555 1_555 1_555 1_555 yes
Rh(1) Ti(1) S(2) Rh(2) -52.41(6) 1_555 1_555 1_555 1_555 yes
Rh(1) Ti(1) S(2) Ti(2) 23.83(5) 1_555 1_555 1_555 1_555 yes
Rh(1) Ti(1) S(3) Rh(2) 97.25(5) 1_555 1_555 1_555 1_555 yes
Rh(1) Ti(1) C(1) C(2) 64.6(7) 1_555 1_555 1_555 1_555 yes
Rh(1) Ti(1) C(1) C(5) 179.0(6) 1_555 1_555 1_555 1_555 yes
Rh(1) Ti(1) C(2) C(1) -128.8(6) 1_555 1_555 1_555 1_555 yes
Rh(1) Ti(1) C(2) C(3) 116.1(5) 1_555 1_555 1_555 1_555 yes
Rh(1) Ti(1) C(3) C(2) -76.3(5) 1_555 1_555 1_555 1_555 yes
Rh(1) Ti(1) C(3) C(4) 167.6(4) 1_555 1_555 1_555 1_555 yes
Rh(1) Ti(1) C(4) C(3) -21.7(8) 1_555 1_555 1_555 1_555 yes
Rh(1) Ti(1) C(4) C(5) -136.5(5) 1_555 1_555 1_555 1_555 yes
Rh(1) Ti(1) C(5) C(1) -2(1) 1_555 1_555 1_555 1_555 yes
Rh(1) Ti(1) C(5) C(4) 114.6(9) 1_555 1_555 1_555 1_555 yes
Rh(1) Ti(2) Rh(2) Ti(1) -61.67(3) 1_555 1_555 1_555 1_555 yes
Rh(1) Ti(2) Rh(2) S(2) -119.46(5) 1_555 1_555 1_555 1_555 yes
Rh(1) Ti(2) Rh(2) S(3) -23.43(4) 1_555 1_555 1_555 1_555 yes
Rh(1) Ti(2) Rh(2) S(4) 53.64(5) 1_555 1_555 1_555 1_555 yes
Rh(1) Ti(2) Rh(2) C(19) -113.2(4) 1_555 1_555 1_555 1_555 yes
Rh(1) Ti(2) Rh(2) C(20) 53.5(6) 1_555 1_555 1_555 1_555 yes
Rh(1) Ti(2) Rh(2) C(23) 128.2(2) 1_555 1_555 1_555 1_555 yes
Rh(1) Ti(2) Rh(2) C(24) 164.3(2) 1_555 1_555 1_555 1_555 yes
Rh(1) Ti(2) Ti(1) Rh(2) 88.34(2) 1_555 1_555 1_555 1_555 yes
Rh(1) Ti(2) Ti(1) S(1) -65.39(5) 1_555 1_555 1_555 1_555 yes
Rh(1) Ti(2) Ti(1) S(2) 153.53(5) 1_555 1_555 1_555 1_555 yes
Rh(1) Ti(2) Ti(1) S(3) 47.37(4) 1_555 1_555 1_555 1_555 yes
Rh(1) Ti(2) Ti(1) C(1) -112.2(3) 1_555 1_555 1_555 1_555 yes
Rh(1) Ti(2) Ti(1) C(2) -72.5(3) 1_555 1_555 1_555 1_555 yes
Rh(1) Ti(2) Ti(1) C(3) -9(3) 1_555 1_555 1_555 1_555 yes
Rh(1) Ti(2) Ti(1) C(4) 167.1(4) 1_555 1_555 1_555 1_555 yes
Rh(1) Ti(2) Ti(1) C(5) -153.8(3) 1_555 1_555 1_555 1_555 yes
Rh(1) Ti(2) S(1) Ti(1) 76.66(5) 1_555 1_555 1_555 1_555 yes
Rh(1) Ti(2) S(2) Rh(2) 58.95(4) 1_555 1_555 1_555 1_555 yes
Rh(1) Ti(2) S(2) Ti(1) -22.72(4) 1_555 1_555 1_555 1_555 yes
Rh(1) Ti(2) S(4) Rh(2) -98.16(5) 1_555 1_555 1_555 1_555 yes
Rh(1) Ti(2) C(6A) C(7A) -44.5(6) 1_555 1_555 1_555 1_555 yes
Rh(1) Ti(2) C(6A) C(10A) -160.3(5) 1_555 1_555 1_555 1_555 yes
Rh(1) Ti(2) C(6A) C(6B) -29.9(10) 1_555 1_555 1_555 1_555 yes
Rh(1) Ti(2) C(6A) C(10B) -161(1) 1_555 1_555 1_555 1_555 yes
Rh(1) Ti(2) C(7A) C(6A) 155.5(3) 1_555 1_555 1_555 1_555 yes
Rh(1) Ti(2) C(7A) C(8A) -88.9(4) 1_555 1_555 1_555 1_555 yes
Rh(1) Ti(2) C(7A) C(6B) 133(1) 1_555 1_555 1_555 1_555 yes
Rh(1) Ti(2) C(7A) C(7B) -59.2(9) 1_555 1_555 1_555 1_555 yes
Rh(1) Ti(2) C(7A) C(10B) 176.6(5) 1_555 1_555 1_555 1_555 yes
Rh(1) Ti(2) C(8A) C(7A) 109.0(4) 1_555 1_555 1_555 1_555 yes
Rh(1) Ti(2) C(8A) C(9A) -135.4(3) 1_555 1_555 1_555 1_555 yes
Rh(1) Ti(2) C(8A) C(7B) 78.9(9) 1_555 1_555 1_555 1_555 yes
Rh(1) Ti(2) C(8A) C(8B) -103(1) 1_555 1_555 1_555 1_555 yes
Rh(1) Ti(2) C(8A) C(9B) -150.9(4) 1_555 1_555 1_555 1_555 yes
Rh(1) Ti(2) C(9A) C(8A) 64.3(4) 1_555 1_555 1_555 1_555 yes
Rh(1) Ti(2) C(9A) C(10A) -179.9(4) 1_555 1_555 1_555 1_555 yes
Rh(1) Ti(2) C(9A) C(8B) 44.6(7) 1_555 1_555 1_555 1_555 yes
Rh(1) Ti(2) C(9A) C(9B) -170(1) 1_555 1_555 1_555 1_555 yes
Rh(1) Ti(2) C(9A) C(10B) 157.5(5) 1_555 1_555 1_555 1_555 yes
Rh(1) Ti(2) C(10A) C(6A) 116.4(9) 1_555 1_555 1_555 1_555 yes
Rh(1) Ti(2) C(10A) C(9A) 0(1) 1_555 1_555 1_555 1_555 yes
Rh(1) Ti(2) C(10A) C(9B) -4(1) 1_555 1_555 1_555 1_555 yes
Rh(1) Ti(2) C(10A) C(10B) 117(1) 1_555 1_555 1_555 1_555 yes
Rh(1) Ti(2) C(6B) C(6A) 160.7(6) 1_555 1_555 1_555 1_555 yes
Rh(1) Ti(2) C(6B) C(7A) -53(1) 1_555 1_555 1_555 1_555 yes
Rh(1) Ti(2) C(6B) C(7B) -61.8(7) 1_555 1_555 1_555 1_555 yes
Rh(1) Ti(2) C(6B) C(10B) -177.6(7) 1_555 1_555 1_555 1_555 yes
Rh(1) Ti(2) C(7B) C(7A) 128.3(8) 1_555 1_555 1_555 1_555 yes
Rh(1) Ti(2) C(7B) C(8A) -108.6(9) 1_555 1_555 1_555 1_555 yes
Rh(1) Ti(2) C(7B) C(6B) 134.1(6) 1_555 1_555 1_555 1_555 yes
Rh(1) Ti(2) C(7B) C(8B) -109.5(6) 1_555 1_555 1_555 1_555 yes
Rh(1) Ti(2) C(8B) C(8A) 83(1) 1_555 1_555 1_555 1_555 yes
Rh(1) Ti(2) C(8B) C(9A) -146.1(6) 1_555 1_555 1_555 1_555 yes
Rh(1) Ti(2) C(8B) C(7B) 84.8(6) 1_555 1_555 1_555 1_555 yes
Rh(1) Ti(2) C(8B) C(9B) -159.2(5) 1_555 1_555 1_555 1_555 yes
Rh(1) Ti(2) C(9B) C(8A) 55.1(6) 1_555 1_555 1_555 1_555 yes
Rh(1) Ti(2) C(9B) C(9A) 12(1) 1_555 1_555 1_555 1_555 yes
Rh(1) Ti(2) C(9B) C(10A) 178.3(6) 1_555 1_555 1_555 1_555 yes
Rh(1) Ti(2) C(9B) C(8B) 36.0(9) 1_555 1_555 1_555 1_555 yes
Rh(1) Ti(2) C(9B) C(10B) 151.3(8) 1_555 1_555 1_555 1_555 yes
Rh(1) Ti(2) C(10B) C(6A) 35(2) 1_555 1_555 1_555 1_555 yes
Rh(1) Ti(2) C(10B) C(7A) -10(1) 1_555 1_555 1_555 1_555 yes
Rh(1) Ti(2) C(10B) C(9A) -96(1) 1_555 1_555 1_555 1_555 yes
Rh(1) Ti(2) C(10B) C(10A) -141(1) 1_555 1_555 1_555 1_555 yes
Rh(1) Ti(2) C(10B) C(6B) 6(1) 1_555 1_555 1_555 1_555 yes
Rh(1) Ti(2) C(10B) C(9B) -108(1) 1_555 1_555 1_555 1_555 yes
Rh(1) S(1) Ti(1) Rh(2) 58.02(4) 1_555 1_555 1_555 1_555 yes
Rh(1) S(1) Ti(1) Ti(2) 80.50(4) 1_555 1_555 1_555 1_555 yes
Rh(1) S(1) Ti(1) S(2) 109.46(5) 1_555 1_555 1_555 1_555 yes
Rh(1) S(1) Ti(1) S(3) 5.40(6) 1_555 1_555 1_555 1_555 yes
Rh(1) S(1) Ti(1) C(1) -136.5(3) 1_555 1_555 1_555 1_555 yes
Rh(1) S(1) Ti(1) C(2) -103.6(2) 1_555 1_555 1_555 1_555 yes
Rh(1) S(1) Ti(1) C(3) -96.2(3) 1_555 1_555 1_555 1_555 yes
Rh(1) S(1) Ti(1) C(4) -141.8(4) 1_555 1_555 1_555 1_555 yes
Rh(1) S(1) Ti(1) C(5) -159.3(2) 1_555 1_555 1_555 1_555 yes
Rh(1) S(1) Ti(2) Rh(2) -52.69(5) 1_555 1_555 1_555 1_555 yes
Rh(1) S(1) Ti(2) Ti(1) -76.66(5) 1_555 1_555 1_555 1_555 yes
Rh(1) S(1) Ti(2) S(2) -104.79(6) 1_555 1_555 1_555 1_555 yes
Rh(1) S(1) Ti(2) S(4) 3.31(8) 1_555 1_555 1_555 1_555 yes
Rh(1) S(1) Ti(2) C(6A) 162.7(2) 1_555 1_555 1_555 1_555 yes
Rh(1) S(1) Ti(2) C(7A) 130.2(2) 1_555 1_555 1_555 1_555 yes
Rh(1) S(1) Ti(2) C(8A) 103.7(2) 1_555 1_555 1_555 1_555 yes
Rh(1) S(1) Ti(2) C(9A) 116.1(3) 1_555 1_555 1_555 1_555 yes
Rh(1) S(1) Ti(2) C(10A) 168.8(4) 1_555 1_555 1_555 1_555 yes
Rh(1) S(1) Ti(2) C(6B) 144.7(3) 1_555 1_555 1_555 1_555 yes
Rh(1) S(1) Ti(2) C(7B) 110.9(3) 1_555 1_555 1_555 1_555 yes
Rh(1) S(1) Ti(2) C(8B) 97.7(3) 1_555 1_555 1_555 1_555 yes
Rh(1) S(1) Ti(2) C(9B) 138.9(7) 1_555 1_555 1_555 1_555 yes
Rh(1) S(1) Ti(2) C(10B) 165.6(5) 1_555 1_555 1_555 1_555 yes
Rh(1) S(3) Rh(2) Ti(1) 75.78(5) 1_555 1_555 1_555 1_555 yes
Rh(1) S(3) Rh(2) Ti(2) 28.12(4) 1_555 1_555 1_555 1_555 yes
Rh(1) S(3) Rh(2) S(2) 79.46(6) 1_555 1_555 1_555 1_555 yes
Rh(1) S(3) Rh(2) S(4) -19.73(4) 1_555 1_555 1_555 1_555 yes
Rh(1) S(3) Rh(2) C(19) -174.1(2) 1_555 1_555 1_555 1_555 yes
Rh(1) S(3) Rh(2) C(20) -136.6(2) 1_555 1_555 1_555 1_555 yes
Rh(1) S(3) Rh(2) C(23) -77.0(4) 1_555 1_555 1_555 1_555 yes
Rh(1) S(3) Rh(2) C(24) 166.5(7) 1_555 1_555 1_555 1_555 yes
Rh(1) S(3) Ti(1) Rh(2) -97.25(5) 1_555 1_555 1_555 1_555 yes
Rh(1) S(3) Ti(1) Ti(2) -51.83(4) 1_555 1_555 1_555 1_555 yes
Rh(1) S(3) Ti(1) S(1) -5.32(6) 1_555 1_555 1_555 1_555 yes
Rh(1) S(3) Ti(1) S(2) -101.22(7) 1_555 1_555 1_555 1_555 yes
Rh(1) S(3) Ti(1) C(1) 101.6(4) 1_555 1_555 1_555 1_555 yes
Rh(1) S(3) Ti(1) C(2) 97.0(3) 1_555 1_555 1_555 1_555 yes
Rh(1) S(3) Ti(1) C(3) 125.6(3) 1_555 1_555 1_555 1_555 yes
Rh(1) S(3) Ti(1) C(4) 155.2(3) 1_555 1_555 1_555 1_555 yes
Rh(1) S(3) Ti(1) C(5) 153.4(3) 1_555 1_555 1_555 1_555 yes
Rh(1) S(4) Rh(2) Ti(1) -26.62(4) 1_555 1_555 1_555 1_555 yes
Rh(1) S(4) Rh(2) Ti(2) -79.02(4) 1_555 1_555 1_555 1_555 yes
Rh(1) S(4) Rh(2) S(2) -73.54(5) 1_555 1_555 1_555 1_555 yes
Rh(1) S(4) Rh(2) S(3) 20.30(4) 1_555 1_555 1_555 1_555 yes
Rh(1) S(4) Rh(2) C(19) 90.2(4) 1_555 1_555 1_555 1_555 yes
Rh(1) S(4) Rh(2) C(20) 101.0(2) 1_555 1_555 1_555 1_555 yes
Rh(1) S(4) Rh(2) C(23) 175.8(2) 1_555 1_555 1_555 1_555 yes
Rh(1) S(4) Rh(2) C(24) -161.0(1) 1_555 1_555 1_555 1_555 yes
Rh(1) S(4) Ti(2) Rh(2) 98.16(5) 1_555 1_555 1_555 1_555 yes
Rh(1) S(4) Ti(2) Ti(1) 45.67(5) 1_555 1_555 1_555 1_555 yes
Rh(1) S(4) Ti(2) S(1) -3.35(8) 1_555 1_555 1_555 1_555 yes
Rh(1) S(4) Ti(2) S(2) 92.35(6) 1_555 1_555 1_555 1_555 yes
Rh(1) S(4) Ti(2) C(6A) -142.7(4) 1_555 1_555 1_555 1_555 yes
Rh(1) S(4) Ti(2) C(7A) -102.4(2) 1_555 1_555 1_555 1_555 yes
Rh(1) S(4) Ti(2) C(8A) -117.3(2) 1_555 1_555 1_555 1_555 yes
Rh(1) S(4) Ti(2) C(9A) -151.7(2) 1_555 1_555 1_555 1_555 yes
Rh(1) S(4) Ti(2) C(10A) -171.6(3) 1_555 1_555 1_555 1_555 yes
Rh(1) S(4) Ti(2) C(6B) -108.5(5) 1_555 1_555 1_555 1_555 yes
Rh(1) S(4) Ti(2) C(7B) -101.5(3) 1_555 1_555 1_555 1_555 yes
Rh(1) S(4) Ti(2) C(8B) -129.1(3) 1_555 1_555 1_555 1_555 yes
Rh(1) S(4) Ti(2) C(9B) -160.1(4) 1_555 1_555 1_555 1_555 yes
Rh(1) S(4) Ti(2) C(10B) -160.6(6) 1_555 1_555 1_555 1_555 yes
Rh(1) C(11) C(12) C(13) -100.5(6) 1_555 1_555 1_555 1_555 yes
Rh(1) C(11) C(18) C(17) -10.3(6) 1_555 1_555 1_555 1_555 yes
Rh(1) C(12) C(11) C(18) 103.1(6) 1_555 1_555 1_555 1_555 yes
Rh(1) C(12) C(13) C(14) -38.9(6) 1_555 1_555 1_555 1_555 yes
Rh(1) C(15) C(14) C(13) -11.4(7) 1_555 1_555 1_555 1_555 yes
Rh(1) C(15) C(16) C(17) -104.1(8) 1_555 1_555 1_555 1_555 yes
Rh(1) C(16) C(15) C(14) 105.6(7) 1_555 1_555 1_555 1_555 yes
Rh(1) C(16) C(17) C(18) -37.2(6) 1_555 1_555 1_555 1_555 yes
Rh(2) Ti(1) Rh(1) Ti(2) -61.70(3) 1_555 1_555 1_555 1_555 yes
Rh(2) Ti(1) Rh(1) S(1) -120.12(6) 1_555 1_555 1_555 1_555 yes
Rh(2) Ti(1) Rh(1) S(3) 53.54(4) 1_555 1_555 1_555 1_555 yes
Rh(2) Ti(1) Rh(1) S(4) -22.79(4) 1_555 1_555 1_555 1_555 yes
Rh(2) Ti(1) Rh(1) C(11) 166.0(2) 1_555 1_555 1_555 1_555 yes
Rh(2) Ti(1) Rh(1) C(12) 129.7(2) 1_555 1_555 1_555 1_555 yes
Rh(2) Ti(1) Rh(1) C(15) 52.0(7) 1_555 1_555 1_555 1_555 yes
Rh(2) Ti(1) Rh(1) C(16) -109.0(4) 1_555 1_555 1_555 1_555 yes
Rh(2) Ti(1) Ti(2) S(1) 153.73(6) 1_555 1_555 1_555 1_555 yes
Rh(2) Ti(1) Ti(2) S(2) -65.19(5) 1_555 1_555 1_555 1_555 yes
Rh(2) Ti(1) Ti(2) S(4) 46.97(4) 1_555 1_555 1_555 1_555 yes
Rh(2) Ti(1) Ti(2) C(6A) -127.9(2) 1_555 1_555 1_555 1_555 yes
Rh(2) Ti(1) Ti(2) C(7A) -168.5(3) 1_555 1_555 1_555 1_555 yes
Rh(2) Ti(1) Ti(2) C(8A) 154.8(6) 1_555 1_555 1_555 1_555 yes
Rh(2) Ti(1) Ti(2) C(9A) -51.0(5) 1_555 1_555 1_555 1_555 yes
Rh(2) Ti(1) Ti(2) C(10A) -87.4(2) 1_555 1_555 1_555 1_555 yes
Rh(2) Ti(1) Ti(2) C(6B) -153.0(4) 1_555 1_555 1_555 1_555 yes
Rh(2) Ti(1) Ti(2) C(7B) 166.3(5) 1_555 1_555 1_555 1_555 yes
Rh(2) Ti(1) Ti(2) C(8B) 105(2) 1_555 1_555 1_555 1_555 yes
Rh(2) Ti(1) Ti(2) C(9B) -68.9(5) 1_555 1_555 1_555 1_555 yes
Rh(2) Ti(1) Ti(2) C(10B) -110.0(4) 1_555 1_555 1_555 1_555 yes
Rh(2) Ti(1) S(1) Ti(2) -22.48(5) 1_555 1_555 1_555 1_555 yes
Rh(2) Ti(1) S(2) Ti(2) 76.24(5) 1_555 1_555 1_555 1_555 yes
Rh(2) Ti(1) C(1) C(2) -129.7(9) 1_555 1_555 1_555 1_555 yes
Rh(2) Ti(1) C(1) C(5) -15(1) 1_555 1_555 1_555 1_555 yes
Rh(2) Ti(1) C(2) C(1) 149.1(5) 1_555 1_555 1_555 1_555 yes
Rh(2) Ti(1) C(2) C(3) 33.9(8) 1_555 1_555 1_555 1_555 yes
Rh(2) Ti(1) C(3) C(2) -162.9(4) 1_555 1_555 1_555 1_555 yes
Rh(2) Ti(1) C(3) C(4) 81.0(5) 1_555 1_555 1_555 1_555 yes
Rh(2) Ti(1) C(4) C(3) -116.2(5) 1_555 1_555 1_555 1_555 yes
Rh(2) Ti(1) C(4) C(5) 129.0(5) 1_555 1_555 1_555 1_555 yes
Rh(2) Ti(1) C(5) C(1) 174.2(5) 1_555 1_555 1_555 1_555 yes
Rh(2) Ti(1) C(5) C(4) -69.1(6) 1_555 1_555 1_555 1_555 yes
Rh(2) Ti(2) Rh(1) Ti(1) 65.89(3) 1_555 1_555 1_555 1_555 yes
Rh(2) Ti(2) Rh(1) S(1) 127.71(7) 1_555 1_555 1_555 1_555 yes
Rh(2) Ti(2) Rh(1) S(3) 22.95(4) 1_555 1_555 1_555 1_555 yes
Rh(2) Ti(2) Rh(1) S(4) -56.41(6) 1_555 1_555 1_555 1_555 yes
Rh(2) Ti(2) Rh(1) C(11) 142.3(3) 1_555 1_555 1_555 1_555 yes
Rh(2) Ti(2) Rh(1) C(12) 95.5(5) 1_555 1_555 1_555 1_555 yes
Rh(2) Ti(2) Rh(1) C(15) -98.7(2) 1_555 1_555 1_555 1_555 yes
Rh(2) Ti(2) Rh(1) C(16) -132.0(1) 1_555 1_555 1_555 1_555 yes
Rh(2) Ti(2) Ti(1) S(1) -153.73(6) 1_555 1_555 1_555 1_555 yes
Rh(2) Ti(2) Ti(1) S(2) 65.19(5) 1_555 1_555 1_555 1_555 yes
Rh(2) Ti(2) Ti(1) S(3) -40.97(4) 1_555 1_555 1_555 1_555 yes
Rh(2) Ti(2) Ti(1) C(1) 159.5(3) 1_555 1_555 1_555 1_555 yes
Rh(2) Ti(2) Ti(1) C(2) -160.8(3) 1_555 1_555 1_555 1_555 yes
Rh(2) Ti(2) Ti(1) C(3) -97(3) 1_555 1_555 1_555 1_555 yes
Rh(2) Ti(2) Ti(1) C(4) 78.7(4) 1_555 1_555 1_555 1_555 yes
Rh(2) Ti(2) Ti(1) C(5) 117.9(3) 1_555 1_555 1_555 1_555 yes
Rh(2) Ti(2) S(1) Ti(1) 23.97(5) 1_555 1_555 1_555 1_555 yes
Rh(2) Ti(2) S(2) Ti(1) -81.66(5) 1_555 1_555 1_555 1_555 yes
Rh(2) Ti(2) C(6A) C(7A) 159.6(4) 1_555 1_555 1_555 1_555 yes
Rh(2) Ti(2) C(6A) C(10A) 43.8(6) 1_555 1_555 1_555 1_555 yes
Rh(2) Ti(2) C(6A) C(6B) 174.3(8) 1_555 1_555 1_555 1_555 yes
Rh(2) Ti(2) C(6A) C(10B) 42(1) 1_555 1_555 1_555 1_555 yes
Rh(2) Ti(2) C(7A) C(6A) -59.2(10) 1_555 1_555 1_555 1_555 yes
Rh(2) Ti(2) C(7A) C(8A) 56.4(10) 1_555 1_555 1_555 1_555 yes
Rh(2) Ti(2) C(7A) C(6B) -80(1) 1_555 1_555 1_555 1_555 yes
Rh(2) Ti(2) C(7A) C(7B) 86(1) 1_555 1_555 1_555 1_555 yes
Rh(2) Ti(2) C(7A) C(10B) -38(1) 1_555 1_555 1_555 1_555 yes
Rh(2) Ti(2) C(8A) C(7A) -160.5(3) 1_555 1_555 1_555 1_555 yes
Rh(2) Ti(2) C(8A) C(9A) -44.9(5) 1_555 1_555 1_555 1_555 yes
Rh(2) Ti(2) C(8A) C(7B) 169.4(9) 1_555 1_555 1_555 1_555 yes
Rh(2) Ti(2) C(8A) C(8B) -12(1) 1_555 1_555 1_555 1_555 yes
Rh(2) Ti(2) C(8A) C(9B) -60.4(5) 1_555 1_555 1_555 1_555 yes
Rh(2) Ti(2) C(9A) C(8A) 148.2(3) 1_555 1_555 1_555 1_555 yes
Rh(2) Ti(2) C(9A) C(10A) -96.1(4) 1_555 1_555 1_555 1_555 yes
Rh(2) Ti(2) C(9A) C(8B) 128.4(7) 1_555 1_555 1_555 1_555 yes
Rh(2) Ti(2) C(9A) C(9B) -87(1) 1_555 1_555 1_555 1_555 yes
Rh(2) Ti(2) C(9A) C(10B) -118.7(6) 1_555 1_555 1_555 1_555 yes
Rh(2) Ti(2) C(10A) C(6A) -149.2(5) 1_555 1_555 1_555 1_555 yes
Rh(2) Ti(2) C(10A) C(9A) 94.8(5) 1_555 1_555 1_555 1_555 yes
Rh(2) Ti(2) C(10A) C(9B) 89.5(10) 1_555 1_555 1_555 1_555 yes
Rh(2) Ti(2) C(10A) C(10B) -147(1) 1_555 1_555 1_555 1_555 yes
Rh(2) Ti(2) C(6B) C(6A) -10(1) 1_555 1_555 1_555 1_555 yes
Rh(2) Ti(2) C(6B) C(7A) 135(1) 1_555 1_555 1_555 1_555 yes
Rh(2) Ti(2) C(6B) C(7B) 127.4(7) 1_555 1_555 1_555 1_555 yes
Rh(2) Ti(2) C(6B) C(10B) 11(1) 1_555 1_555 1_555 1_555 yes
Rh(2) Ti(2) C(7B) C(7A) -140.3(8) 1_555 1_555 1_555 1_555 yes
Rh(2) Ti(2) C(7B) C(8A) -17(1) 1_555 1_555 1_555 1_555 yes
Rh(2) Ti(2) C(7B) C(6B) -134.4(7) 1_555 1_555 1_555 1_555 yes
Rh(2) Ti(2) C(7B) C(8B) -18(1) 1_555 1_555 1_555 1_555 yes
Rh(2) Ti(2) C(8B) C(8A) 169(1) 1_555 1_555 1_555 1_555 yes
Rh(2) Ti(2) C(8B) C(9A) -60.1(7) 1_555 1_555 1_555 1_555 yes
Rh(2) Ti(2) C(8B) C(7B) 170.8(5) 1_555 1_555 1_555 1_555 yes
Rh(2) Ti(2) C(8B) C(9B) -73.2(6) 1_555 1_555 1_555 1_555 yes
Rh(2) Ti(2) C(9B) C(8A) 139.8(3) 1_555 1_555 1_555 1_555 yes
Rh(2) Ti(2) C(9B) C(9A) 96(1) 1_555 1_555 1_555 1_555 yes
Rh(2) Ti(2) C(9B) C(10A) -97.0(9) 1_555 1_555 1_555 1_555 yes
Rh(2) Ti(2) C(9B) C(8B) 120.6(5) 1_555 1_555 1_555 1_555 yes
Rh(2) Ti(2) C(9B) C(10B) -124.0(8) 1_555 1_555 1_555 1_555 yes
Rh(2) Ti(2) C(10B) C(6A) -145(1) 1_555 1_555 1_555 1_555 yes
Rh(2) Ti(2) C(10B) C(7A) 168.0(3) 1_555 1_555 1_555 1_555 yes
Rh(2) Ti(2) C(10B) C(9A) 82.0(6) 1_555 1_555 1_555 1_555 yes
Rh(2) Ti(2) C(10B) C(10A) 36(1) 1_555 1_555 1_555 1_555 yes
Rh(2) Ti(2) C(10B) C(6B) -174.5(6) 1_555 1_555 1_555 1_555 yes
Rh(2) Ti(2) C(10B) C(9B) 70.2(10) 1_555 1_555 1_555 1_555 yes
Rh(2) S(2) Ti(1) Ti(2) -76.24(5) 1_555 1_555 1_555 1_555 yes
Rh(2) S(2) Ti(1) S(1) -104.39(6) 1_555 1_555 1_555 1_555 yes
Rh(2) S(2) Ti(1) S(3) 3.91(8) 1_555 1_555 1_555 1_555 yes
Rh(2) S(2) Ti(1) C(1) 168.0(3) 1_555 1_555 1_555 1_555 yes
Rh(2) S(2) Ti(1) C(2) 151.4(6) 1_555 1_555 1_555 1_555 yes
Rh(2) S(2) Ti(1) C(3) 102.5(3) 1_555 1_555 1_555 1_555 yes
Rh(2) S(2) Ti(1) C(4) 110.7(2) 1_555 1_555 1_555 1_555 yes
Rh(2) S(2) Ti(1) C(5) 143.3(3) 1_555 1_555 1_555 1_555 yes
Rh(2) S(2) Ti(2) Ti(1) 81.66(5) 1_555 1_555 1_555 1_555 yes
Rh(2) S(2) Ti(2) S(1) 110.46(5) 1_555 1_555 1_555 1_555 yes
Rh(2) S(2) Ti(2) S(4) 5.84(6) 1_555 1_555 1_555 1_555 yes
Rh(2) S(2) Ti(2) C(6A) -148.3(2) 1_555 1_555 1_555 1_555 yes
Rh(2) S(2) Ti(2) C(7A) -159.5(2) 1_555 1_555 1_555 1_555 yes
Rh(2) S(2) Ti(2) C(8A) -117.7(3) 1_555 1_555 1_555 1_555 yes
Rh(2) S(2) Ti(2) C(9A) -93.7(2) 1_555 1_555 1_555 1_555 yes
Rh(2) S(2) Ti(2) C(10A) -114.5(2) 1_555 1_555 1_555 1_555 yes
Rh(2) S(2) Ti(2) C(6B) -159.9(3) 1_555 1_555 1_555 1_555 yes
Rh(2) S(2) Ti(2) C(7B) -151.2(5) 1_555 1_555 1_555 1_555 yes
Rh(2) S(2) Ti(2) C(8B) -96.9(4) 1_555 1_555 1_555 1_555 yes
Rh(2) S(2) Ti(2) C(9B) -100.2(3) 1_555 1_555 1_555 1_555 yes
Rh(2) S(2) Ti(2) C(10B) -132.2(3) 1_555 1_555 1_555 1_555 yes
Rh(2) S(3) Rh(1) Ti(1) -80.38(5) 1_555 1_555 1_555 1_555 yes
Rh(2) S(3) Rh(1) Ti(2) -27.45(4) 1_555 1_555 1_555 1_555 yes
Rh(2) S(3) Rh(1) S(1) -75.36(5) 1_555 1_555 1_555 1_555 yes
Rh(2) S(3) Rh(1) S(4) 20.18(4) 1_555 1_555 1_555 1_555 yes
Rh(2) S(3) Rh(1) C(11) -162.1(1) 1_555 1_555 1_555 1_555 yes
Rh(2) S(3) Rh(1) C(12) 175.0(1) 1_555 1_555 1_555 1_555 yes
Rh(2) S(3) Rh(1) C(15) 99.2(2) 1_555 1_555 1_555 1_555 yes
Rh(2) S(3) Rh(1) C(16) 83.6(4) 1_555 1_555 1_555 1_555 yes
Rh(2) S(3) Ti(1) Ti(2) 45.42(5) 1_555 1_555 1_555 1_555 yes
Rh(2) S(3) Ti(1) S(1) 91.93(6) 1_555 1_555 1_555 1_555 yes
Rh(2) S(3) Ti(1) S(2) -3.97(8) 1_555 1_555 1_555 1_555 yes
Rh(2) S(3) Ti(1) C(1) -161.1(4) 1_555 1_555 1_555 1_555 yes
Rh(2) S(3) Ti(1) C(2) -165.8(3) 1_555 1_555 1_555 1_555 yes
Rh(2) S(3) Ti(1) C(3) -137.1(3) 1_555 1_555 1_555 1_555 yes
Rh(2) S(3) Ti(1) C(4) -107.6(3) 1_555 1_555 1_555 1_555 yes
Rh(2) S(3) Ti(1) C(5) -109.3(3) 1_555 1_555 1_555 1_555 yes
Rh(2) S(4) Rh(1) Ti(1) 27.90(4) 1_555 1_555 1_555 1_555 yes
Rh(2) S(4) Rh(1) Ti(2) 76.13(5) 1_555 1_555 1_555 1_555 yes
Rh(2) S(4) Rh(1) S(1) 79.27(6) 1_555 1_555 1_555 1_555 yes
Rh(2) S(4) Rh(1) S(3) -19.88(4) 1_555 1_555 1_555 1_555 yes
Rh(2) S(4) Rh(1) C(11) 169.0(5) 1_555 1_555 1_555 1_555 yes
Rh(2) S(4) Rh(1) C(12) -81.0(4) 1_555 1_555 1_555 1_555 yes
Rh(2) S(4) Rh(1) C(15) -138.4(2) 1_555 1_555 1_555 1_555 yes
Rh(2) S(4) Rh(1) C(16) -176.3(2) 1_555 1_555 1_555 1_555 yes
Rh(2) S(4) Ti(2) Ti(1) -52.49(4) 1_555 1_555 1_555 1_555 yes
Rh(2) S(4) Ti(2) S(1) -101.51(7) 1_555 1_555 1_555 1_555 yes
Rh(2) S(4) Ti(2) S(2) -5.81(6) 1_555 1_555 1_555 1_555 yes
Rh(2) S(4) Ti(2) C(6A) 119.1(4) 1_555 1_555 1_555 1_555 yes
Rh(2) S(4) Ti(2) C(7A) 159.4(2) 1_555 1_555 1_555 1_555 yes
Rh(2) S(4) Ti(2) C(8A) 144.5(2) 1_555 1_555 1_555 1_555 yes
Rh(2) S(4) Ti(2) C(9A) 110.1(2) 1_555 1_555 1_555 1_555 yes
Rh(2) S(4) Ti(2) C(10A) 90.3(3) 1_555 1_555 1_555 1_555 yes
Rh(2) S(4) Ti(2) C(6B) 153.3(5) 1_555 1_555 1_555 1_555 yes
Rh(2) S(4) Ti(2) C(7B) 160.4(3) 1_555 1_555 1_555 1_555 yes
Rh(2) S(4) Ti(2) C(8B) 132.8(3) 1_555 1_555 1_555 1_555 yes
Rh(2) S(4) Ti(2) C(9B) 101.7(4) 1_555 1_555 1_555 1_555 yes
Rh(2) S(4) Ti(2) C(10B) 101.2(6) 1_555 1_555 1_555 1_555 yes
Rh(2) C(19) C(20) C(21) 105.5(7) 1_555 1_555 1_555 1_555 yes
Rh(2) C(19) C(26) C(25) -32.6(6) 1_555 1_555 1_555 1_555 yes
Rh(2) C(20) C(19) C(26) -105.2(8) 1_555 1_555 1_555 1_555 yes
Rh(2) C(20) C(21) C(22) -10.5(7) 1_555 1_555 1_555 1_555 yes
Rh(2) C(23) C(22) C(21) -36.6(7) 1_555 1_555 1_555 1_555 yes
Rh(2) C(23) C(24) C(25) 102.6(7) 1_555 1_555 1_555 1_555 yes
Rh(2) C(24) C(23) C(22) -101.3(7) 1_555 1_555 1_555 1_555 yes
Rh(2) C(24) C(25) C(26) -6.2(7) 1_555 1_555 1_555 1_555 yes
Ti(1) Rh(1) Ti(2) S(1) -61.83(7) 1_555 1_555 1_555 1_555 yes
Ti(1) Rh(1) Ti(2) S(2) 20.02(4) 1_555 1_555 1_555 1_555 yes
Ti(1) Rh(1) Ti(2) S(4) 122.29(7) 1_555 1_555 1_555 1_555 yes
Ti(1) Rh(1) Ti(2) C(6A) -96.6(4) 1_555 1_555 1_555 1_555 yes
Ti(1) Rh(1) Ti(2) C(7A) -123.9(2) 1_555 1_555 1_555 1_555 yes
Ti(1) Rh(1) Ti(2) C(8A) -162.1(2) 1_555 1_555 1_555 1_555 yes
Ti(1) Rh(1) Ti(2) C(9A) 164.0(3) 1_555 1_555 1_555 1_555 yes
Ti(1) Rh(1) Ti(2) C(10A) 163(1) 1_555 1_555 1_555 1_555 yes
Ti(1) Rh(1) Ti(2) C(6B) -110.3(4) 1_555 1_555 1_555 1_555 yes
Ti(1) Rh(1) Ti(2) C(7B) -141.8(3) 1_555 1_555 1_555 1_555 yes
Ti(1) Rh(1) Ti(2) C(8B) -178.0(3) 1_555 1_555 1_555 1_555 yes
Ti(1) Rh(1) Ti(2) C(9B) 160.3(6) 1_555 1_555 1_555 1_555 yes
Ti(1) Rh(1) Ti(2) C(10B) -115(1) 1_555 1_555 1_555 1_555 yes
Ti(1) Rh(1) S(1) Ti(2) 83.87(6) 1_555 1_555 1_555 1_555 yes
Ti(1) Rh(1) S(4) Ti(2) -48.23(6) 1_555 1_555 1_555 1_555 yes
Ti(1) Rh(1) C(11) C(12) -90.2(4) 1_555 1_555 1_555 1_555 yes
Ti(1) Rh(1) C(11) C(18) 147.9(3) 1_555 1_555 1_555 1_555 yes
Ti(1) Rh(1) C(12) C(11) 95.1(4) 1_555 1_555 1_555 1_555 yes
Ti(1) Rh(1) C(12) C(13) -141.3(5) 1_555 1_555 1_555 1_555 yes
Ti(1) Rh(1) C(15) C(14) 72.4(8) 1_555 1_555 1_555 1_555 yes
Ti(1) Rh(1) C(15) C(16) -167.4(6) 1_555 1_555 1_555 1_555 yes
Ti(1) Rh(1) C(16) C(15) 172.5(3) 1_555 1_555 1_555 1_555 yes
Ti(1) Rh(1) C(16) C(17) -65.2(7) 1_555 1_555 1_555 1_555 yes
Ti(1) Rh(2) Ti(2) S(1) -20.79(5) 1_555 1_555 1_555 1_555 yes
Ti(1) Rh(2) Ti(2) S(2) 57.79(5) 1_555 1_555 1_555 1_555 yes
Ti(1) Rh(2) Ti(2) S(4) -115.31(6) 1_555 1_555 1_555 1_555 yes
Ti(1) Rh(2) Ti(2) C(6A) 105.7(2) 1_555 1_555 1_555 1_555 yes
Ti(1) Rh(2) Ti(2) C(7A) 149.2(8) 1_555 1_555 1_555 1_555 yes
Ti(1) Rh(2) Ti(2) C(8A) -169.5(3) 1_555 1_555 1_555 1_555 yes
Ti(1) Rh(2) Ti(2) C(9A) 165.8(2) 1_555 1_555 1_555 1_555 yes
Ti(1) Rh(2) Ti(2) C(10A) 129.8(3) 1_555 1_555 1_555 1_555 yes
Ti(1) Rh(2) Ti(2) C(6B) 111.0(7) 1_555 1_555 1_555 1_555 yes
Ti(1) Rh(2) Ti(2) C(7B) -161.5(6) 1_555 1_555 1_555 1_555 yes
Ti(1) Rh(2) Ti(2) C(8B) -173.2(4) 1_555 1_555 1_555 1_555 yes
Ti(1) Rh(2) Ti(2) C(9B) 152.6(4) 1_555 1_555 1_555 1_555 yes
Ti(1) Rh(2) Ti(2) C(10B) 118.7(4) 1_555 1_555 1_555 1_555 yes
Ti(1) Rh(2) S(2) Ti(2) -83.35(6) 1_555 1_555 1_555 1_555 yes
Ti(1) Rh(2) S(4) Ti(2) 52.39(4) 1_555 1_555 1_555 1_555 yes
Ti(1) Rh(2) C(19) C(20) 129.3(3) 1_555 1_555 1_555 1_555 yes
Ti(1) Rh(2) C(19) C(26) -108.7(5) 1_555 1_555 1_555 1_555 yes
Ti(1) Rh(2) C(20) C(19) -65.7(4) 1_555 1_555 1_555 1_555 yes
Ti(1) Rh(2) C(20) C(21) 176.0(4) 1_555 1_555 1_555 1_555 yes
Ti(1) Rh(2) C(23) C(22) -162.9(4) 1_555 1_555 1_555 1_555 yes
Ti(1) Rh(2) C(23) C(24) 72.7(7) 1_555 1_555 1_555 1_555 yes
Ti(1) Rh(2) C(24) C(23) -148.3(4) 1_555 1_555 1_555 1_555 yes
Ti(1) Rh(2) C(24) C(25) 91.0(4) 1_555 1_555 1_555 1_555 yes
Ti(1) Ti(2) Rh(1) S(1) 61.83(7) 1_555 1_555 1_555 1_555 yes
Ti(1) Ti(2) Rh(1) S(3) -42.94(4) 1_555 1_555 1_555 1_555 yes
Ti(1) Ti(2) Rh(1) S(4) -122.29(7) 1_555 1_555 1_555 1_555 yes
Ti(1) Ti(2) Rh(1) C(11) 76.4(3) 1_555 1_555 1_555 1_555 yes
Ti(1) Ti(2) Rh(1) C(12) 29.6(5) 1_555 1_555 1_555 1_555 yes
Ti(1) Ti(2) Rh(1) C(15) -164.5(2) 1_555 1_555 1_555 1_555 yes
Ti(1) Ti(2) Rh(1) C(16) 162.1(1) 1_555 1_555 1_555 1_555 yes
Ti(1) Ti(2) Rh(2) S(2) -57.79(5) 1_555 1_555 1_555 1_555 yes
Ti(1) Ti(2) Rh(2) S(3) 38.24(4) 1_555 1_555 1_555 1_555 yes
Ti(1) Ti(2) Rh(2) S(4) 115.31(6) 1_555 1_555 1_555 1_555 yes
Ti(1) Ti(2) Rh(2) C(19) -51.5(4) 1_555 1_555 1_555 1_555 yes
Ti(1) Ti(2) Rh(2) C(20) 115.2(6) 1_555 1_555 1_555 1_555 yes
Ti(1) Ti(2) Rh(2) C(23) -170.1(2) 1_555 1_555 1_555 1_555 yes
Ti(1) Ti(2) Rh(2) C(24) -134.0(2) 1_555 1_555 1_555 1_555 yes
Ti(1) Ti(2) C(6A) C(7A) -121.8(4) 1_555 1_555 1_555 1_555 yes
Ti(1) Ti(2) C(6A) C(10A) 122.4(5) 1_555 1_555 1_555 1_555 yes
Ti(1) Ti(2) C(6A) C(6B) -107.2(8) 1_555 1_555 1_555 1_555 yes
Ti(1) Ti(2) C(6A) C(10B) 120(1) 1_555 1_555 1_555 1_555 yes
Ti(1) Ti(2) C(7A) C(6A) 83.2(4) 1_555 1_555 1_555 1_555 yes
Ti(1) Ti(2) C(7A) C(8A) -161.2(3) 1_555 1_555 1_555 1_555 yes
Ti(1) Ti(2) C(7A) C(6B) 61(1) 1_555 1_555 1_555 1_555 yes
Ti(1) Ti(2) C(7A) C(7B) -131.5(9) 1_555 1_555 1_555 1_555 yes
Ti(1) Ti(2) C(7A) C(10B) 104.3(5) 1_555 1_555 1_555 1_555 yes
Ti(1) Ti(2) C(8A) C(7A) 51.0(8) 1_555 1_555 1_555 1_555 yes
Ti(1) Ti(2) C(8A) C(9A) 166.6(4) 1_555 1_555 1_555 1_555 yes
Ti(1) Ti(2) C(8A) C(7B) 20(1) 1_555 1_555 1_555 1_555 yes
Ti(1) Ti(2) C(8A) C(8B) -161(1) 1_555 1_555 1_555 1_555 yes
Ti(1) Ti(2) C(8A) C(9B) 151.2(6) 1_555 1_555 1_555 1_555 yes
Ti(1) Ti(2) C(9A) C(8A) -166.4(4) 1_555 1_555 1_555 1_555 yes
Ti(1) Ti(2) C(9A) C(10A) -50.6(7) 1_555 1_555 1_555 1_555 yes
Ti(1) Ti(2) C(9A) C(8B) 173.8(6) 1_555 1_555 1_555 1_555 yes
Ti(1) Ti(2) C(9A) C(9B) -41(1) 1_555 1_555 1_555 1_555 yes
Ti(1) Ti(2) C(9A) C(10B) -73.3(7) 1_555 1_555 1_555 1_555 yes
Ti(1) Ti(2) C(10A) C(6A) -82.6(6) 1_555 1_555 1_555 1_555 yes
Ti(1) Ti(2) C(10A) C(9A) 161.5(4) 1_555 1_555 1_555 1_555 yes
Ti(1) Ti(2) C(10A) C(9B) 156.1(9) 1_555 1_555 1_555 1_555 yes
Ti(1) Ti(2) C(10A) C(10B) -81(1) 1_555 1_555 1_555 1_555 yes
Ti(1) Ti(2) C(6B) C(6A) 86.5(9) 1_555 1_555 1_555 1_555 yes
Ti(1) Ti(2) C(6B) C(7A) -128(1) 1_555 1_555 1_555 1_555 yes
Ti(1) Ti(2) C(6B) C(7B) -136.0(6) 1_555 1_555 1_555 1_555 yes
Ti(1) Ti(2) C(6B) C(10B) 108.2(8) 1_555 1_555 1_555 1_555 yes
Ti(1) Ti(2) C(7B) C(7A) 67.4(10) 1_555 1_555 1_555 1_555 yes
Ti(1) Ti(2) C(7B) C(8A) -169.5(7) 1_555 1_555 1_555 1_555 yes
Ti(1) Ti(2) C(7B) C(6B) 73.2(8) 1_555 1_555 1_555 1_555 yes
Ti(1) Ti(2) C(7B) C(8B) -170.4(5) 1_555 1_555 1_555 1_555 yes
Ti(1) Ti(2) C(8B) C(8A) 67(2) 1_555 1_555 1_555 1_555 yes
Ti(1) Ti(2) C(8B) C(9A) -162(1) 1_555 1_555 1_555 1_555 yes
Ti(1) Ti(2) C(8B) C(7B) 68(2) 1_555 1_555 1_555 1_555 yes
Ti(1) Ti(2) C(8B) C(9B) -175(2) 1_555 1_555 1_555 1_555 yes
Ti(1) Ti(2) C(9B) C(8A) -161.9(3) 1_555 1_555 1_555 1_555 yes
Ti(1) Ti(2) C(9B) C(9A) 155(1) 1_555 1_555 1_555 1_555 yes
Ti(1) Ti(2) C(9B) C(10A) -38(1) 1_555 1_555 1_555 1_555 yes
Ti(1) Ti(2) C(9B) C(8B) 179.0(5) 1_555 1_555 1_555 1_555 yes
Ti(1) Ti(2) C(9B) C(10B) -65(1) 1_555 1_555 1_555 1_555 yes
Ti(1) Ti(2) C(10B) C(6A) -69(1) 1_555 1_555 1_555 1_555 yes
Ti(1) Ti(2) C(10B) C(7A) -115.4(5) 1_555 1_555 1_555 1_555 yes
Ti(1) Ti(2) C(10B) C(9A) 158.6(3) 1_555 1_555 1_555 1_555 yes
Ti(1) Ti(2) C(10B) C(10A) 113(1) 1_555 1_555 1_555 1_555 yes
Ti(1) Ti(2) C(10B) C(6B) -97.9(8) 1_555 1_555 1_555 1_555 yes
Ti(1) Ti(2) C(10B) C(9B) 146.8(7) 1_555 1_555 1_555 1_555 yes
Ti(1) S(1) Rh(1) Ti(2) -83.87(6) 1_555 1_555 1_555 1_555 yes
Ti(1) S(1) Rh(1) S(3) -4.84(5) 1_555 1_555 1_555 1_555 yes
Ti(1) S(1) Rh(1) S(4) -86.95(6) 1_555 1_555 1_555 1_555 yes
Ti(1) S(1) Rh(1) C(11) 107.1(2) 1_555 1_555 1_555 1_555 yes
Ti(1) S(1) Rh(1) C(12) 83.0(2) 1_555 1_555 1_555 1_555 yes
Ti(1) S(1) Rh(1) C(15) -176.8(3) 1_555 1_555 1_555 1_555 yes
Ti(1) S(1) Rh(1) C(16) -175.3(2) 1_555 1_555 1_555 1_555 yes
Ti(1) S(1) Ti(2) S(2) -28.13(5) 1_555 1_555 1_555 1_555 yes
Ti(1) S(1) Ti(2) S(4) 79.97(7) 1_555 1_555 1_555 1_555 yes
Ti(1) S(1) Ti(2) C(6A) -120.7(2) 1_555 1_555 1_555 1_555 yes
Ti(1) S(1) Ti(2) C(7A) -153.2(2) 1_555 1_555 1_555 1_555 yes
Ti(1) S(1) Ti(2) C(8A) -179.7(2) 1_555 1_555 1_555 1_555 yes
Ti(1) S(1) Ti(2) C(9A) -167.2(3) 1_555 1_555 1_555 1_555 yes
Ti(1) S(1) Ti(2) C(10A) -114.5(4) 1_555 1_555 1_555 1_555 yes
Ti(1) S(1) Ti(2) C(6B) -138.6(3) 1_555 1_555 1_555 1_555 yes
Ti(1) S(1) Ti(2) C(7B) -172.5(3) 1_555 1_555 1_555 1_555 yes
Ti(1) S(1) Ti(2) C(8B) 174.4(3) 1_555 1_555 1_555 1_555 yes
Ti(1) S(1) Ti(2) C(9B) -144.5(7) 1_555 1_555 1_555 1_555 yes
Ti(1) S(1) Ti(2) C(10B) -117.7(5) 1_555 1_555 1_555 1_555 yes
Ti(1) S(2) Rh(2) Ti(2) 83.35(6) 1_555 1_555 1_555 1_555 yes
Ti(1) S(2) Rh(2) S(3) -3.61(7) 1_555 1_555 1_555 1_555 yes
Ti(1) S(2) Rh(2) S(4) 78.09(7) 1_555 1_555 1_555 1_555 yes
Ti(1) S(2) Rh(2) C(19) -94.2(2) 1_555 1_555 1_555 1_555 yes
Ti(1) S(2) Rh(2) C(20) -93.4(3) 1_555 1_555 1_555 1_555 yes
Ti(1) S(2) Rh(2) C(23) 164.3(2) 1_555 1_555 1_555 1_555 yes
Ti(1) S(2) Rh(2) C(24) -171.9(2) 1_555 1_555 1_555 1_555 yes
Ti(1) S(2) Ti(2) S(1) 28.79(5) 1_555 1_555 1_555 1_555 yes
Ti(1) S(2) Ti(2) S(4) -75.83(6) 1_555 1_555 1_555 1_555 yes
Ti(1) S(2) Ti(2) C(6A) 130.0(2) 1_555 1_555 1_555 1_555 yes
Ti(1) S(2) Ti(2) C(7A) 118.8(2) 1_555 1_555 1_555 1_555 yes
Ti(1) S(2) Ti(2) C(8A) 160.6(3) 1_555 1_555 1_555 1_555 yes
Ti(1) S(2) Ti(2) C(9A) -175.3(2) 1_555 1_555 1_555 1_555 yes
Ti(1) S(2) Ti(2) C(10A) 163.8(2) 1_555 1_555 1_555 1_555 yes
Ti(1) S(2) Ti(2) C(6B) 118.4(3) 1_555 1_555 1_555 1_555 yes
Ti(1) S(2) Ti(2) C(7B) 127.1(5) 1_555 1_555 1_555 1_555 yes
Ti(1) S(2) Ti(2) C(8B) -178.5(4) 1_555 1_555 1_555 1_555 yes
Ti(1) S(2) Ti(2) C(9B) 178.2(3) 1_555 1_555 1_555 1_555 yes
Ti(1) S(2) Ti(2) C(10B) 146.1(3) 1_555 1_555 1_555 1_555 yes
Ti(1) S(3) Rh(1) Ti(2) 52.93(4) 1_555 1_555 1_555 1_555 yes
Ti(1) S(3) Rh(1) S(1) 5.03(6) 1_555 1_555 1_555 1_555 yes
Ti(1) S(3) Rh(1) S(4) 100.57(5) 1_555 1_555 1_555 1_555 yes
Ti(1) S(3) Rh(1) C(11) -81.7(1) 1_555 1_555 1_555 1_555 yes
Ti(1) S(3) Rh(1) C(12) -104.6(1) 1_555 1_555 1_555 1_555 yes
Ti(1) S(3) Rh(1) C(15) 179.6(2) 1_555 1_555 1_555 1_555 yes
Ti(1) S(3) Rh(1) C(16) 164.0(4) 1_555 1_555 1_555 1_555 yes
Ti(1) S(3) Rh(2) Ti(2) -47.66(6) 1_555 1_555 1_555 1_555 yes
Ti(1) S(3) Rh(2) S(2) 3.68(7) 1_555 1_555 1_555 1_555 yes
Ti(1) S(3) Rh(2) S(4) -95.51(6) 1_555 1_555 1_555 1_555 yes
Ti(1) S(3) Rh(2) C(19) 110.1(2) 1_555 1_555 1_555 1_555 yes
Ti(1) S(3) Rh(2) C(20) 147.6(2) 1_555 1_555 1_555 1_555 yes
Ti(1) S(3) Rh(2) C(23) -152.8(4) 1_555 1_555 1_555 1_555 yes
Ti(1) S(3) Rh(2) C(24) 90.7(7) 1_555 1_555 1_555 1_555 yes
Ti(1) C(1) C(2) C(3) 65.8(7) 1_555 1_555 1_555 1_555 yes
Ti(1) C(1) C(5) C(4) -64.9(7) 1_555 1_555 1_555 1_555 yes
Ti(1) C(2) C(1) C(5) -64.3(7) 1_555 1_555 1_555 1_555 yes
Ti(1) C(2) C(3) C(4) 64.0(8) 1_555 1_555 1_555 1_555 yes
Ti(1) C(3) C(2) C(1) -66.1(7) 1_555 1_555 1_555 1_555 yes
Ti(1) C(3) C(4) C(5) 66.4(8) 1_555 1_555 1_555 1_555 yes
Ti(1) C(4) C(3) C(2) -64.6(7) 1_555 1_555 1_555 1_555 yes
Ti(1) C(4) C(5) C(1) 66.0(7) 1_555 1_555 1_555 1_555 yes
Ti(1) C(5) C(1) C(2) 64.5(6) 1_555 1_555 1_555 1_555 yes
Ti(1) C(5) C(4) C(3) -66.9(8) 1_555 1_555 1_555 1_555 yes
Ti(2) Rh(1) Ti(1) S(1) 58.42(5) 1_555 1_555 1_555 1_555 yes
Ti(2) Rh(1) Ti(1) S(2) -20.99(5) 1_555 1_555 1_555 1_555 yes
Ti(2) Rh(1) Ti(1) S(3) -115.24(5) 1_555 1_555 1_555 1_555 yes
Ti(2) Rh(1) Ti(1) C(1) 113.9(3) 1_555 1_555 1_555 1_555 yes
Ti(2) Rh(1) Ti(1) C(2) 145.5(3) 1_555 1_555 1_555 1_555 yes
Ti(2) Rh(1) Ti(1) C(3) 179.5(3) 1_555 1_555 1_555 1_555 yes
Ti(2) Rh(1) Ti(1) C(4) -167.3(4) 1_555 1_555 1_555 1_555 yes
Ti(2) Rh(1) Ti(1) C(5) 115.3(8) 1_555 1_555 1_555 1_555 yes
Ti(2) Rh(1) C(11) C(12) -150.4(3) 1_555 1_555 1_555 1_555 yes
Ti(2) Rh(1) C(11) C(18) 87.8(4) 1_555 1_555 1_555 1_555 yes
Ti(2) Rh(1) C(12) C(11) 69.0(7) 1_555 1_555 1_555 1_555 yes
Ti(2) Rh(1) C(12) C(13) -167.4(4) 1_555 1_555 1_555 1_555 yes
Ti(2) Rh(1) C(15) C(14) 178.3(4) 1_555 1_555 1_555 1_555 yes
Ti(2) Rh(1) C(15) C(16) -61.6(4) 1_555 1_555 1_555 1_555 yes
Ti(2) Rh(1) C(16) C(15) 131.3(3) 1_555 1_555 1_555 1_555 yes
Ti(2) Rh(1) C(16) C(17) -106.4(4) 1_555 1_555 1_555 1_555 yes
Ti(2) Rh(2) Ti(1) S(1) 19.88(5) 1_555 1_555 1_555 1_555 yes
Ti(2) Rh(2) Ti(1) S(2) -62.47(7) 1_555 1_555 1_555 1_555 yes
Ti(2) Rh(2) Ti(1) S(3) 122.44(7) 1_555 1_555 1_555 1_555 yes
Ti(2) Rh(2) Ti(1) C(1) -102.5(8) 1_555 1_555 1_555 1_555 yes
Ti(2) Rh(2) Ti(1) C(2) 154.7(6) 1_555 1_555 1_555 1_555 yes
Ti(2) Rh(2) Ti(1) C(3) 176.4(3) 1_555 1_555 1_555 1_555 yes
Ti(2) Rh(2) Ti(1) C(4) -147.5(3) 1_555 1_555 1_555 1_555 yes
Ti(2) Rh(2) Ti(1) C(5) -113.4(4) 1_555 1_555 1_555 1_555 yes
Ti(2) Rh(2) C(19) C(20) 174.2(3) 1_555 1_555 1_555 1_555 yes
Ti(2) Rh(2) C(19) C(26) -63.7(7) 1_555 1_555 1_555 1_555 yes
Ti(2) Rh(2) C(20) C(19) -171.8(5) 1_555 1_555 1_555 1_555 yes
Ti(2) Rh(2) C(20) C(21) 69.8(8) 1_555 1_555 1_555 1_555 yes
Ti(2) Rh(2) C(23) C(22) -141.4(5) 1_555 1_555 1_555 1_555 yes
Ti(2) Rh(2) C(23) C(24) 94.2(4) 1_555 1_555 1_555 1_555 yes
Ti(2) Rh(2) C(24) C(23) -90.4(4) 1_555 1_555 1_555 1_555 yes
Ti(2) Rh(2) C(24) C(25) 148.8(4) 1_555 1_555 1_555 1_555 yes
Ti(2) Ti(1) Rh(1) S(1) -58.42(5) 1_555 1_555 1_555 1_555 yes
Ti(2) Ti(1) Rh(1) S(3) 115.24(5) 1_555 1_555 1_555 1_555 yes
Ti(2) Ti(1) Rh(1) S(4) 38.92(4) 1_555 1_555 1_555 1_555 yes
Ti(2) Ti(1) Rh(1) C(11) -132.3(2) 1_555 1_555 1_555 1_555 yes
Ti(2) Ti(1) Rh(1) C(12) -168.6(2) 1_555 1_555 1_555 1_555 yes
Ti(2) Ti(1) Rh(1) C(15) 113.7(7) 1_555 1_555 1_555 1_555 yes
Ti(2) Ti(1) Rh(1) C(16) -47.3(4) 1_555 1_555 1_555 1_555 yes
Ti(2) Ti(1) Rh(2) S(2) 62.47(7) 1_555 1_555 1_555 1_555 yes
Ti(2) Ti(1) Rh(2) S(3) -122.44(7) 1_555 1_555 1_555 1_555 yes
Ti(2) Ti(1) Rh(2) S(4) -42.81(4) 1_555 1_555 1_555 1_555 yes
Ti(2) Ti(1) Rh(2) C(19) 162.2(2) 1_555 1_555 1_555 1_555 yes
Ti(2) Ti(1) Rh(2) C(20) -162.8(2) 1_555 1_555 1_555 1_555 yes
Ti(2) Ti(1) Rh(2) C(23) 24.6(5) 1_555 1_555 1_555 1_555 yes
Ti(2) Ti(1) Rh(2) C(24) 73.3(3) 1_555 1_555 1_555 1_555 yes
Ti(2) Ti(1) C(1) C(2) 139.2(6) 1_555 1_555 1_555 1_555 yes
Ti(2) Ti(1) C(1) C(5) -106.4(7) 1_555 1_555 1_555 1_555 yes
Ti(2) Ti(1) C(2) C(1) -69.8(7) 1_555 1_555 1_555 1_555 yes
Ti(2) Ti(1) C(2) C(3) 175.1(4) 1_555 1_555 1_555 1_555 yes
Ti(2) Ti(1) C(3) C(2) -67(3) 1_555 1_555 1_555 1_555 yes
Ti(2) Ti(1) C(3) C(4) 176(3) 1_555 1_555 1_555 1_555 yes
Ti(2) Ti(1) C(4) C(3) -179.6(4) 1_555 1_555 1_555 1_555 yes
Ti(2) Ti(1) C(4) C(5) 65.6(7) 1_555 1_555 1_555 1_555 yes
Ti(2) Ti(1) C(5) C(1) 98.6(6) 1_555 1_555 1_555 1_555 yes
Ti(2) Ti(1) C(5) C(4) -144.7(5) 1_555 1_555 1_555 1_555 yes
Ti(2) S(1) Rh(1) S(3) 79.03(6) 1_555 1_555 1_555 1_555 yes
Ti(2) S(1) Rh(1) S(4) -3.08(7) 1_555 1_555 1_555 1_555 yes
Ti(2) S(1) Rh(1) C(11) -169.0(2) 1_555 1_555 1_555 1_555 yes
Ti(2) S(1) Rh(1) C(12) 166.9(2) 1_555 1_555 1_555 1_555 yes
Ti(2) S(1) Rh(1) C(15) -93.0(3) 1_555 1_555 1_555 1_555 yes
Ti(2) S(1) Rh(1) C(16) -91.4(2) 1_555 1_555 1_555 1_555 yes
Ti(2) S(1) Ti(1) S(2) 28.96(5) 1_555 1_555 1_555 1_555 yes
Ti(2) S(1) Ti(1) S(3) -75.10(6) 1_555 1_555 1_555 1_555 yes
Ti(2) S(1) Ti(1) C(1) 143.0(3) 1_555 1_555 1_555 1_555 yes
Ti(2) S(1) Ti(1) C(2) 175.9(2) 1_555 1_555 1_555 1_555 yes
Ti(2) S(1) Ti(1) C(3) -176.7(3) 1_555 1_555 1_555 1_555 yes
Ti(2) S(1) Ti(1) C(4) 137.7(4) 1_555 1_555 1_555 1_555 yes
Ti(2) S(1) Ti(1) C(5) 120.2(2) 1_555 1_555 1_555 1_555 yes
Ti(2) S(2) Rh(2) S(3) -86.96(6) 1_555 1_555 1_555 1_555 yes
Ti(2) S(2) Rh(2) S(4) -5.26(6) 1_555 1_555 1_555 1_555 yes
Ti(2) S(2) Rh(2) C(19) -177.5(2) 1_555 1_555 1_555 1_555 yes
Ti(2) S(2) Rh(2) C(20) -176.8(3) 1_555 1_555 1_555 1_555 yes
Ti(2) S(2) Rh(2) C(23) 80.9(2) 1_555 1_555 1_555 1_555 yes
Ti(2) S(2) Rh(2) C(24) 104.7(2) 1_555 1_555 1_555 1_555 yes
Ti(2) S(2) Ti(1) S(1) -28.15(5) 1_555 1_555 1_555 1_555 yes
Ti(2) S(2) Ti(1) S(3) 80.15(7) 1_555 1_555 1_555 1_555 yes
Ti(2) S(2) Ti(1) C(1) -115.8(3) 1_555 1_555 1_555 1_555 yes
Ti(2) S(2) Ti(1) C(2) -132.3(6) 1_555 1_555 1_555 1_555 yes
Ti(2) S(2) Ti(1) C(3) 178.8(3) 1_555 1_555 1_555 1_555 yes
Ti(2) S(2) Ti(1) C(4) -173.1(2) 1_555 1_555 1_555 1_555 yes
Ti(2) S(2) Ti(1) C(5) -140.5(3) 1_555 1_555 1_555 1_555 yes
Ti(2) S(4) Rh(1) S(1) 3.14(7) 1_555 1_555 1_555 1_555 yes
Ti(2) S(4) Rh(1) S(3) -96.01(6) 1_555 1_555 1_555 1_555 yes
Ti(2) S(4) Rh(1) C(11) 92.8(5) 1_555 1_555 1_555 1_555 yes
Ti(2) S(4) Rh(1) C(12) -157.2(4) 1_555 1_555 1_555 1_555 yes
Ti(2) S(4) Rh(1) C(15) 145.5(2) 1_555 1_555 1_555 1_555 yes
Ti(2) S(4) Rh(1) C(16) 107.6(2) 1_555 1_555 1_555 1_555 yes
Ti(2) S(4) Rh(2) S(2) 5.47(6) 1_555 1_555 1_555 1_555 yes
Ti(2) S(4) Rh(2) S(3) 99.32(5) 1_555 1_555 1_555 1_555 yes
Ti(2) S(4) Rh(2) C(19) 169.2(4) 1_555 1_555 1_555 1_555 yes
Ti(2) S(4) Rh(2) C(20) 180.0(2) 1_555 1_555 1_555 1_555 yes
Ti(2) S(4) Rh(2) C(23) -105.2(2) 1_555 1_555 1_555 1_555 yes
Ti(2) S(4) Rh(2) C(24) -82.0(2) 1_555 1_555 1_555 1_555 yes
Ti(2) C(6A) C(7A) C(8A) -64.8(6) 1_555 1_555 1_555 1_555 yes
Ti(2) C(6A) C(7A) C(6B) 113(3) 1_555 1_555 1_555 1_555 yes
Ti(2) C(6A) C(7A) C(7B) -57(2) 1_555 1_555 1_555 1_555 yes
Ti(2) C(6A) C(7A) C(10B) -70(1) 1_555 1_555 1_555 1_555 yes
Ti(2) C(6A) C(10A) C(9A) 64.4(6) 1_555 1_555 1_555 1_555 yes
Ti(2) C(6A) C(10A) C(9B) 66(1) 1_555 1_555 1_555 1_555 yes
Ti(2) C(6A) C(10A) C(10B) -165(14) 1_555 1_555 1_555 1_555 yes
Ti(2) C(6A) C(6B) C(7A) -62(3) 1_555 1_555 1_555 1_555 yes
Ti(2) C(6A) C(6B) C(7B) -58(1) 1_555 1_555 1_555 1_555 yes
Ti(2) C(6A) C(6B) C(10B) -67(2) 1_555 1_555 1_555 1_555 yes
Ti(2) C(6A) C(10B) C(7A) 65(1) 1_555 1_555 1_555 1_555 yes
Ti(2) C(6A) C(10B) C(9A) 58(1) 1_555 1_555 1_555 1_555 yes
Ti(2) C(6A) C(10B) C(10A) 13(14) 1_555 1_555 1_555 1_555 yes
Ti(2) C(6A) C(10B) C(6B) 67(2) 1_555 1_555 1_555 1_555 yes
Ti(2) C(6A) C(10B) C(9B) 56(2) 1_555 1_555 1_555 1_555 yes
Ti(2) C(7A) C(6A) C(10A) 64.8(7) 1_555 1_555 1_555 1_555 yes
Ti(2) C(7A) C(6A) C(6B) -113(3) 1_555 1_555 1_555 1_555 yes
Ti(2) C(7A) C(6A) C(10B) 70(1) 1_555 1_555 1_555 1_555 yes
Ti(2) C(7A) C(8A) C(9A) -65.2(7) 1_555 1_555 1_555 1_555 yes
Ti(2) C(7A) C(8A) C(7B) 104(2) 1_555 1_555 1_555 1_555 yes
Ti(2) C(7A) C(8A) C(8B) -57(2) 1_555 1_555 1_555 1_555 yes
Ti(2) C(7A) C(8A) C(9B) -66.2(6) 1_555 1_555 1_555 1_555 yes
Ti(2) C(7A) C(6B) C(6A) 62(3) 1_555 1_555 1_555 1_555 yes
Ti(2) C(7A) C(6B) C(7B) 43(6) 1_555 1_555 1_555 1_555 yes
Ti(2) C(7A) C(6B) C(10B) 63(1) 1_555 1_555 1_555 1_555 yes
Ti(2) C(7A) C(7B) C(8A) -68(2) 1_555 1_555 1_555 1_555 yes
Ti(2) C(7A) C(7B) C(6B) -43(6) 1_555 1_555 1_555 1_555 yes
Ti(2) C(7A) C(7B) C(8B) -63(1) 1_555 1_555 1_555 1_555 yes
Ti(2) C(7A) C(10B) C(6A) -102(1) 1_555 1_555 1_555 1_555 yes
Ti(2) C(7A) C(10B) C(9A) 70.9(5) 1_555 1_555 1_555 1_555 yes
Ti(2) C(7A) C(10B) C(10A) 65(2) 1_555 1_555 1_555 1_555 yes
Ti(2) C(7A) C(10B) C(6B) -104(2) 1_555 1_555 1_555 1_555 yes
Ti(2) C(7A) C(10B) C(9B) 71.3(9) 1_555 1_555 1_555 1_555 yes
Ti(2) C(8A) C(7A) C(6A) 65.2(6) 1_555 1_555 1_555 1_555 yes
Ti(2) C(8A) C(7A) C(6B) 64(2) 1_555 1_555 1_555 1_555 yes
Ti(2) C(8A) C(7A) C(7B) -104(2) 1_555 1_555 1_555 1_555 yes
Ti(2) C(8A) C(7A) C(10B) 67.1(6) 1_555 1_555 1_555 1_555 yes
Ti(2) C(8A) C(9A) C(10A) -65.0(6) 1_555 1_555 1_555 1_555 yes
Ti(2) C(8A) C(9A) C(8B) 106(2) 1_555 1_555 1_555 1_555 yes
Ti(2) C(8A) C(9A) C(9B) -68(2) 1_555 1_555 1_555 1_555 yes
Ti(2) C(8A) C(9A) C(10B) -66.8(6) 1_555 1_555 1_555 1_555 yes
Ti(2) C(8A) C(7B) C(7A) 68(2) 1_555 1_555 1_555 1_555 yes
Ti(2) C(8A) C(7B) C(6B) 64(1) 1_555 1_555 1_555 1_555 yes
Ti(2) C(8A) C(7B) C(8B) 9(8) 1_555 1_555 1_555 1_555 yes
Ti(2) C(8A) C(8B) C(9A) -67(2) 1_555 1_555 1_555 1_555 yes
Ti(2) C(8A) C(8B) C(7B) -9(8) 1_555 1_555 1_555 1_555 yes
Ti(2) C(8A) C(8B) C(9B) -65(1) 1_555 1_555 1_555 1_555 yes
Ti(2) C(8A) C(9B) C(9A) 105(2) 1_555 1_555 1_555 1_555 yes
Ti(2) C(8A) C(9B) C(10A) -67(1) 1_555 1_555 1_555 1_555 yes
Ti(2) C(8A) C(9B) C(8B) 102(2) 1_555 1_555 1_555 1_555 yes
Ti(2) C(8A) C(9B) C(10B) -71.4(9) 1_555 1_555 1_555 1_555 yes
Ti(2) C(9A) C(8A) C(7A) 65.0(7) 1_555 1_555 1_555 1_555 yes
Ti(2) C(9A) C(8A) C(7B) 57(2) 1_555 1_555 1_555 1_555 yes
Ti(2) C(9A) C(8A) C(8B) -106(2) 1_555 1_555 1_555 1_555 yes
Ti(2) C(9A) C(8A) C(9B) 68(2) 1_555 1_555 1_555 1_555 yes
Ti(2) C(9A) C(10A) C(6A) -64.5(6) 1_555 1_555 1_555 1_555 yes
Ti(2) C(9A) C(10A) C(9B) 132(8) 1_555 1_555 1_555 1_555 yes
Ti(2) C(9A) C(10A) C(10B) -69(1) 1_555 1_555 1_555 1_555 yes
Ti(2) C(9A) C(8B) C(8A) 68(2) 1_555 1_555 1_555 1_555 yes
Ti(2) C(9A) C(8B) C(7B) 61(1) 1_555 1_555 1_555 1_555 yes
Ti(2) C(9A) C(8B) C(9B) 62(3) 1_555 1_555 1_555 1_555 yes
Ti(2) C(9A) C(9B) C(8A) -64(1) 1_555 1_555 1_555 1_555 yes
Ti(2) C(9A) C(9B) C(10A) -45(7) 1_555 1_555 1_555 1_555 yes
Ti(2) C(9A) C(9B) C(8B) -61(3) 1_555 1_555 1_555 1_555 yes
Ti(2) C(9A) C(9B) C(10B) -60(2) 1_555 1_555 1_555 1_555 yes
Ti(2) C(9A) C(10B) C(6A) -65(2) 1_555 1_555 1_555 1_555 yes
Ti(2) C(9A) C(10B) C(7A) -71.2(5) 1_555 1_555 1_555 1_555 yes
Ti(2) C(9A) C(10B) C(10A) 102(1) 1_555 1_555 1_555 1_555 yes
Ti(2) C(9A) C(10B) C(6B) -69.9(9) 1_555 1_555 1_555 1_555 yes
Ti(2) C(9A) C(10B) C(9B) 110(3) 1_555 1_555 1_555 1_555 yes
Ti(2) C(10A) C(6A) C(7A) -64.4(7) 1_555 1_555 1_555 1_555 yes
Ti(2) C(10A) C(6A) C(6B) -63(1) 1_555 1_555 1_555 1_555 yes
Ti(2) C(10A) C(6A) C(10B) 165(14) 1_555 1_555 1_555 1_555 yes
Ti(2) C(10A) C(9A) C(8A) 64.5(7) 1_555 1_555 1_555 1_555 yes
Ti(2) C(10A) C(9A) C(8B) 60(1) 1_555 1_555 1_555 1_555 yes
Ti(2) C(10A) C(9A) C(9B) -132(8) 1_555 1_555 1_555 1_555 yes
Ti(2) C(10A) C(9A) C(10B) 69(1) 1_555 1_555 1_555 1_555 yes
Ti(2) C(10A) C(9B) C(8A) 60(1) 1_555 1_555 1_555 1_555 yes
Ti(2) C(10A) C(9B) C(9A) 46(8) 1_555 1_555 1_555 1_555 yes
Ti(2) C(10A) C(9B) C(8B) 56(1) 1_555 1_555 1_555 1_555 yes
Ti(2) C(10A) C(9B) C(10B) 69(1) 1_555 1_555 1_555 1_555 yes
Ti(2) C(10A) C(10B) C(6A) -13(14) 1_555 1_555 1_555 1_555 yes
Ti(2) C(10A) C(10B) C(7A) -58(1) 1_555 1_555 1_555 1_555 yes
Ti(2) C(10A) C(10B) C(9A) -65(1) 1_555 1_555 1_555 1_555 yes
Ti(2) C(10A) C(10B) C(6B) -53(2) 1_555 1_555 1_555 1_555 yes
Ti(2) C(10A) C(10B) C(9B) -68(1) 1_555 1_555 1_555 1_555 yes
Ti(2) C(6B) C(6A) C(7A) 62(3) 1_555 1_555 1_555 1_555 yes
Ti(2) C(6B) C(6A) C(10A) 60(1) 1_555 1_555 1_555 1_555 yes
Ti(2) C(6B) C(6A) C(10B) 67(2) 1_555 1_555 1_555 1_555 yes
Ti(2) C(6B) C(7A) C(6A) -62(3) 1_555 1_555 1_555 1_555 yes
Ti(2) C(6B) C(7A) C(8A) -59(1) 1_555 1_555 1_555 1_555 yes
Ti(2) C(6B) C(7A) C(7B) -43(6) 1_555 1_555 1_555 1_555 yes
Ti(2) C(6B) C(7A) C(10B) -63(1) 1_555 1_555 1_555 1_555 yes
Ti(2) C(6B) C(7B) C(7A) 135(6) 1_555 1_555 1_555 1_555 yes
Ti(2) C(6B) C(7B) C(8A) -68(1) 1_555 1_555 1_555 1_555 yes
Ti(2) C(6B) C(7B) C(8B) -63(1) 1_555 1_555 1_555 1_555 yes
Ti(2) C(6B) C(10B) C(6A) -107(2) 1_555 1_555 1_555 1_555 yes
Ti(2) C(6B) C(10B) C(7A) 69(2) 1_555 1_555 1_555 1_555 yes
Ti(2) C(6B) C(10B) C(9A) 65.2(6) 1_555 1_555 1_555 1_555 yes
Ti(2) C(6B) C(10B) C(10A) 56(3) 1_555 1_555 1_555 1_555 yes
Ti(2) C(6B) C(10B) C(9B) 65(1) 1_555 1_555 1_555 1_555 yes
Ti(2) C(7B) C(7A) C(6A) 54(1) 1_555 1_555 1_555 1_555 yes
Ti(2) C(7B) C(7A) C(8A) 68(2) 1_555 1_555 1_555 1_555 yes
Ti(2) C(7B) C(7A) C(6B) 43(6) 1_555 1_555 1_555 1_555 yes
Ti(2) C(7B) C(7A) C(10B) 59(1) 1_555 1_555 1_555 1_555 yes
Ti(2) C(7B) C(8A) C(7A) -68(2) 1_555 1_555 1_555 1_555 yes
Ti(2) C(7B) C(8A) C(9A) -54(1) 1_555 1_555 1_555 1_555 yes
Ti(2) C(7B) C(8A) C(8B) -9(8) 1_555 1_555 1_555 1_555 yes
Ti(2) C(7B) C(8A) C(9B) -57(1) 1_555 1_555 1_555 1_555 yes
Ti(2) C(7B) C(6B) C(6A) 60(1) 1_555 1_555 1_555 1_555 yes
Ti(2) C(7B) C(6B) C(7A) -135(6) 1_555 1_555 1_555 1_555 yes
Ti(2) C(7B) C(6B) C(10B) 63(1) 1_555 1_555 1_555 1_555 yes
Ti(2) C(7B) C(8B) C(8A) 170(8) 1_555 1_555 1_555 1_555 yes
Ti(2) C(7B) C(8B) C(9A) -63(1) 1_555 1_555 1_555 1_555 yes
Ti(2) C(7B) C(8B) C(9B) -63(1) 1_555 1_555 1_555 1_555 yes
Ti(2) C(8B) C(8A) C(7A) 54(2) 1_555 1_555 1_555 1_555 yes
Ti(2) C(8B) C(8A) C(9A) 67(2) 1_555 1_555 1_555 1_555 yes
Ti(2) C(8B) C(8A) C(7B) 9(8) 1_555 1_555 1_555 1_555 yes
Ti(2) C(8B) C(8A) C(9B) 65(1) 1_555 1_555 1_555 1_555 yes
Ti(2) C(8B) C(9A) C(8A) -68(2) 1_555 1_555 1_555 1_555 yes
Ti(2) C(8B) C(9A) C(10A) -58(1) 1_555 1_555 1_555 1_555 yes
Ti(2) C(8B) C(9A) C(9B) -62(3) 1_555 1_555 1_555 1_555 yes
Ti(2) C(8B) C(9A) C(10B) -61.6(8) 1_555 1_555 1_555 1_555 yes
Ti(2) C(8B) C(7B) C(7A) 66(1) 1_555 1_555 1_555 1_555 yes
Ti(2) C(8B) C(7B) C(8A) -170(8) 1_555 1_555 1_555 1_555 yes
Ti(2) C(8B) C(7B) C(6B) 63(1) 1_555 1_555 1_555 1_555 yes
Ti(2) C(8B) C(9B) C(8A) -71(2) 1_555 1_555 1_555 1_555 yes
Ti(2) C(8B) C(9B) C(9A) 114(3) 1_555 1_555 1_555 1_555 yes
Ti(2) C(8B) C(9B) C(10A) -58(2) 1_555 1_555 1_555 1_555 yes
Ti(2) C(8B) C(9B) C(10B) -64(1) 1_555 1_555 1_555 1_555 yes
Ti(2) C(9B) C(8A) C(7A) 70.3(6) 1_555 1_555 1_555 1_555 yes
Ti(2) C(9B) C(8A) C(9A) -105(2) 1_555 1_555 1_555 1_555 yes
Ti(2) C(9B) C(8A) C(7B) 64(1) 1_555 1_555 1_555 1_555 yes
Ti(2) C(9B) C(8A) C(8B) -102(2) 1_555 1_555 1_555 1_555 yes
Ti(2) C(9B) C(9A) C(8A) 64(1) 1_555 1_555 1_555 1_555 yes
Ti(2) C(9B) C(9A) C(10A) 45(7) 1_555 1_555 1_555 1_555 yes
Ti(2) C(9B) C(9A) C(8B) 61(3) 1_555 1_555 1_555 1_555 yes
Ti(2) C(9B) C(9A) C(10B) 60(2) 1_555 1_555 1_555 1_555 yes
Ti(2) C(9B) C(10A) C(6A) -63.9(9) 1_555 1_555 1_555 1_555 yes
Ti(2) C(9B) C(10A) C(9A) -46(8) 1_555 1_555 1_555 1_555 yes
Ti(2) C(9B) C(10A) C(10B) -69(1) 1_555 1_555 1_555 1_555 yes
Ti(2) C(9B) C(8B) C(8A) 71(2) 1_555 1_555 1_555 1_555 yes
Ti(2) C(9B) C(8B) C(9A) -114(3) 1_555 1_555 1_555 1_555 yes
Ti(2) C(9B) C(8B) C(7B) 64(1) 1_555 1_555 1_555 1_555 yes
Ti(2) C(9B) C(10B) C(6A) -60(3) 1_555 1_555 1_555 1_555 yes
Ti(2) C(9B) C(10B) C(7A) -67.2(6) 1_555 1_555 1_555 1_555 yes
Ti(2) C(9B) C(10B) C(9A) -65(3) 1_555 1_555 1_555 1_555 yes
Ti(2) C(9B) C(10B) C(10A) 104(2) 1_555 1_555 1_555 1_555 yes
Ti(2) C(9B) C(10B) C(6B) -66(1) 1_555 1_555 1_555 1_555 yes
Ti(2) C(10B) C(6A) C(7A) -65(1) 1_555 1_555 1_555 1_555 yes
Ti(2) C(10B) C(6A) C(10A) -13(14) 1_555 1_555 1_555 1_555 yes
Ti(2) C(10B) C(6A) C(6B) -67(2) 1_555 1_555 1_555 1_555 yes
Ti(2) C(10B) C(7A) C(6A) 102(1) 1_555 1_555 1_555 1_555 yes
Ti(2) C(10B) C(7A) C(8A) -72.3(5) 1_555 1_555 1_555 1_555 yes
Ti(2) C(10B) C(7A) C(6B) 104(2) 1_555 1_555 1_555 1_555 yes
Ti(2) C(10B) C(7A) C(7B) -67(1) 1_555 1_555 1_555 1_555 yes
Ti(2) C(10B) C(9A) C(8A) 72.6(6) 1_555 1_555 1_555 1_555 yes
Ti(2) C(10B) C(9A) C(10A) -102(1) 1_555 1_555 1_555 1_555 yes
Ti(2) C(10B) C(9A) C(8B) 70(1) 1_555 1_555 1_555 1_555 yes
Ti(2) C(10B) C(9A) C(9B) -110(3) 1_555 1_555 1_555 1_555 yes
Ti(2) C(10B) C(10A) C(6A) 13(14) 1_555 1_555 1_555 1_555 yes
Ti(2) C(10B) C(10A) C(9A) 65(1) 1_555 1_555 1_555 1_555 yes
Ti(2) C(10B) C(10A) C(9B) 68(1) 1_555 1_555 1_555 1_555 yes
Ti(2) C(10B) C(6B) C(6A) 107(2) 1_555 1_555 1_555 1_555 yes
Ti(2) C(10B) C(6B) C(7A) -69(2) 1_555 1_555 1_555 1_555 yes
Ti(2) C(10B) C(6B) C(7B) -65(1) 1_555 1_555 1_555 1_555 yes
Ti(2) C(10B) C(9B) C(8A) 68.1(6) 1_555 1_555 1_555 1_555 yes
Ti(2) C(10B) C(9B) C(9A) 65(3) 1_555 1_555 1_555 1_555 yes
Ti(2) C(10B) C(9B) C(10A) -104(2) 1_555 1_555 1_555 1_555 yes
Ti(2) C(10B) C(9B) C(8B) 66(1) 1_555 1_555 1_555 1_555 yes
S(1) Rh(1) Ti(1) S(2) -79.40(7) 1_555 1_555 1_555 1_555 yes
S(1) Rh(1) Ti(1) S(3) -173.66(7) 1_555 1_555 1_555 1_555 yes
S(1) Rh(1) Ti(1) C(1) 55.5(3) 1_555 1_555 1_555 1_555 yes
S(1) Rh(1) Ti(1) C(2) 87.1(3) 1_555 1_555 1_555 1_555 yes
S(1) Rh(1) Ti(1) C(3) 121.0(3) 1_555 1_555 1_555 1_555 yes
S(1) Rh(1) Ti(1) C(4) 134.3(4) 1_555 1_555 1_555 1_555 yes
S(1) Rh(1) Ti(1) C(5) 56.9(8) 1_555 1_555 1_555 1_555 yes
S(1) Rh(1) Ti(2) S(2) 81.85(8) 1_555 1_555 1_555 1_555 yes
S(1) Rh(1) Ti(2) S(4) -175.88(9) 1_555 1_555 1_555 1_555 yes
S(1) Rh(1) Ti(2) C(6A) -34.8(4) 1_555 1_555 1_555 1_555 yes
S(1) Rh(1) Ti(2) C(7A) -62.1(3) 1_555 1_555 1_555 1_555 yes
S(1) Rh(1) Ti(2) C(8A) -100.3(2) 1_555 1_555 1_555 1_555 yes
S(1) Rh(1) Ti(2) C(9A) -134.2(3) 1_555 1_555 1_555 1_555 yes
S(1) Rh(1) Ti(2) C(10A) -134(1) 1_555 1_555 1_555 1_555 yes
S(1) Rh(1) Ti(2) C(6B) -48.5(4) 1_555 1_555 1_555 1_555 yes
S(1) Rh(1) Ti(2) C(7B) -80.0(3) 1_555 1_555 1_555 1_555 yes
S(1) Rh(1) Ti(2) C(8B) -116.1(3) 1_555 1_555 1_555 1_555 yes
S(1) Rh(1) Ti(2) C(9B) -137.9(6) 1_555 1_555 1_555 1_555 yes
S(1) Rh(1) Ti(2) C(10B) -53(1) 1_555 1_555 1_555 1_555 yes
S(1) Rh(1) C(11) C(12) -139.3(4) 1_555 1_555 1_555 1_555 yes
S(1) Rh(1) C(11) C(18) 98.8(4) 1_555 1_555 1_555 1_555 yes
S(1) Rh(1) C(12) C(11) 43.6(4) 1_555 1_555 1_555 1_555 yes
S(1) Rh(1) C(12) C(13) 167.2(5) 1_555 1_555 1_555 1_555 yes
S(1) Rh(1) C(15) C(14) -117.7(5) 1_555 1_555 1_555 1_555 yes
S(1) Rh(1) C(15) C(16) 2.5(5) 1_555 1_555 1_555 1_555 yes
S(1) Rh(1) C(16) C(15) -178.5(3) 1_555 1_555 1_555 1_555 yes
S(1) Rh(1) C(16) C(17) -56.2(5) 1_555 1_555 1_555 1_555 yes
S(1) Ti(1) Rh(1) S(3) 173.66(7) 1_555 1_555 1_555 1_555 yes
S(1) Ti(1) Rh(1) S(4) 97.33(6) 1_555 1_555 1_555 1_555 yes
S(1) Ti(1) Rh(1) C(11) -73.8(2) 1_555 1_555 1_555 1_555 yes
S(1) Ti(1) Rh(1) C(12) -110.1(2) 1_555 1_555 1_555 1_555 yes
S(1) Ti(1) Rh(1) C(15) 172.1(7) 1_555 1_555 1_555 1_555 yes
S(1) Ti(1) Rh(1) C(16) 11.2(4) 1_555 1_555 1_555 1_555 yes
S(1) Ti(1) Rh(2) S(2) 82.35(8) 1_555 1_555 1_555 1_555 yes
S(1) Ti(1) Rh(2) S(3) -102.56(8) 1_555 1_555 1_555 1_555 yes
S(1) Ti(1) Rh(2) S(4) -22.93(5) 1_555 1_555 1_555 1_555 yes
S(1) Ti(1) Rh(2) C(19) -177.9(2) 1_555 1_555 1_555 1_555 yes
S(1) Ti(1) Rh(2) C(20) -142.9(2) 1_555 1_555 1_555 1_555 yes
S(1) Ti(1) Rh(2) C(23) 44.5(5) 1_555 1_555 1_555 1_555 yes
S(1) Ti(1) Rh(2) C(24) 93.2(3) 1_555 1_555 1_555 1_555 yes
S(1) Ti(1) Ti(2) S(2) 141.08(7) 1_555 1_555 1_555 1_555 yes
S(1) Ti(1) Ti(2) S(4) -106.76(7) 1_555 1_555 1_555 1_555 yes
S(1) Ti(1) Ti(2) C(6A) 78.4(3) 1_555 1_555 1_555 1_555 yes
S(1) Ti(1) Ti(2) C(7A) 37.7(3) 1_555 1_555 1_555 1_555 yes
S(1) Ti(1) Ti(2) C(8A) 1.1(6) 1_555 1_555 1_555 1_555 yes
S(1) Ti(1) Ti(2) C(9A) 155.3(5) 1_555 1_555 1_555 1_555 yes
S(1) Ti(1) Ti(2) C(10A) 118.8(2) 1_555 1_555 1_555 1_555 yes
S(1) Ti(1) Ti(2) C(6B) 53.3(4) 1_555 1_555 1_555 1_555 yes
S(1) Ti(1) Ti(2) C(7B) 12.6(5) 1_555 1_555 1_555 1_555 yes
S(1) Ti(1) Ti(2) C(8B) -48(2) 1_555 1_555 1_555 1_555 yes
S(1) Ti(1) Ti(2) C(9B) 137.3(5) 1_555 1_555 1_555 1_555 yes
S(1) Ti(1) Ti(2) C(10B) 96.3(4) 1_555 1_555 1_555 1_555 yes
S(1) Ti(1) C(1) C(2) 106.0(7) 1_555 1_555 1_555 1_555 yes
S(1) Ti(1) C(1) C(5) -139.6(7) 1_555 1_555 1_555 1_555 yes
S(1) Ti(1) C(2) C(1) -75.1(6) 1_555 1_555 1_555 1_555 yes
S(1) Ti(1) C(2) C(3) 169.7(5) 1_555 1_555 1_555 1_555 yes
S(1) Ti(1) C(3) C(2) -13.3(6) 1_555 1_555 1_555 1_555 yes
S(1) Ti(1) C(3) C(4) -129.4(5) 1_555 1_555 1_555 1_555 yes
S(1) Ti(1) C(4) C(3) 84.7(6) 1_555 1_555 1_555 1_555 yes
S(1) Ti(1) C(4) C(5) -30.1(8) 1_555 1_555 1_555 1_555 yes
S(1) Ti(1) C(5) C(1) 44.4(7) 1_555 1_555 1_555 1_555 yes
S(1) Ti(1) C(5) C(4) 161.1(5) 1_555 1_555 1_555 1_555 yes
S(1) Ti(2) Rh(1) S(3) -104.77(7) 1_555 1_555 1_555 1_555 yes
S(1) Ti(2) Rh(1) S(4) 175.88(9) 1_555 1_555 1_555 1_555 yes
S(1) Ti(2) Rh(1) C(11) 14.5(3) 1_555 1_555 1_555 1_555 yes
S(1) Ti(2) Rh(1) C(12) -32.3(5) 1_555 1_555 1_555 1_555 yes
S(1) Ti(2) Rh(1) C(15) 133.6(2) 1_555 1_555 1_555 1_555 yes
S(1) Ti(2) Rh(1) C(16) 100.3(2) 1_555 1_555 1_555 1_555 yes
S(1) Ti(2) Rh(2) S(2) -78.58(7) 1_555 1_555 1_555 1_555 yes
S(1) Ti(2) Rh(2) S(3) 17.45(7) 1_555 1_555 1_555 1_555 yes
S(1) Ti(2) Rh(2) S(4) 94.52(7) 1_555 1_555 1_555 1_555 yes
S(1) Ti(2) Rh(2) C(19) -72.3(4) 1_555 1_555 1_555 1_555 yes
S(1) Ti(2) Rh(2) C(20) 94.4(6) 1_555 1_555 1_555 1_555 yes
S(1) Ti(2) Rh(2) C(23) 169.1(2) 1_555 1_555 1_555 1_555 yes
S(1) Ti(2) Rh(2) C(24) -154.8(2) 1_555 1_555 1_555 1_555 yes
S(1) Ti(2) Ti(1) S(2) -141.08(7) 1_555 1_555 1_555 1_555 yes
S(1) Ti(2) Ti(1) S(3) 112.76(7) 1_555 1_555 1_555 1_555 yes
S(1) Ti(2) Ti(1) C(1) -46.8(3) 1_555 1_555 1_555 1_555 yes
S(1) Ti(2) Ti(1) C(2) -7.1(3) 1_555 1_555 1_555 1_555 yes
S(1) Ti(2) Ti(1) C(3) 56(3) 1_555 1_555 1_555 1_555 yes
S(1) Ti(2) Ti(1) C(4) -127.5(4) 1_555 1_555 1_555 1_555 yes
S(1) Ti(2) Ti(1) C(5) -88.4(3) 1_555 1_555 1_555 1_555 yes
S(1) Ti(2) C(6A) C(7A) -71.9(4) 1_555 1_555 1_555 1_555 yes
S(1) Ti(2) C(6A) C(10A) 172.3(5) 1_555 1_555 1_555 1_555 yes
S(1) Ti(2) C(6A) C(6B) -57.2(8) 1_555 1_555 1_555 1_555 yes
S(1) Ti(2) C(6A) C(10B) 170(1) 1_555 1_555 1_555 1_555 yes
S(1) Ti(2) C(7A) C(6A) 111.2(4) 1_555 1_555 1_555 1_555 yes
S(1) Ti(2) C(7A) C(8A) -133.2(4) 1_555 1_555 1_555 1_555 yes
S(1) Ti(2) C(7A) C(6B) 89(1) 1_555 1_555 1_555 1_555 yes
S(1) Ti(2) C(7A) C(7B) -103.5(9) 1_555 1_555 1_555 1_555 yes
S(1) Ti(2) C(7A) C(10B) 132.3(5) 1_555 1_555 1_555 1_555 yes
S(1) Ti(2) C(8A) C(7A) 51.9(4) 1_555 1_555 1_555 1_555 yes
S(1) Ti(2) C(8A) C(9A) 167.5(3) 1_555 1_555 1_555 1_555 yes
S(1) Ti(2) C(8A) C(7B) 21.8(10) 1_555 1_555 1_555 1_555 yes
S(1) Ti(2) C(8A) C(8B) -160(1) 1_555 1_555 1_555 1_555 yes
S(1) Ti(2) C(8A) C(9B) 152.0(4) 1_555 1_555 1_555 1_555 yes
S(1) Ti(2) C(9A) C(8A) -20.7(5) 1_555 1_555 1_555 1_555 yes
S(1) Ti(2) C(9A) C(10A) 95.1(6) 1_555 1_555 1_555 1_555 yes
S(1) Ti(2) C(9A) C(8B) -40.4(8) 1_555 1_555 1_555 1_555 yes
S(1) Ti(2) C(9A) C(9B) 104(1) 1_555 1_555 1_555 1_555 yes
S(1) Ti(2) C(9A) C(10B) 72.4(7) 1_555 1_555 1_555 1_555 yes
S(1) Ti(2) C(10A) C(6A) -10.7(8) 1_555 1_555 1_555 1_555 yes
S(1) Ti(2) C(10A) C(9A) -126.7(4) 1_555 1_555 1_555 1_555 yes
S(1) Ti(2) C(10A) C(9B) -132.0(9) 1_555 1_555 1_555 1_555 yes
S(1) Ti(2) C(10A) C(10B) -9(1) 1_555 1_555 1_555 1_555 yes
S(1) Ti(2) C(6B) C(6A) 124.4(8) 1_555 1_555 1_555 1_555 yes
S(1) Ti(2) C(6B) C(7A) -90(1) 1_555 1_555 1_555 1_555 yes
S(1) Ti(2) C(6B) C(7B) -98.1(7) 1_555 1_555 1_555 1_555 yes
S(1) Ti(2) C(6B) C(10B) 146.1(8) 1_555 1_555 1_555 1_555 yes
S(1) Ti(2) C(7B) C(7A) 77.0(9) 1_555 1_555 1_555 1_555 yes
S(1) Ti(2) C(7B) C(8A) -159.8(9) 1_555 1_555 1_555 1_555 yes
S(1) Ti(2) C(7B) C(6B) 82.9(7) 1_555 1_555 1_555 1_555 yes
S(1) Ti(2) C(7B) C(8B) -160.8(7) 1_555 1_555 1_555 1_555 yes
S(1) Ti(2) C(8B) C(8A) 22(1) 1_555 1_555 1_555 1_555 yes
S(1) Ti(2) C(8B) C(9A) 153.0(5) 1_555 1_555 1_555 1_555 yes
S(1) Ti(2) C(8B) C(7B) 23.9(8) 1_555 1_555 1_555 1_555 yes
S(1) Ti(2) C(8B) C(9B) 139.9(5) 1_555 1_555 1_555 1_555 yes
S(1) Ti(2) C(9B) C(8A) -51.7(8) 1_555 1_555 1_555 1_555 yes
S(1) Ti(2) C(9B) C(9A) -94(1) 1_555 1_555 1_555 1_555 yes
S(1) Ti(2) C(9B) C(10A) 71(1) 1_555 1_555 1_555 1_555 yes
S(1) Ti(2) C(9B) C(8B) -70.8(8) 1_555 1_555 1_555 1_555 yes
S(1) Ti(2) C(9B) C(10B) 44(1) 1_555 1_555 1_555 1_555 yes
S(1) Ti(2) C(10B) C(6A) -10(1) 1_555 1_555 1_555 1_555 yes
S(1) Ti(2) C(10B) C(7A) -56.4(6) 1_555 1_555 1_555 1_555 yes
S(1) Ti(2) C(10B) C(9A) -142.4(4) 1_555 1_555 1_555 1_555 yes
S(1) Ti(2) C(10B) C(10A) 172(1) 1_555 1_555 1_555 1_555 yes
S(1) Ti(2) C(10B) C(6B) -38.9(9) 1_555 1_555 1_555 1_555 yes
S(1) Ti(2) C(10B) C(9B) -154.1(7) 1_555 1_555 1_555 1_555 yes
S(2) Rh(2) Ti(1) S(3) -175.09(10) 1_555 1_555 1_555 1_555 yes
S(2) Rh(2) Ti(1) C(1) -40.0(8) 1_555 1_555 1_555 1_555 yes
S(2) Rh(2) Ti(1) C(2) -142.8(6) 1_555 1_555 1_555 1_555 yes
S(2) Rh(2) Ti(1) C(3) -121.1(3) 1_555 1_555 1_555 1_555 yes
S(2) Rh(2) Ti(1) C(4) -85.0(3) 1_555 1_555 1_555 1_555 yes
S(2) Rh(2) Ti(1) C(5) -51.0(4) 1_555 1_555 1_555 1_555 yes
S(2) Rh(2) Ti(2) S(4) -173.10(7) 1_555 1_555 1_555 1_555 yes
S(2) Rh(2) Ti(2) C(6A) 48.0(2) 1_555 1_555 1_555 1_555 yes
S(2) Rh(2) Ti(2) C(7A) 91.4(8) 1_555 1_555 1_555 1_555 yes
S(2) Rh(2) Ti(2) C(8A) 132.7(3) 1_555 1_555 1_555 1_555 yes
S(2) Rh(2) Ti(2) C(9A) 108.0(2) 1_555 1_555 1_555 1_555 yes
S(2) Rh(2) Ti(2) C(10A) 72.1(3) 1_555 1_555 1_555 1_555 yes
S(2) Rh(2) Ti(2) C(6B) 53.2(7) 1_555 1_555 1_555 1_555 yes
S(2) Rh(2) Ti(2) C(7B) 140.7(6) 1_555 1_555 1_555 1_555 yes
S(2) Rh(2) Ti(2) C(8B) 129.1(4) 1_555 1_555 1_555 1_555 yes
S(2) Rh(2) Ti(2) C(9B) 94.8(4) 1_555 1_555 1_555 1_555 yes
S(2) Rh(2) Ti(2) C(10B) 60.9(4) 1_555 1_555 1_555 1_555 yes
S(2) Rh(2) C(19) C(20) 179.3(3) 1_555 1_555 1_555 1_555 yes
S(2) Rh(2) C(19) C(26) -58.6(5) 1_555 1_555 1_555 1_555 yes
S(2) Rh(2) C(20) C(19) -1.2(5) 1_555 1_555 1_555 1_555 yes
S(2) Rh(2) C(20) C(21) -119.5(5) 1_555 1_555 1_555 1_555 yes
S(2) Rh(2) C(23) C(22) 167.6(5) 1_555 1_555 1_555 1_555 yes
S(2) Rh(2) C(23) C(24) 43.2(5) 1_555 1_555 1_555 1_555 yes
S(2) Rh(2) C(24) C(23) -140.2(4) 1_555 1_555 1_555 1_555 yes
S(2) Rh(2) C(24) C(25) 99.1(4) 1_555 1_555 1_555 1_555 yes
S(2) Ti(1) Rh(1) S(3) 94.26(7) 1_555 1_555 1_555 1_555 yes
S(2) Ti(1) Rh(1) S(4) 17.93(6) 1_555 1_555 1_555 1_555 yes
S(2) Ti(1) Rh(1) C(11) -153.3(2) 1_555 1_555 1_555 1_555 yes
S(2) Ti(1) Rh(1) C(12) 170.4(2) 1_555 1_555 1_555 1_555 yes
S(2) Ti(1) Rh(1) C(15) 92.7(7) 1_555 1_555 1_555 1_555 yes
S(2) Ti(1) Rh(1) C(16) -68.3(4) 1_555 1_555 1_555 1_555 yes
S(2) Ti(1) Rh(2) S(3) 175.09(10) 1_555 1_555 1_555 1_555 yes
S(2) Ti(1) Rh(2) S(4) -105.28(8) 1_555 1_555 1_555 1_555 yes
S(2) Ti(1) Rh(2) C(19) 99.7(2) 1_555 1_555 1_555 1_555 yes
S(2) Ti(1) Rh(2) C(20) 134.8(2) 1_555 1_555 1_555 1_555 yes
S(2) Ti(1) Rh(2) C(23) -37.9(5) 1_555 1_555 1_555 1_555 yes
S(2) Ti(1) Rh(2) C(24) 10.8(3) 1_555 1_555 1_555 1_555 yes
S(2) Ti(1) Ti(2) S(4) 112.16(7) 1_555 1_555 1_555 1_555 yes
S(2) Ti(1) Ti(2) C(6A) -62.7(3) 1_555 1_555 1_555 1_555 yes
S(2) Ti(1) Ti(2) C(7A) -103.3(3) 1_555 1_555 1_555 1_555 yes
S(2) Ti(1) Ti(2) C(8A) -140.0(6) 1_555 1_555 1_555 1_555 yes
S(2) Ti(1) Ti(2) C(9A) 14.2(5) 1_555 1_555 1_555 1_555 yes
S(2) Ti(1) Ti(2) C(10A) -22.2(2) 1_555 1_555 1_555 1_555 yes
S(2) Ti(1) Ti(2) C(6B) -87.8(4) 1_555 1_555 1_555 1_555 yes
S(2) Ti(1) Ti(2) C(7B) -128.5(5) 1_555 1_555 1_555 1_555 yes
S(2) Ti(1) Ti(2) C(8B) 170(2) 1_555 1_555 1_555 1_555 yes
S(2) Ti(1) Ti(2) C(9B) -3.8(5) 1_555 1_555 1_555 1_555 yes
S(2) Ti(1) Ti(2) C(10B) -44.8(4) 1_555 1_555 1_555 1_555 yes
S(2) Ti(1) C(1) C(2) -163.5(6) 1_555 1_555 1_555 1_555 yes
S(2) Ti(1) C(1) C(5) -49.1(7) 1_555 1_555 1_555 1_555 yes
S(2) Ti(1) C(2) C(1) 27(1) 1_555 1_555 1_555 1_555 yes
S(2) Ti(1) C(2) C(3) -87.5(7) 1_555 1_555 1_555 1_555 yes
S(2) Ti(1) C(3) C(2) 130.7(5) 1_555 1_555 1_555 1_555 yes
S(2) Ti(1) C(3) C(4) 14.7(6) 1_555 1_555 1_555 1_555 yes
S(2) Ti(1) C(4) C(3) -169.1(5) 1_555 1_555 1_555 1_555 yes
S(2) Ti(1) C(4) C(5) 76.1(5) 1_555 1_555 1_555 1_555 yes
S(2) Ti(1) C(5) C(1) 136.4(6) 1_555 1_555 1_555 1_555 yes
S(2) Ti(1) C(5) C(4) -106.9(6) 1_555 1_555 1_555 1_555 yes
S(2) Ti(2) Rh(1) S(3) -22.92(5) 1_555 1_555 1_555 1_555 yes
S(2) Ti(2) Rh(1) S(4) -102.27(7) 1_555 1_555 1_555 1_555 yes
S(2) Ti(2) Rh(1) C(11) 96.4(3) 1_555 1_555 1_555 1_555 yes
S(2) Ti(2) Rh(1) C(12) 49.6(5) 1_555 1_555 1_555 1_555 yes
S(2) Ti(2) Rh(1) C(15) -144.5(2) 1_555 1_555 1_555 1_555 yes
S(2) Ti(2) Rh(1) C(16) -177.8(1) 1_555 1_555 1_555 1_555 yes
S(2) Ti(2) Rh(2) S(3) 96.03(6) 1_555 1_555 1_555 1_555 yes
S(2) Ti(2) Rh(2) S(4) 173.10(7) 1_555 1_555 1_555 1_555 yes
S(2) Ti(2) Rh(2) C(19) 6.3(4) 1_555 1_555 1_555 1_555 yes
S(2) Ti(2) Rh(2) C(20) 173.0(6) 1_555 1_555 1_555 1_555 yes
S(2) Ti(2) Rh(2) C(23) -112.3(2) 1_555 1_555 1_555 1_555 yes
S(2) Ti(2) Rh(2) C(24) -76.2(2) 1_555 1_555 1_555 1_555 yes
S(2) Ti(2) Ti(1) S(3) -106.16(6) 1_555 1_555 1_555 1_555 yes
S(2) Ti(2) Ti(1) C(1) 94.3(3) 1_555 1_555 1_555 1_555 yes
S(2) Ti(2) Ti(1) C(2) 134.0(3) 1_555 1_555 1_555 1_555 yes
S(2) Ti(2) Ti(1) C(3) -162(3) 1_555 1_555 1_555 1_555 yes
S(2) Ti(2) Ti(1) C(4) 13.5(4) 1_555 1_555 1_555 1_555 yes
S(2) Ti(2) Ti(1) C(5) 52.7(3) 1_555 1_555 1_555 1_555 yes
S(2) Ti(2) C(6A) C(7A) -163.6(4) 1_555 1_555 1_555 1_555 yes
S(2) Ti(2) C(6A) C(10A) 80.5(6) 1_555 1_555 1_555 1_555 yes
S(2) Ti(2) C(6A) C(6B) -149.0(8) 1_555 1_555 1_555 1_555 yes
S(2) Ti(2) C(6A) C(10B) 78(1) 1_555 1_555 1_555 1_555 yes
S(2) Ti(2) C(7A) C(6A) 20.1(5) 1_555 1_555 1_555 1_555 yes
S(2) Ti(2) C(7A) C(8A) 135.7(4) 1_555 1_555 1_555 1_555 yes
S(2) Ti(2) C(7A) C(6B) -1(1) 1_555 1_555 1_555 1_555 yes
S(2) Ti(2) C(7A) C(7B) 165.4(8) 1_555 1_555 1_555 1_555 yes
S(2) Ti(2) C(7A) C(10B) 41.2(6) 1_555 1_555 1_555 1_555 yes
S(2) Ti(2) C(8A) C(7A) -74.6(5) 1_555 1_555 1_555 1_555 yes
S(2) Ti(2) C(8A) C(9A) 41.0(5) 1_555 1_555 1_555 1_555 yes
S(2) Ti(2) C(8A) C(7B) -104.7(9) 1_555 1_555 1_555 1_555 yes
S(2) Ti(2) C(8A) C(8B) 73(1) 1_555 1_555 1_555 1_555 yes
S(2) Ti(2) C(8A) C(9B) 25.6(5) 1_555 1_555 1_555 1_555 yes
S(2) Ti(2) C(9A) C(8A) -154.7(3) 1_555 1_555 1_555 1_555 yes
S(2) Ti(2) C(9A) C(10A) -39.0(5) 1_555 1_555 1_555 1_555 yes
S(2) Ti(2) C(9A) C(8B) -174.5(6) 1_555 1_555 1_555 1_555 yes
S(2) Ti(2) C(9A) C(9B) -29(1) 1_555 1_555 1_555 1_555 yes
S(2) Ti(2) C(9A) C(10B) -61.6(6) 1_555 1_555 1_555 1_555 yes
S(2) Ti(2) C(10A) C(6A) -99.1(5) 1_555 1_555 1_555 1_555 yes
S(2) Ti(2) C(10A) C(9A) 144.9(4) 1_555 1_555 1_555 1_555 yes
S(2) Ti(2) C(10A) C(9B) 139.6(10) 1_555 1_555 1_555 1_555 yes
S(2) Ti(2) C(10A) C(10B) -97(1) 1_555 1_555 1_555 1_555 yes
S(2) Ti(2) C(6B) C(6A) 33.3(9) 1_555 1_555 1_555 1_555 yes
S(2) Ti(2) C(6B) C(7A) 178(1) 1_555 1_555 1_555 1_555 yes
S(2) Ti(2) C(6B) C(7B) 170.9(6) 1_555 1_555 1_555 1_555 yes
S(2) Ti(2) C(6B) C(10B) 55.0(8) 1_555 1_555 1_555 1_555 yes
S(2) Ti(2) C(7B) C(7A) -20(1) 1_555 1_555 1_555 1_555 yes
S(2) Ti(2) C(7B) C(8A) 102(1) 1_555 1_555 1_555 1_555 yes
S(2) Ti(2) C(7B) C(6B) -14.7(9) 1_555 1_555 1_555 1_555 yes
S(2) Ti(2) C(7B) C(8B) 101.7(8) 1_555 1_555 1_555 1_555 yes
S(2) Ti(2) C(8B) C(8A) -122(1) 1_555 1_555 1_555 1_555 yes
S(2) Ti(2) C(8B) C(9A) 7.4(9) 1_555 1_555 1_555 1_555 yes
S(2) Ti(2) C(8B) C(7B) -121.7(7) 1_555 1_555 1_555 1_555 yes
S(2) Ti(2) C(8B) C(9B) -5.6(8) 1_555 1_555 1_555 1_555 yes
S(2) Ti(2) C(9B) C(8A) -164.8(3) 1_555 1_555 1_555 1_555 yes
S(2) Ti(2) C(9B) C(9A) 152(1) 1_555 1_555 1_555 1_555 yes
S(2) Ti(2) C(9B) C(10A) -41.6(10) 1_555 1_555 1_555 1_555 yes
S(2) Ti(2) C(9B) C(8B) 176.1(5) 1_555 1_555 1_555 1_555 yes
S(2) Ti(2) C(9B) C(10B) -68.6(9) 1_555 1_555 1_555 1_555 yes
S(2) Ti(2) C(10B) C(6A) -101(1) 1_555 1_555 1_555 1_555 yes
S(2) Ti(2) C(10B) C(7A) -147.3(4) 1_555 1_555 1_555 1_555 yes
S(2) Ti(2) C(10B) C(9A) 126.7(5) 1_555 1_555 1_555 1_555 yes
S(2) Ti(2) C(10B) C(10A) 81(1) 1_555 1_555 1_555 1_555 yes
S(2) Ti(2) C(10B) C(6B) -129.8(7) 1_555 1_555 1_555 1_555 yes
S(2) Ti(2) C(10B) C(9B) 114.9(9) 1_555 1_555 1_555 1_555 yes
S(3) Rh(1) Ti(1) C(1) -130.8(3) 1_555 1_555 1_555 1_555 yes
S(3) Rh(1) Ti(1) C(2) -99.2(3) 1_555 1_555 1_555 1_555 yes
S(3) Rh(1) Ti(1) C(3) -65.3(3) 1_555 1_555 1_555 1_555 yes
S(3) Rh(1) Ti(1) C(4) -52.1(4) 1_555 1_555 1_555 1_555 yes
S(3) Rh(1) Ti(1) C(5) -129.4(8) 1_555 1_555 1_555 1_555 yes
S(3) Rh(1) Ti(2) S(4) 79.35(7) 1_555 1_555 1_555 1_555 yes
S(3) Rh(1) Ti(2) C(6A) -139.6(4) 1_555 1_555 1_555 1_555 yes
S(3) Rh(1) Ti(2) C(7A) -166.8(2) 1_555 1_555 1_555 1_555 yes
S(3) Rh(1) Ti(2) C(8A) 154.9(2) 1_555 1_555 1_555 1_555 yes
S(3) Rh(1) Ti(2) C(9A) 121.0(3) 1_555 1_555 1_555 1_555 yes
S(3) Rh(1) Ti(2) C(10A) 120(1) 1_555 1_555 1_555 1_555 yes
S(3) Rh(1) Ti(2) C(6B) -153.2(4) 1_555 1_555 1_555 1_555 yes
S(3) Rh(1) Ti(2) C(7B) 175.2(3) 1_555 1_555 1_555 1_555 yes
S(3) Rh(1) Ti(2) C(8B) 139.1(3) 1_555 1_555 1_555 1_555 yes
S(3) Rh(1) Ti(2) C(9B) 117.3(6) 1_555 1_555 1_555 1_555 yes
S(3) Rh(1) Ti(2) C(10B) -158(1) 1_555 1_555 1_555 1_555 yes
S(3) Rh(1) C(11) C(12) -41.3(4) 1_555 1_555 1_555 1_555 yes
S(3) Rh(1) C(11) C(18) -163.1(3) 1_555 1_555 1_555 1_555 yes
S(3) Rh(1) C(12) C(11) 142.3(4) 1_555 1_555 1_555 1_555 yes
S(3) Rh(1) C(12) C(13) -94.1(5) 1_555 1_555 1_555 1_555 yes
S(3) Rh(1) C(15) C(14) 71.1(5) 1_555 1_555 1_555 1_555 yes
S(3) Rh(1) C(15) C(16) -168.7(3) 1_555 1_555 1_555 1_555 yes
S(3) Rh(1) C(16) C(15) 23.0(6) 1_555 1_555 1_555 1_555 yes
S(3) Rh(1) C(16) C(17) 145.2(4) 1_555 1_555 1_555 1_555 yes
S(3) Rh(2) Ti(1) C(1) 135.1(8) 1_555 1_555 1_555 1_555 yes
S(3) Rh(2) Ti(1) C(2) 32.3(6) 1_555 1_555 1_555 1_555 yes
S(3) Rh(2) Ti(1) C(3) 53.9(3) 1_555 1_555 1_555 1_555 yes
S(3) Rh(2) Ti(1) C(4) 90.1(3) 1_555 1_555 1_555 1_555 yes
S(3) Rh(2) Ti(1) C(5) 124.1(4) 1_555 1_555 1_555 1_555 yes
S(3) Rh(2) Ti(2) S(4) -77.07(6) 1_555 1_555 1_555 1_555 yes
S(3) Rh(2) Ti(2) C(6A) 144.0(2) 1_555 1_555 1_555 1_555 yes
S(3) Rh(2) Ti(2) C(7A) -172.6(8) 1_555 1_555 1_555 1_555 yes
S(3) Rh(2) Ti(2) C(8A) -131.2(3) 1_555 1_555 1_555 1_555 yes
S(3) Rh(2) Ti(2) C(9A) -155.9(2) 1_555 1_555 1_555 1_555 yes
S(3) Rh(2) Ti(2) C(10A) 168.1(3) 1_555 1_555 1_555 1_555 yes
S(3) Rh(2) Ti(2) C(6B) 149.2(7) 1_555 1_555 1_555 1_555 yes
S(3) Rh(2) Ti(2) C(7B) -123.3(6) 1_555 1_555 1_555 1_555 yes
S(3) Rh(2) Ti(2) C(8B) -134.9(4) 1_555 1_555 1_555 1_555 yes
S(3) Rh(2) Ti(2) C(9B) -169.2(4) 1_555 1_555 1_555 1_555 yes
S(3) Rh(2) Ti(2) C(10B) 156.9(4) 1_555 1_555 1_555 1_555 yes
S(3) Rh(2) C(19) C(20) 84.1(3) 1_555 1_555 1_555 1_555 yes
S(3) Rh(2) C(19) C(26) -153.9(5) 1_555 1_555 1_555 1_555 yes
S(3) Rh(2) C(20) C(19) -94.1(3) 1_555 1_555 1_555 1_555 yes
S(3) Rh(2) C(20) C(21) 147.5(5) 1_555 1_555 1_555 1_555 yes
S(3) Rh(2) C(23) C(22) -37.6(9) 1_555 1_555 1_555 1_555 yes
S(3) Rh(2) C(23) C(24) -162.0(4) 1_555 1_555 1_555 1_555 yes
S(3) Rh(2) C(24) C(23) 131.7(7) 1_555 1_555 1_555 1_555 yes
S(3) Rh(2) C(24) C(25) 10.9(10) 1_555 1_555 1_555 1_555 yes
S(3) Ti(1) Rh(1) S(4) -76.33(6) 1_555 1_555 1_555 1_555 yes
S(3) Ti(1) Rh(1) C(11) 112.5(2) 1_555 1_555 1_555 1_555 yes
S(3) Ti(1) Rh(1) C(12) 76.2(2) 1_555 1_555 1_555 1_555 yes
S(3) Ti(1) Rh(1) C(15) -1.5(7) 1_555 1_555 1_555 1_555 yes
S(3) Ti(1) Rh(1) C(16) -162.5(4) 1_555 1_555 1_555 1_555 yes
S(3) Ti(1) Rh(2) S(4) 79.63(7) 1_555 1_555 1_555 1_555 yes
S(3) Ti(1) Rh(2) C(19) -75.3(2) 1_555 1_555 1_555 1_555 yes
S(3) Ti(1) Rh(2) C(20) -40.3(2) 1_555 1_555 1_555 1_555 yes
S(3) Ti(1) Rh(2) C(23) 147.0(5) 1_555 1_555 1_555 1_555 yes
S(3) Ti(1) Rh(2) C(24) -164.3(3) 1_555 1_555 1_555 1_555 yes
S(3) Ti(1) Ti(2) S(4) 6.01(6) 1_555 1_555 1_555 1_555 yes
S(3) Ti(1) Ti(2) C(6A) -168.8(3) 1_555 1_555 1_555 1_555 yes
S(3) Ti(1) Ti(2) C(7A) 150.5(3) 1_555 1_555 1_555 1_555 yes
S(3) Ti(1) Ti(2) C(8A) 113.8(6) 1_555 1_555 1_555 1_555 yes
S(3) Ti(1) Ti(2) C(9A) -91.9(5) 1_555 1_555 1_555 1_555 yes
S(3) Ti(1) Ti(2) C(10A) -128.4(2) 1_555 1_555 1_555 1_555 yes
S(3) Ti(1) Ti(2) C(6B) 166.1(4) 1_555 1_555 1_555 1_555 yes
S(3) Ti(1) Ti(2) C(7B) 125.4(5) 1_555 1_555 1_555 1_555 yes
S(3) Ti(1) Ti(2) C(8B) 64(2) 1_555 1_555 1_555 1_555 yes
S(3) Ti(1) Ti(2) C(9B) -109.9(5) 1_555 1_555 1_555 1_555 yes
S(3) Ti(1) Ti(2) C(10B) -151.0(4) 1_555 1_555 1_555 1_555 yes
S(3) Ti(1) C(1) C(2) -8.0(9) 1_555 1_555 1_555 1_555 yes
S(3) Ti(1) C(1) C(5) 106.4(7) 1_555 1_555 1_555 1_555 yes
S(3) Ti(1) C(2) C(1) 174.6(6) 1_555 1_555 1_555 1_555 yes
S(3) Ti(1) C(2) C(3) 59.5(5) 1_555 1_555 1_555 1_555 yes
S(3) Ti(1) C(3) C(2) -124.0(5) 1_555 1_555 1_555 1_555 yes
S(3) Ti(1) C(3) C(4) 119.9(5) 1_555 1_555 1_555 1_555 yes
S(3) Ti(1) C(4) C(3) -63.1(5) 1_555 1_555 1_555 1_555 yes
S(3) Ti(1) C(4) C(5) -177.9(5) 1_555 1_555 1_555 1_555 yes
S(3) Ti(1) C(5) C(1) -113.7(7) 1_555 1_555 1_555 1_555 yes
S(3) Ti(1) C(5) C(4) 3.0(7) 1_555 1_555 1_555 1_555 yes
S(4) Rh(1) Ti(1) C(1) 152.8(3) 1_555 1_555 1_555 1_555 yes
S(4) Rh(1) Ti(1) C(2) -175.6(3) 1_555 1_555 1_555 1_555 yes
S(4) Rh(1) Ti(1) C(3) -141.6(3) 1_555 1_555 1_555 1_555 yes
S(4) Rh(1) Ti(1) C(4) -128.4(4) 1_555 1_555 1_555 1_555 yes
S(4) Rh(1) Ti(1) C(5) 154.2(8) 1_555 1_555 1_555 1_555 yes
S(4) Rh(1) Ti(2) C(6A) 141.1(4) 1_555 1_555 1_555 1_555 yes
S(4) Rh(1) Ti(2) C(7A) 113.8(3) 1_555 1_555 1_555 1_555 yes
S(4) Rh(1) Ti(2) C(8A) 75.6(2) 1_555 1_555 1_555 1_555 yes
S(4) Rh(1) Ti(2) C(9A) 41.7(3) 1_555 1_555 1_555 1_555 yes
S(4) Rh(1) Ti(2) C(10A) 41(1) 1_555 1_555 1_555 1_555 yes
S(4) Rh(1) Ti(2) C(6B) 127.4(4) 1_555 1_555 1_555 1_555 yes
S(4) Rh(1) Ti(2) C(7B) 95.9(3) 1_555 1_555 1_555 1_555 yes
S(4) Rh(1) Ti(2) C(8B) 59.7(3) 1_555 1_555 1_555 1_555 yes
S(4) Rh(1) Ti(2) C(9B) 38.0(6) 1_555 1_555 1_555 1_555 yes
S(4) Rh(1) Ti(2) C(10B) 122(1) 1_555 1_555 1_555 1_555 yes
S(4) Rh(1) C(11) C(12) 129.3(6) 1_555 1_555 1_555 1_555 yes
S(4) Rh(1) C(11) C(18) 7.4(8) 1_555 1_555 1_555 1_555 yes
S(4) Rh(1) C(12) C(11) -157.3(3) 1_555 1_555 1_555 1_555 yes
S(4) Rh(1) C(12) C(13) -33.7(8) 1_555 1_555 1_555 1_555 yes
S(4) Rh(1) C(15) C(14) 148.1(5) 1_555 1_555 1_555 1_555 yes
S(4) Rh(1) C(15) C(16) -91.7(3) 1_555 1_555 1_555 1_555 yes
S(4) Rh(1) C(16) C(15) 85.2(3) 1_555 1_555 1_555 1_555 yes
S(4) Rh(1) C(16) C(17) -152.5(5) 1_555 1_555 1_555 1_555 yes
S(4) Rh(2) Ti(1) C(1) -145.3(8) 1_555 1_555 1_555 1_555 yes
S(4) Rh(2) Ti(1) C(2) 111.9(6) 1_555 1_555 1_555 1_555 yes
S(4) Rh(2) Ti(1) C(3) 133.6(3) 1_555 1_555 1_555 1_555 yes
S(4) Rh(2) Ti(1) C(4) 169.7(3) 1_555 1_555 1_555 1_555 yes
S(4) Rh(2) Ti(1) C(5) -156.2(4) 1_555 1_555 1_555 1_555 yes
S(4) Rh(2) Ti(2) C(6A) -138.9(2) 1_555 1_555 1_555 1_555 yes
S(4) Rh(2) Ti(2) C(7A) -95.5(8) 1_555 1_555 1_555 1_555 yes
S(4) Rh(2) Ti(2) C(8A) -54.2(3) 1_555 1_555 1_555 1_555 yes
S(4) Rh(2) Ti(2) C(9A) -78.9(2) 1_555 1_555 1_555 1_555 yes
S(4) Rh(2) Ti(2) C(10A) -114.8(3) 1_555 1_555 1_555 1_555 yes
S(4) Rh(2) Ti(2) C(6B) -133.7(7) 1_555 1_555 1_555 1_555 yes
S(4) Rh(2) Ti(2) C(7B) -46.2(6) 1_555 1_555 1_555 1_555 yes
S(4) Rh(2) Ti(2) C(8B) -57.8(4) 1_555 1_555 1_555 1_555 yes
S(4) Rh(2) Ti(2) C(9B) -92.1(4) 1_555 1_555 1_555 1_555 yes
S(4) Rh(2) Ti(2) C(10B) -126.0(4) 1_555 1_555 1_555 1_555 yes
S(4) Rh(2) C(19) C(20) 16.0(6) 1_555 1_555 1_555 1_555 yes
S(4) Rh(2) C(19) C(26) 138.1(4) 1_555 1_555 1_555 1_555 yes
S(4) Rh(2) C(20) C(19) -171.9(3) 1_555 1_555 1_555 1_555 yes
S(4) Rh(2) C(20) C(21) 69.8(5) 1_555 1_555 1_555 1_555 yes
S(4) Rh(2) C(23) C(22) -94.5(6) 1_555 1_555 1_555 1_555 yes
S(4) Rh(2) C(23) C(24) 141.1(4) 1_555 1_555 1_555 1_555 yes
S(4) Rh(2) C(24) C(23) -41.8(4) 1_555 1_555 1_555 1_555 yes
S(4) Rh(2) C(24) C(25) -162.5(4) 1_555 1_555 1_555 1_555 yes
S(4) Ti(2) Rh(1) C(11) -161.3(3) 1_555 1_555 1_555 1_555 yes
S(4) Ti(2) Rh(1) C(12) 151.9(5) 1_555 1_555 1_555 1_555 yes
S(4) Ti(2) Rh(1) C(15) -42.3(2) 1_555 1_555 1_555 1_555 yes
S(4) Ti(2) Rh(1) C(16) -75.6(2) 1_555 1_555 1_555 1_555 yes
S(4) Ti(2) Rh(2) C(19) -166.8(4) 1_555 1_555 1_555 1_555 yes
S(4) Ti(2) Rh(2) C(20) -0.1(6) 1_555 1_555 1_555 1_555 yes
S(4) Ti(2) Rh(2) C(23) 74.6(2) 1_555 1_555 1_555 1_555 yes
S(4) Ti(2) Rh(2) C(24) 110.7(2) 1_555 1_555 1_555 1_555 yes
S(4) Ti(2) Ti(1) C(1) -153.5(3) 1_555 1_555 1_555 1_555 yes
S(4) Ti(2) Ti(1) C(2) -113.8(3) 1_555 1_555 1_555 1_555 yes
S(4) Ti(2) Ti(1) C(3) -50(3) 1_555 1_555 1_555 1_555 yes
S(4) Ti(2) Ti(1) C(4) 125.7(4) 1_555 1_555 1_555 1_555 yes
S(4) Ti(2) Ti(1) C(5) 164.9(3) 1_555 1_555 1_555 1_555 yes
S(4) Ti(2) C(6A) C(7A) 67.9(6) 1_555 1_555 1_555 1_555 yes
S(4) Ti(2) C(6A) C(10A) -47.9(8) 1_555 1_555 1_555 1_555 yes
S(4) Ti(2) C(6A) C(6B) 82.6(9) 1_555 1_555 1_555 1_555 yes
S(4) Ti(2) C(6A) C(10B) -49(1) 1_555 1_555 1_555 1_555 yes
S(4) Ti(2) C(7A) C(6A) -142.6(3) 1_555 1_555 1_555 1_555 yes
S(4) Ti(2) C(7A) C(8A) -27.0(5) 1_555 1_555 1_555 1_555 yes
S(4) Ti(2) C(7A) C(6B) -164(1) 1_555 1_555 1_555 1_555 yes
S(4) Ti(2) C(7A) C(7B) 2.7(10) 1_555 1_555 1_555 1_555 yes
S(4) Ti(2) C(7A) C(10B) -121.4(5) 1_555 1_555 1_555 1_555 yes
S(4) Ti(2) C(8A) C(7A) 158.4(4) 1_555 1_555 1_555 1_555 yes
S(4) Ti(2) C(8A) C(9A) -86.0(3) 1_555 1_555 1_555 1_555 yes
S(4) Ti(2) C(8A) C(7B) 128.3(9) 1_555 1_555 1_555 1_555 yes
S(4) Ti(2) C(8A) C(8B) -53(1) 1_555 1_555 1_555 1_555 yes
S(4) Ti(2) C(8A) C(9B) -101.5(4) 1_555 1_555 1_555 1_555 yes
S(4) Ti(2) C(9A) C(8A) 95.7(4) 1_555 1_555 1_555 1_555 yes
S(4) Ti(2) C(9A) C(10A) -148.6(4) 1_555 1_555 1_555 1_555 yes
S(4) Ti(2) C(9A) C(8B) 75.9(7) 1_555 1_555 1_555 1_555 yes
S(4) Ti(2) C(9A) C(9B) -139(1) 1_555 1_555 1_555 1_555 yes
S(4) Ti(2) C(9A) C(10B) -171.2(6) 1_555 1_555 1_555 1_555 yes
S(4) Ti(2) C(10A) C(6A) 152.9(4) 1_555 1_555 1_555 1_555 yes
S(4) Ti(2) C(10A) C(9A) 37.0(5) 1_555 1_555 1_555 1_555 yes
S(4) Ti(2) C(10A) C(9B) 31(1) 1_555 1_555 1_555 1_555 yes
S(4) Ti(2) C(10A) C(10B) 154(1) 1_555 1_555 1_555 1_555 yes
S(4) Ti(2) C(6B) C(6A) -125.4(7) 1_555 1_555 1_555 1_555 yes
S(4) Ti(2) C(6B) C(7A) 20(1) 1_555 1_555 1_555 1_555 yes
S(4) Ti(2) C(6B) C(7B) 12.2(10) 1_555 1_555 1_555 1_555 yes
S(4) Ti(2) C(6B) C(10B) -103.6(8) 1_555 1_555 1_555 1_555 yes
S(4) Ti(2) C(7B) C(7A) -177.7(8) 1_555 1_555 1_555 1_555 yes
S(4) Ti(2) C(7B) C(8A) -54.5(9) 1_555 1_555 1_555 1_555 yes
S(4) Ti(2) C(7B) C(6B) -171.9(6) 1_555 1_555 1_555 1_555 yes
S(4) Ti(2) C(7B) C(8B) -55.5(7) 1_555 1_555 1_555 1_555 yes
S(4) Ti(2) C(8B) C(8A) 126(1) 1_555 1_555 1_555 1_555 yes
S(4) Ti(2) C(8B) C(9A) -103.5(6) 1_555 1_555 1_555 1_555 yes
S(4) Ti(2) C(8B) C(7B) 127.4(7) 1_555 1_555 1_555 1_555 yes
S(4) Ti(2) C(8B) C(9B) -116.5(6) 1_555 1_555 1_555 1_555 yes
S(4) Ti(2) C(9B) C(8A) 84.4(4) 1_555 1_555 1_555 1_555 yes
S(4) Ti(2) C(9B) C(9A) 41(1) 1_555 1_555 1_555 1_555 yes
S(4) Ti(2) C(9B) C(10A) -152.4(9) 1_555 1_555 1_555 1_555 yes
S(4) Ti(2) C(9B) C(8B) 65.3(6) 1_555 1_555 1_555 1_555 yes
S(4) Ti(2) C(9B) C(10B) -179.4(8) 1_555 1_555 1_555 1_555 yes
S(4) Ti(2) C(10B) C(6A) 144(1) 1_555 1_555 1_555 1_555 yes
S(4) Ti(2) C(10B) C(7A) 98.6(5) 1_555 1_555 1_555 1_555 yes
S(4) Ti(2) C(10B) C(9A) 12.6(9) 1_555 1_555 1_555 1_555 yes
S(4) Ti(2) C(10B) C(10A) -32(1) 1_555 1_555 1_555 1_555 yes
S(4) Ti(2) C(10B) C(6B) 116.1(6) 1_555 1_555 1_555 1_555 yes
S(4) Ti(2) C(10B) C(9B) 0(1) 1_555 1_555 1_555 1_555 yes
C(1) Ti(1) Rh(1) C(11) -18.3(3) 1_555 1_555 1_555 1_555 yes
C(1) Ti(1) Rh(1) C(12) -54.6(3) 1_555 1_555 1_555 1_555 yes
C(1) Ti(1) Rh(1) C(15) -132.4(7) 1_555 1_555 1_555 1_555 yes
C(1) Ti(1) Rh(1) C(16) 66.7(5) 1_555 1_555 1_555 1_555 yes
C(1) Ti(1) Rh(2) C(19) 59.7(9) 1_555 1_555 1_555 1_555 yes
C(1) Ti(1) Rh(2) C(20) 94.7(9) 1_555 1_555 1_555 1_555 yes
C(1) Ti(1) Rh(2) C(23) -77.9(10) 1_555 1_555 1_555 1_555 yes
C(1) Ti(1) Rh(2) C(24) -29.2(9) 1_555 1_555 1_555 1_555 yes
C(1) Ti(1) Ti(2) C(6A) 31.6(4) 1_555 1_555 1_555 1_555 yes
C(1) Ti(1) Ti(2) C(7A) -9.0(4) 1_555 1_555 1_555 1_555 yes
C(1) Ti(1) Ti(2) C(8A) -45.7(6) 1_555 1_555 1_555 1_555 yes
C(1) Ti(1) Ti(2) C(9A) 108.5(6) 1_555 1_555 1_555 1_555 yes
C(1) Ti(1) Ti(2) C(10A) 72.1(4) 1_555 1_555 1_555 1_555 yes
C(1) Ti(1) Ti(2) C(6B) 6.5(5) 1_555 1_555 1_555 1_555 yes
C(1) Ti(1) Ti(2) C(7B) -34.2(6) 1_555 1_555 1_555 1_555 yes
C(1) Ti(1) Ti(2) C(8B) -94(2) 1_555 1_555 1_555 1_555 yes
C(1) Ti(1) Ti(2) C(9B) 90.6(6) 1_555 1_555 1_555 1_555 yes
C(1) Ti(1) Ti(2) C(10B) 49.5(5) 1_555 1_555 1_555 1_555 yes
C(1) Ti(1) C(2) C(3) -115.2(9) 1_555 1_555 1_555 1_555 yes
C(1) Ti(1) C(3) C(2) 37.6(5) 1_555 1_555 1_555 1_555 yes
C(1) Ti(1) C(3) C(4) -78.4(6) 1_555 1_555 1_555 1_555 yes
C(1) Ti(1) C(4) C(3) 78.3(6) 1_555 1_555 1_555 1_555 yes
C(1) Ti(1) C(4) C(5) -36.5(5) 1_555 1_555 1_555 1_555 yes
C(1) Ti(1) C(5) C(4) 116.7(9) 1_555 1_555 1_555 1_555 yes
C(1) C(2) Ti(1) C(3) 115.2(9) 1_555 1_555 1_555 1_555 yes
C(1) C(2) Ti(1) C(4) 78.4(7) 1_555 1_555 1_555 1_555 yes
C(1) C(2) Ti(1) C(5) 37.5(7) 1_555 1_555 1_555 1_555 yes
C(1) C(2) C(3) C(4) -2(1) 1_555 1_555 1_555 1_555 yes
C(1) C(5) Ti(1) C(2) -38.1(6) 1_555 1_555 1_555 1_555 yes
C(1) C(5) Ti(1) C(3) -79.2(7) 1_555 1_555 1_555 1_555 yes
C(1) C(5) Ti(1) C(4) -116.7(9) 1_555 1_555 1_555 1_555 yes
C(1) C(5) C(4) C(3) 0(1) 1_555 1_555 1_555 1_555 yes
C(2) Ti(1) Rh(1) C(11) 13.2(3) 1_555 1_555 1_555 1_555 yes
C(2) Ti(1) Rh(1) C(12) -23.1(3) 1_555 1_555 1_555 1_555 yes
C(2) Ti(1) Rh(1) C(15) -100.8(7) 1_555 1_555 1_555 1_555 yes
C(2) Ti(1) Rh(1) C(16) 98.2(5) 1_555 1_555 1_555 1_555 yes
C(2) Ti(1) Rh(2) C(19) -43.0(6) 1_555 1_555 1_555 1_555 yes
C(2) Ti(1) Rh(2) C(20) -8.0(6) 1_555 1_555 1_555 1_555 yes
C(2) Ti(1) Rh(2) C(23) 179.3(7) 1_555 1_555 1_555 1_555 yes
C(2) Ti(1) Rh(2) C(24) -132.0(6) 1_555 1_555 1_555 1_555 yes
C(2) Ti(1) Ti(2) C(6A) 71.3(4) 1_555 1_555 1_555 1_555 yes
C(2) Ti(1) Ti(2) C(7A) 30.7(4) 1_555 1_555 1_555 1_555 yes
C(2) Ti(1) Ti(2) C(8A) -6.0(6) 1_555 1_555 1_555 1_555 yes
C(2) Ti(1) Ti(2) C(9A) 148.2(5) 1_555 1_555 1_555 1_555 yes
C(2) Ti(1) Ti(2) C(10A) 111.8(4) 1_555 1_555 1_555 1_555 yes
C(2) Ti(1) Ti(2) C(6B) 46.2(5) 1_555 1_555 1_555 1_555 yes
C(2) Ti(1) Ti(2) C(7B) 5.5(6) 1_555 1_555 1_555 1_555 yes
C(2) Ti(1) Ti(2) C(8B) -55(2) 1_555 1_555 1_555 1_555 yes
C(2) Ti(1) Ti(2) C(9B) 130.2(6) 1_555 1_555 1_555 1_555 yes
C(2) Ti(1) Ti(2) C(10B) 89.2(5) 1_555 1_555 1_555 1_555 yes
C(2) Ti(1) C(1) C(5) 114.4(10) 1_555 1_555 1_555 1_555 yes
C(2) Ti(1) C(3) C(4) -116.1(7) 1_555 1_555 1_555 1_555 yes
C(2) Ti(1) C(4) C(3) 37.0(5) 1_555 1_555 1_555 1_555 yes
C(2) Ti(1) C(4) C(5) -77.8(6) 1_555 1_555 1_555 1_555 yes
C(2) Ti(1) C(5) C(4) 78.6(7) 1_555 1_555 1_555 1_555 yes
C(2) C(1) Ti(1) C(3) -37.2(7) 1_555 1_555 1_555 1_555 yes
C(2) C(1) Ti(1) C(4) -77.9(7) 1_555 1_555 1_555 1_555 yes
C(2) C(1) Ti(1) C(5) -114.4(10) 1_555 1_555 1_555 1_555 yes
C(2) C(1) C(5) C(4) 0(1) 1_555 1_555 1_555 1_555 yes
C(2) C(3) Ti(1) C(4) 116.1(7) 1_555 1_555 1_555 1_555 yes
C(2) C(3) Ti(1) C(5) 78.5(5) 1_555 1_555 1_555 1_555 yes
C(2) C(3) C(4) C(5) 1(1) 1_555 1_555 1_555 1_555 yes
C(3) Ti(1) Rh(1) C(11) 47.2(3) 1_555 1_555 1_555 1_555 yes
C(3) Ti(1) Rh(1) C(12) 10.9(3) 1_555 1_555 1_555 1_555 yes
C(3) Ti(1) Rh(1) C(15) -66.8(7) 1_555 1_555 1_555 1_555 yes
C(3) Ti(1) Rh(1) C(16) 132.2(5) 1_555 1_555 1_555 1_555 yes
C(3) Ti(1) Rh(2) C(19) -21.4(3) 1_555 1_555 1_555 1_555 yes
C(3) Ti(1) Rh(2) C(20) 13.6(4) 1_555 1_555 1_555 1_555 yes
C(3) Ti(1) Rh(2) C(23) -159.0(6) 1_555 1_555 1_555 1_555 yes
C(3) Ti(1) Rh(2) C(24) -110.3(4) 1_555 1_555 1_555 1_555 yes
C(3) Ti(1) Ti(2) C(6A) 134(3) 1_555 1_555 1_555 1_555 yes
C(3) Ti(1) Ti(2) C(7A) 93(3) 1_555 1_555 1_555 1_555 yes
C(3) Ti(1) Ti(2) C(8A) 57(3) 1_555 1_555 1_555 1_555 yes
C(3) Ti(1) Ti(2) C(9A) -148(3) 1_555 1_555 1_555 1_555 yes
C(3) Ti(1) Ti(2) C(10A) 174(3) 1_555 1_555 1_555 1_555 yes
C(3) Ti(1) Ti(2) C(6B) 109(3) 1_555 1_555 1_555 1_555 yes
C(3) Ti(1) Ti(2) C(7B) 68(3) 1_555 1_555 1_555 1_555 yes
C(3) Ti(1) Ti(2) C(8B) 8(4) 1_555 1_555 1_555 1_555 yes
C(3) Ti(1) Ti(2) C(9B) -166(3) 1_555 1_555 1_555 1_555 yes
C(3) Ti(1) Ti(2) C(10B) 152(3) 1_555 1_555 1_555 1_555 yes
C(3) Ti(1) C(1) C(5) 77.2(7) 1_555 1_555 1_555 1_555 yes
C(3) Ti(1) C(4) C(5) -114.8(8) 1_555 1_555 1_555 1_555 yes
C(3) Ti(1) C(5) C(4) 37.5(6) 1_555 1_555 1_555 1_555 yes
C(3) C(2) Ti(1) C(4) -36.7(5) 1_555 1_555 1_555 1_555 yes
C(3) C(2) Ti(1) C(5) -77.6(7) 1_555 1_555 1_555 1_555 yes
C(3) C(2) C(1) C(5) 1(1) 1_555 1_555 1_555 1_555 yes
C(3) C(4) Ti(1) C(5) 114.8(8) 1_555 1_555 1_555 1_555 yes
C(4) Ti(1) Rh(1) C(11) 60.4(5) 1_555 1_555 1_555 1_555 yes
C(4) Ti(1) Rh(1) C(12) 24.1(5) 1_555 1_555 1_555 1_555 yes
C(4) Ti(1) Rh(1) C(15) -53.6(8) 1_555 1_555 1_555 1_555 yes
C(4) Ti(1) Rh(1) C(16) 145.4(6) 1_555 1_555 1_555 1_555 yes
C(4) Ti(1) Rh(2) C(19) 14.8(3) 1_555 1_555 1_555 1_555 yes
C(4) Ti(1) Rh(2) C(20) 49.8(4) 1_555 1_555 1_555 1_555 yes
C(4) Ti(1) Rh(2) C(23) -122.9(5) 1_555 1_555 1_555 1_555 yes
C(4) Ti(1) Rh(2) C(24) -74.2(4) 1_555 1_555 1_555 1_555 yes
C(4) Ti(1) Ti(2) C(6A) -49.1(5) 1_555 1_555 1_555 1_555 yes
C(4) Ti(1) Ti(2) C(7A) -89.8(5) 1_555 1_555 1_555 1_555 yes
C(4) Ti(1) Ti(2) C(8A) -126.5(7) 1_555 1_555 1_555 1_555 yes
C(4) Ti(1) Ti(2) C(9A) 27.8(6) 1_555 1_555 1_555 1_555 yes
C(4) Ti(1) Ti(2) C(10A) -8.7(5) 1_555 1_555 1_555 1_555 yes
C(4) Ti(1) Ti(2) C(6B) -74.2(6) 1_555 1_555 1_555 1_555 yes
C(4) Ti(1) Ti(2) C(7B) -114.9(6) 1_555 1_555 1_555 1_555 yes
C(4) Ti(1) Ti(2) C(8B) -175(2) 1_555 1_555 1_555 1_555 yes
C(4) Ti(1) Ti(2) C(9B) 9.8(7) 1_555 1_555 1_555 1_555 yes
C(4) Ti(1) Ti(2) C(10B) -31.2(6) 1_555 1_555 1_555 1_555 yes
C(4) Ti(1) C(1) C(5) 36.5(7) 1_555 1_555 1_555 1_555 yes
C(4) C(3) Ti(1) C(5) -37.6(5) 1_555 1_555 1_555 1_555 yes
C(5) Ti(1) Rh(1) C(11) -16.9(8) 1_555 1_555 1_555 1_555 yes
C(5) Ti(1) Rh(1) C(12) -53.2(8) 1_555 1_555 1_555 1_555 yes
C(5) Ti(1) Rh(1) C(15) -130(1) 1_555 1_555 1_555 1_555 yes
C(5) Ti(1) Rh(1) C(16) 68.1(9) 1_555 1_555 1_555 1_555 yes
C(5) Ti(1) Rh(2) C(19) 48.8(4) 1_555 1_555 1_555 1_555 yes
C(5) Ti(1) Rh(2) C(20) 83.8(5) 1_555 1_555 1_555 1_555 yes
C(5) Ti(1) Rh(2) C(23) -88.8(6) 1_555 1_555 1_555 1_555 yes
C(5) Ti(1) Rh(2) C(24) -40.1(5) 1_555 1_555 1_555 1_555 yes
C(5) Ti(1) Ti(2) C(6A) -10.0(4) 1_555 1_555 1_555 1_555 yes
C(5) Ti(1) Ti(2) C(7A) -50.6(4) 1_555 1_555 1_555 1_555 yes
C(5) Ti(1) Ti(2) C(8A) -87.3(6) 1_555 1_555 1_555 1_555 yes
C(5) Ti(1) Ti(2) C(9A) 66.9(6) 1_555 1_555 1_555 1_555 yes
C(5) Ti(1) Ti(2) C(10A) 30.5(4) 1_555 1_555 1_555 1_555 yes
C(5) Ti(1) Ti(2) C(6B) -35.1(5) 1_555 1_555 1_555 1_555 yes
C(5) Ti(1) Ti(2) C(7B) -75.8(6) 1_555 1_555 1_555 1_555 yes
C(5) Ti(1) Ti(2) C(8B) -136(2) 1_555 1_555 1_555 1_555 yes
C(5) Ti(1) Ti(2) C(9B) 48.9(6) 1_555 1_555 1_555 1_555 yes
C(5) Ti(1) Ti(2) C(10B) 7.9(5) 1_555 1_555 1_555 1_555 yes
C(11) Rh(1) Ti(2) C(6A) -20.3(5) 1_555 1_555 1_555 1_555 yes
C(11) Rh(1) Ti(2) C(7A) -47.5(4) 1_555 1_555 1_555 1_555 yes
C(11) Rh(1) Ti(2) C(8A) -85.8(3) 1_555 1_555 1_555 1_555 yes
C(11) Rh(1) Ti(2) C(9A) -119.7(4) 1_555 1_555 1_555 1_555 yes
C(11) Rh(1) Ti(2) C(10A) -119(1) 1_555 1_555 1_555 1_555 yes
C(11) Rh(1) Ti(2) C(6B) -33.9(5) 1_555 1_555 1_555 1_555 yes
C(11) Rh(1) Ti(2) C(7B) -65.5(4) 1_555 1_555 1_555 1_555 yes
C(11) Rh(1) Ti(2) C(8B) -101.6(4) 1_555 1_555 1_555 1_555 yes
C(11) Rh(1) Ti(2) C(9B) -123.4(6) 1_555 1_555 1_555 1_555 yes
C(11) Rh(1) Ti(2) C(10B) -38(1) 1_555 1_555 1_555 1_555 yes
C(11) Rh(1) C(12) C(13) 123.6(7) 1_555 1_555 1_555 1_555 yes
C(11) Rh(1) C(15) C(14) -42.9(5) 1_555 1_555 1_555 1_555 yes
C(11) Rh(1) C(15) C(16) 77.2(4) 1_555 1_555 1_555 1_555 yes
C(11) Rh(1) C(16) C(15) -98.3(4) 1_555 1_555 1_555 1_555 yes
C(11) Rh(1) C(16) C(17) 23.9(4) 1_555 1_555 1_555 1_555 yes
C(11) C(12) Rh(1) C(15) -99.0(4) 1_555 1_555 1_555 1_555 yes
C(11) C(12) Rh(1) C(16) -64.3(4) 1_555 1_555 1_555 1_555 yes
C(11) C(12) C(13) C(14) 43.4(8) 1_555 1_555 1_555 1_555 yes
C(11) C(18) C(17) C(16) 30.9(7) 1_555 1_555 1_555 1_555 yes
C(12) Rh(1) Ti(2) C(6A) -67.1(6) 1_555 1_555 1_555 1_555 yes
C(12) Rh(1) Ti(2) C(7A) -94.3(5) 1_555 1_555 1_555 1_555 yes
C(12) Rh(1) Ti(2) C(8A) -132.6(5) 1_555 1_555 1_555 1_555 yes
C(12) Rh(1) Ti(2) C(9A) -166.5(5) 1_555 1_555 1_555 1_555 yes
C(12) Rh(1) Ti(2) C(10A) -166(1) 1_555 1_555 1_555 1_555 yes
C(12) Rh(1) Ti(2) C(6B) -80.7(6) 1_555 1_555 1_555 1_555 yes
C(12) Rh(1) Ti(2) C(7B) -112.2(6) 1_555 1_555 1_555 1_555 yes
C(12) Rh(1) Ti(2) C(8B) -148.4(6) 1_555 1_555 1_555 1_555 yes
C(12) Rh(1) Ti(2) C(9B) -170.2(7) 1_555 1_555 1_555 1_555 yes
C(12) Rh(1) Ti(2) C(10B) -85(1) 1_555 1_555 1_555 1_555 yes
C(12) Rh(1) C(11) C(18) -121.9(5) 1_555 1_555 1_555 1_555 yes
C(12) Rh(1) C(15) C(14) -7.4(5) 1_555 1_555 1_555 1_555 yes
C(12) Rh(1) C(15) C(16) 112.7(4) 1_555 1_555 1_555 1_555 yes
C(12) Rh(1) C(16) C(15) -65.8(4) 1_555 1_555 1_555 1_555 yes
C(12) Rh(1) C(16) C(17) 56.4(5) 1_555 1_555 1_555 1_555 yes
C(12) C(11) Rh(1) C(15) 76.9(4) 1_555 1_555 1_555 1_555 yes
C(12) C(11) Rh(1) C(16) 114.3(4) 1_555 1_555 1_555 1_555 yes
C(12) C(11) C(18) C(17) -91.5(7) 1_555 1_555 1_555 1_555 yes
C(12) C(13) C(14) C(15) 34.0(7) 1_555 1_555 1_555 1_555 yes
C(13) C(12) Rh(1) C(15) 24.7(5) 1_555 1_555 1_555 1_555 yes
C(13) C(12) Rh(1) C(16) 59.3(5) 1_555 1_555 1_555 1_555 yes
C(13) C(12) C(11) C(18) 2(1) 1_555 1_555 1_555 1_555 yes
C(13) C(14) C(15) C(16) -92.8(9) 1_555 1_555 1_555 1_555 yes
C(14) C(15) Rh(1) C(16) -120.1(6) 1_555 1_555 1_555 1_555 yes
C(14) C(15) C(16) C(17) 1(1) 1_555 1_555 1_555 1_555 yes
C(15) Rh(1) Ti(2) C(6A) 98.8(4) 1_555 1_555 1_555 1_555 yes
C(15) Rh(1) Ti(2) C(7A) 71.6(3) 1_555 1_555 1_555 1_555 yes
C(15) Rh(1) Ti(2) C(8A) 33.3(3) 1_555 1_555 1_555 1_555 yes
C(15) Rh(1) Ti(2) C(9A) -0.6(3) 1_555 1_555 1_555 1_555 yes
C(15) Rh(1) Ti(2) C(10A) 0(1) 1_555 1_555 1_555 1_555 yes
C(15) Rh(1) Ti(2) C(6B) 85.2(4) 1_555 1_555 1_555 1_555 yes
C(15) Rh(1) Ti(2) C(7B) 53.6(4) 1_555 1_555 1_555 1_555 yes
C(15) Rh(1) Ti(2) C(8B) 17.5(4) 1_555 1_555 1_555 1_555 yes
C(15) Rh(1) Ti(2) C(9B) -4.3(6) 1_555 1_555 1_555 1_555 yes
C(15) Rh(1) Ti(2) C(10B) 80(1) 1_555 1_555 1_555 1_555 yes
C(15) Rh(1) C(11) C(18) -45.0(4) 1_555 1_555 1_555 1_555 yes
C(15) Rh(1) C(16) C(17) 122.2(6) 1_555 1_555 1_555 1_555 yes
C(15) C(16) C(17) C(18) 45(1) 1_555 1_555 1_555 1_555 yes
C(16) Rh(1) Ti(2) C(6A) 65.5(4) 1_555 1_555 1_555 1_555 yes
C(16) Rh(1) Ti(2) C(7A) 38.3(3) 1_555 1_555 1_555 1_555 yes
C(16) Rh(1) Ti(2) C(8A) 0.0(2) 1_555 1_555 1_555 1_555 yes
C(16) Rh(1) Ti(2) C(9A) -33.9(3) 1_555 1_555 1_555 1_555 yes
C(16) Rh(1) Ti(2) C(10A) -34(1) 1_555 1_555 1_555 1_555 yes
C(16) Rh(1) Ti(2) C(6B) 51.8(4) 1_555 1_555 1_555 1_555 yes
C(16) Rh(1) Ti(2) C(7B) 20.3(4) 1_555 1_555 1_555 1_555 yes
C(16) Rh(1) Ti(2) C(8B) -15.8(3) 1_555 1_555 1_555 1_555 yes
C(16) Rh(1) Ti(2) C(9B) -37.6(6) 1_555 1_555 1_555 1_555 yes
C(16) Rh(1) Ti(2) C(10B) 46(1) 1_555 1_555 1_555 1_555 yes
C(16) Rh(1) C(11) C(18) -7.5(4) 1_555 1_555 1_555 1_555 yes
C(19) Rh(2) Ti(2) C(6A) 54.2(5) 1_555 1_555 1_555 1_555 yes
C(19) Rh(2) Ti(2) C(7A) 97.7(9) 1_555 1_555 1_555 1_555 yes
C(19) Rh(2) Ti(2) C(8A) 139.0(5) 1_555 1_555 1_555 1_555 yes
C(19) Rh(2) Ti(2) C(9A) 114.3(5) 1_555 1_555 1_555 1_555 yes
C(19) Rh(2) Ti(2) C(10A) 78.3(5) 1_555 1_555 1_555 1_555 yes
C(19) Rh(2) Ti(2) C(6B) 59.5(8) 1_555 1_555 1_555 1_555 yes
C(19) Rh(2) Ti(2) C(7B) 146.9(7) 1_555 1_555 1_555 1_555 yes
C(19) Rh(2) Ti(2) C(8B) 135.3(6) 1_555 1_555 1_555 1_555 yes
C(19) Rh(2) Ti(2) C(9B) 101.1(6) 1_555 1_555 1_555 1_555 yes
C(19) Rh(2) Ti(2) C(10B) 67.2(6) 1_555 1_555 1_555 1_555 yes
C(19) Rh(2) C(20) C(21) -118.3(6) 1_555 1_555 1_555 1_555 yes
C(19) Rh(2) C(23) C(22) 58.1(6) 1_555 1_555 1_555 1_555 yes
C(19) Rh(2) C(23) C(24) -66.3(4) 1_555 1_555 1_555 1_555 yes
C(19) Rh(2) C(24) C(23) 112.0(5) 1_555 1_555 1_555 1_555 yes
C(19) Rh(2) C(24) C(25) -8.8(4) 1_555 1_555 1_555 1_555 yes
C(19) C(20) Rh(2) C(23) 111.2(4) 1_555 1_555 1_555 1_555 yes
C(19) C(20) Rh(2) C(24) 76.1(4) 1_555 1_555 1_555 1_555 yes
C(19) C(20) C(21) C(22) -91.1(9) 1_555 1_555 1_555 1_555 yes
C(19) C(26) C(25) C(24) 25.2(7) 1_555 1_555 1_555 1_555 yes
C(20) Rh(2) Ti(2) C(6A) -139.0(7) 1_555 1_555 1_555 1_555 yes
C(20) Rh(2) Ti(2) C(7A) -95.6(10) 1_555 1_555 1_555 1_555 yes
C(20) Rh(2) Ti(2) C(8A) -54.3(7) 1_555 1_555 1_555 1_555 yes
C(20) Rh(2) Ti(2) C(9A) -79.0(6) 1_555 1_555 1_555 1_555 yes
C(20) Rh(2) Ti(2) C(10A) -114.9(7) 1_555 1_555 1_555 1_555 yes
C(20) Rh(2) Ti(2) C(6B) -133.8(9) 1_555 1_555 1_555 1_555 yes
C(20) Rh(2) Ti(2) C(7B) -46.3(8) 1_555 1_555 1_555 1_555 yes
C(20) Rh(2) Ti(2) C(8B) -57.9(7) 1_555 1_555 1_555 1_555 yes
C(20) Rh(2) Ti(2) C(9B) -92.2(7) 1_555 1_555 1_555 1_555 yes
C(20) Rh(2) Ti(2) C(10B) -126.1(7) 1_555 1_555 1_555 1_555 yes
C(20) Rh(2) C(19) C(26) 122.1(6) 1_555 1_555 1_555 1_555 yes
C(20) Rh(2) C(23) C(22) 23.3(6) 1_555 1_555 1_555 1_555 yes
C(20) Rh(2) C(23) C(24) -101.1(5) 1_555 1_555 1_555 1_555 yes
C(20) Rh(2) C(24) C(23) 74.9(5) 1_555 1_555 1_555 1_555 yes
C(20) Rh(2) C(24) C(25) -45.8(4) 1_555 1_555 1_555 1_555 yes
C(20) C(19) Rh(2) C(23) -66.8(4) 1_555 1_555 1_555 1_555 yes
C(20) C(19) Rh(2) C(24) -99.8(4) 1_555 1_555 1_555 1_555 yes
C(20) C(19) C(26) C(25) 51.1(9) 1_555 1_555 1_555 1_555 yes
C(20) C(21) C(22) C(23) 31.8(8) 1_555 1_555 1_555 1_555 yes
C(21) C(20) Rh(2) C(23) -7.1(5) 1_555 1_555 1_555 1_555 yes
C(21) C(20) Rh(2) C(24) -42.2(5) 1_555 1_555 1_555 1_555 yes
C(21) C(20) C(19) C(26) 0(1) 1_555 1_555 1_555 1_555 yes
C(21) C(22) C(23) C(24) 46.2(9) 1_555 1_555 1_555 1_555 yes
C(22) C(23) Rh(2) C(24) 124.4(8) 1_555 1_555 1_555 1_555 yes
C(22) C(23) C(24) C(25) 1(1) 1_555 1_555 1_555 1_555 yes
C(23) Rh(2) Ti(2) C(6A) -64.4(3) 1_555 1_555 1_555 1_555 yes
C(23) Rh(2) Ti(2) C(7A) -20.9(8) 1_555 1_555 1_555 1_555 yes
C(23) Rh(2) Ti(2) C(8A) 20.4(3) 1_555 1_555 1_555 1_555 yes
C(23) Rh(2) Ti(2) C(9A) -4.3(3) 1_555 1_555 1_555 1_555 yes
C(23) Rh(2) Ti(2) C(10A) -40.3(3) 1_555 1_555 1_555 1_555 yes
C(23) Rh(2) Ti(2) C(6B) -59.1(7) 1_555 1_555 1_555 1_555 yes
C(23) Rh(2) Ti(2) C(7B) 28.3(6) 1_555 1_555 1_555 1_555 yes
C(23) Rh(2) Ti(2) C(8B) 16.7(4) 1_555 1_555 1_555 1_555 yes
C(23) Rh(2) Ti(2) C(9B) -17.5(4) 1_555 1_555 1_555 1_555 yes
C(23) Rh(2) Ti(2) C(10B) -51.4(4) 1_555 1_555 1_555 1_555 yes
C(23) Rh(2) C(19) C(26) 55.2(5) 1_555 1_555 1_555 1_555 yes
C(23) Rh(2) C(24) C(25) -120.8(6) 1_555 1_555 1_555 1_555 yes
C(23) C(24) C(25) C(26) -87.0(8) 1_555 1_555 1_555 1_555 yes
C(24) Rh(2) Ti(2) C(6A) -28.2(3) 1_555 1_555 1_555 1_555 yes
C(24) Rh(2) Ti(2) C(7A) 15.2(8) 1_555 1_555 1_555 1_555 yes
C(24) Rh(2) Ti(2) C(8A) 56.5(3) 1_555 1_555 1_555 1_555 yes
C(24) Rh(2) Ti(2) C(9A) 31.8(3) 1_555 1_555 1_555 1_555 yes
C(24) Rh(2) Ti(2) C(10A) -4.1(3) 1_555 1_555 1_555 1_555 yes
C(24) Rh(2) Ti(2) C(6B) -23.0(7) 1_555 1_555 1_555 1_555 yes
C(24) Rh(2) Ti(2) C(7B) 64.5(6) 1_555 1_555 1_555 1_555 yes
C(24) Rh(2) Ti(2) C(8B) 52.9(4) 1_555 1_555 1_555 1_555 yes
C(24) Rh(2) Ti(2) C(9B) 18.6(4) 1_555 1_555 1_555 1_555 yes
C(24) Rh(2) Ti(2) C(10B) -15.3(5) 1_555 1_555 1_555 1_555 yes
C(24) Rh(2) C(19) C(26) 22.2(5) 1_555 1_555 1_555 1_555 yes
C(6A) Ti(2) C(7A) C(8A) 115.6(6) 1_555 1_555 1_555 1_555 yes
C(6A) Ti(2) C(7A) C(6B) -21(1) 1_555 1_555 1_555 1_555 yes
C(6A) Ti(2) C(7A) C(7B) 145(1) 1_555 1_555 1_555 1_555 yes
C(6A) Ti(2) C(7A) C(10B) 21.1(5) 1_555 1_555 1_555 1_555 yes
C(6A) Ti(2) C(8A) C(7A) -37.3(4) 1_555 1_555 1_555 1_555 yes
C(6A) Ti(2) C(8A) C(9A) 78.3(4) 1_555 1_555 1_555 1_555 yes
C(6A) Ti(2) C(8A) C(7B) -67.4(9) 1_555 1_555 1_555 1_555 yes
C(6A) Ti(2) C(8A) C(8B) 110(1) 1_555 1_555 1_555 1_555 yes
C(6A) Ti(2) C(8A) C(9B) 62.8(5) 1_555 1_555 1_555 1_555 yes
C(6A) Ti(2) C(9A) C(8A) -78.6(4) 1_555 1_555 1_555 1_555 yes
C(6A) Ti(2) C(9A) C(10A) 37.1(5) 1_555 1_555 1_555 1_555 yes
C(6A) Ti(2) C(9A) C(8B) -98.4(7) 1_555 1_555 1_555 1_555 yes
C(6A) Ti(2) C(9A) C(9B) 46(1) 1_555 1_555 1_555 1_555 yes
C(6A) Ti(2) C(9A) C(10B) 14.5(6) 1_555 1_555 1_555 1_555 yes
C(6A) Ti(2) C(10A) C(9A) -115.9(8) 1_555 1_555 1_555 1_555 yes
C(6A) Ti(2) C(10A) C(9B) -121(1) 1_555 1_555 1_555 1_555 yes
C(6A) Ti(2) C(10A) C(10B) 1(1) 1_555 1_555 1_555 1_555 yes
C(6A) Ti(2) C(6B) C(7A) 145(1) 1_555 1_555 1_555 1_555 yes
C(6A) Ti(2) C(6B) C(7B) 137(1) 1_555 1_555 1_555 1_555 yes
C(6A) Ti(2) C(6B) C(10B) 21.7(9) 1_555 1_555 1_555 1_555 yes
C(6A) Ti(2) C(7B) C(7A) -24.2(8) 1_555 1_555 1_555 1_555 yes
C(6A) Ti(2) C(7B) C(8A) 99.0(9) 1_555 1_555 1_555 1_555 yes
C(6A) Ti(2) C(7B) C(6B) -18.3(6) 1_555 1_555 1_555 1_555 yes
C(6A) Ti(2) C(7B) C(8B) 98.0(7) 1_555 1_555 1_555 1_555 yes
C(6A) Ti(2) C(8B) C(8A) -61(1) 1_555 1_555 1_555 1_555 yes
C(6A) Ti(2) C(8B) C(9A) 68.5(7) 1_555 1_555 1_555 1_555 yes
C(6A) Ti(2) C(8B) C(7B) -60.6(6) 1_555 1_555 1_555 1_555 yes
C(6A) Ti(2) C(8B) C(9B) 55.4(6) 1_555 1_555 1_555 1_555 yes
C(6A) Ti(2) C(9B) C(8A) -83.4(5) 1_555 1_555 1_555 1_555 yes
C(6A) Ti(2) C(9B) C(9A) -126(1) 1_555 1_555 1_555 1_555 yes
C(6A) Ti(2) C(9B) C(10A) 39.8(8) 1_555 1_555 1_555 1_555 yes
C(6A) Ti(2) C(9B) C(8B) -102.5(7) 1_555 1_555 1_555 1_555 yes
C(6A) Ti(2) C(9B) C(10B) 12.8(8) 1_555 1_555 1_555 1_555 yes
C(6A) Ti(2) C(10B) C(7A) -46(1) 1_555 1_555 1_555 1_555 yes
C(6A) Ti(2) C(10B) C(9A) -132(1) 1_555 1_555 1_555 1_555 yes
C(6A) Ti(2) C(10B) C(10A) -177(2) 1_555 1_555 1_555 1_555 yes
C(6A) Ti(2) C(10B) C(6B) -28(1) 1_555 1_555 1_555 1_555 yes
C(6A) Ti(2) C(10B) C(9B) -143(2) 1_555 1_555 1_555 1_555 yes
C(6A) C(7A) Ti(2) C(8A) -115.6(6) 1_555 1_555 1_555 1_555 yes
C(6A) C(7A) Ti(2) C(9A) -78.3(4) 1_555 1_555 1_555 1_555 yes
C(6A) C(7A) Ti(2) C(10A) -37.1(4) 1_555 1_555 1_555 1_555 yes
C(6A) C(7A) Ti(2) C(6B) 21(1) 1_555 1_555 1_555 1_555 yes
C(6A) C(7A) Ti(2) C(7B) -145(1) 1_555 1_555 1_555 1_555 yes
C(6A) C(7A) Ti(2) C(8B) -105.1(6) 1_555 1_555 1_555 1_555 yes
C(6A) C(7A) Ti(2) C(9B) -63.1(5) 1_555 1_555 1_555 1_555 yes
C(6A) C(7A) Ti(2) C(10B) -21.1(5) 1_555 1_555 1_555 1_555 yes
C(6A) C(7A) C(8A) C(9A) 0(1) 1_555 1_555 1_555 1_555 yes
C(6A) C(7A) C(8A) C(7B) 169(2) 1_555 1_555 1_555 1_555 yes
C(6A) C(7A) C(8A) C(8B) 7(3) 1_555 1_555 1_555 1_555 yes
C(6A) C(7A) C(8A) C(9B) -1.0(9) 1_555 1_555 1_555 1_555 yes
C(6A) C(7A) C(6B) C(7B) -18(9) 1_555 1_555 1_555 1_555 yes
C(6A) C(7A) C(6B) C(10B) 1(2) 1_555 1_555 1_555 1_555 yes
C(6A) C(7A) C(7B) C(8A) -14(3) 1_555 1_555 1_555 1_555 yes
C(6A) C(7A) C(7B) C(6B) 11(5) 1_555 1_555 1_555 1_555 yes
C(6A) C(7A) C(7B) C(8B) -9(3) 1_555 1_555 1_555 1_555 yes
C(6A) C(7A) C(10B) C(9A) 173(2) 1_555 1_555 1_555 1_555 yes
C(6A) C(7A) C(10B) C(10A) 168(3) 1_555 1_555 1_555 1_555 yes
C(6A) C(7A) C(10B) C(6B) -2(2) 1_555 1_555 1_555 1_555 yes
C(6A) C(7A) C(10B) C(9B) 173(2) 1_555 1_555 1_555 1_555 yes
C(6A) C(10A) Ti(2) C(7A) 37.3(5) 1_555 1_555 1_555 1_555 yes
C(6A) C(10A) Ti(2) C(8A) 78.6(6) 1_555 1_555 1_555 1_555 yes
C(6A) C(10A) Ti(2) C(9A) 115.9(8) 1_555 1_555 1_555 1_555 yes
C(6A) C(10A) Ti(2) C(6B) 21.1(6) 1_555 1_555 1_555 1_555 yes
C(6A) C(10A) Ti(2) C(7B) 58.1(6) 1_555 1_555 1_555 1_555 yes
C(6A) C(10A) Ti(2) C(8B) 95.7(7) 1_555 1_555 1_555 1_555 yes
C(6A) C(10A) Ti(2) C(9B) 121(1) 1_555 1_555 1_555 1_555 yes
C(6A) C(10A) Ti(2) C(10B) -1(1) 1_555 1_555 1_555 1_555 yes
C(6A) C(10A) C(9A) C(8A) 0(1) 1_555 1_555 1_555 1_555 yes
C(6A) C(10A) C(9A) C(8B) -3(1) 1_555 1_555 1_555 1_555 yes
C(6A) C(10A) C(9A) C(9B) 163(8) 1_555 1_555 1_555 1_555 yes
C(6A) C(10A) C(9A) C(10B) 4(1) 1_555 1_555 1_555 1_555 yes
C(6A) C(10A) C(9B) C(8A) -3(1) 1_555 1_555 1_555 1_555 yes
C(6A) C(10A) C(9B) C(9A) -17(8) 1_555 1_555 1_555 1_555 yes
C(6A) C(10A) C(9B) C(8B) -7(2) 1_555 1_555 1_555 1_555 yes
C(6A) C(10A) C(9B) C(10B) 5(1) 1_555 1_555 1_555 1_555 yes
C(6A) C(10A) C(10B) C(7A) -44(13) 1_555 1_555 1_555 1_555 yes
C(6A) C(10A) C(10B) C(9A) -52(15) 1_555 1_555 1_555 1_555 yes
C(6A) C(10A) C(10B) C(6B) -40(12) 1_555 1_555 1_555 1_555 yes
C(6A) C(10A) C(10B) C(9B) -54(15) 1_555 1_555 1_555 1_555 yes
C(6A) C(6B) Ti(2) C(7A) -145(1) 1_555 1_555 1_555 1_555 yes
C(6A) C(6B) Ti(2) C(8A) -113.1(10) 1_555 1_555 1_555 1_555 yes
C(6A) C(6B) Ti(2) C(9A) -73.8(8) 1_555 1_555 1_555 1_555 yes
C(6A) C(6B) Ti(2) C(10A) -33.7(7) 1_555 1_555 1_555 1_555 yes
C(6A) C(6B) Ti(2) C(7B) -137(1) 1_555 1_555 1_555 1_555 yes
C(6A) C(6B) Ti(2) C(8B) -100.7(10) 1_555 1_555 1_555 1_555 yes
C(6A) C(6B) Ti(2) C(9B) -59.5(9) 1_555 1_555 1_555 1_555 yes
C(6A) C(6B) Ti(2) C(10B) -21.7(9) 1_555 1_555 1_555 1_555 yes
C(6A) C(6B) C(7A) C(8A) 2(4) 1_555 1_555 1_555 1_555 yes
C(6A) C(6B) C(7A) C(7B) 18(9) 1_555 1_555 1_555 1_555 yes
C(6A) C(6B) C(7A) C(10B) -1(2) 1_555 1_555 1_555 1_555 yes
C(6A) C(6B) C(7B) C(7A) -164(7) 1_555 1_555 1_555 1_555 yes
C(6A) C(6B) C(7B) C(8A) -8(3) 1_555 1_555 1_555 1_555 yes
C(6A) C(6B) C(7B) C(8B) -3(2) 1_555 1_555 1_555 1_555 yes
C(6A) C(6B) C(10B) C(7A) 176(3) 1_555 1_555 1_555 1_555 yes
C(6A) C(6B) C(10B) C(9A) 172(2) 1_555 1_555 1_555 1_555 yes
C(6A) C(6B) C(10B) C(10A) 164(5) 1_555 1_555 1_555 1_555 yes
C(6A) C(6B) C(10B) C(9B) 172(3) 1_555 1_555 1_555 1_555 yes
C(6A) C(10B) Ti(2) C(7A) 46(1) 1_555 1_555 1_555 1_555 yes
C(6A) C(10B) Ti(2) C(8A) 89(1) 1_555 1_555 1_555 1_555 yes
C(6A) C(10B) Ti(2) C(9A) 132(1) 1_555 1_555 1_555 1_555 yes
C(6A) C(10B) Ti(2) C(10A) 177(2) 1_555 1_555 1_555 1_555 yes
C(6A) C(10B) Ti(2) C(6B) 28(1) 1_555 1_555 1_555 1_555 yes
C(6A) C(10B) Ti(2) C(7B) 65(1) 1_555 1_555 1_555 1_555 yes
C(6A) C(10B) Ti(2) C(8B) 106(1) 1_555 1_555 1_555 1_555 yes
C(6A) C(10B) Ti(2) C(9B) 143(2) 1_555 1_555 1_555 1_555 yes
C(6A) C(10B) C(7A) C(8A) -174(1) 1_555 1_555 1_555 1_555 yes
C(6A) C(10B) C(7A) C(6B) 2(2) 1_555 1_555 1_555 1_555 yes
C(6A) C(10B) C(7A) C(7B) -170(2) 1_555 1_555 1_555 1_555 yes
C(6A) C(10B) C(9A) C(8A) 7(2) 1_555 1_555 1_555 1_555 yes
C(6A) C(10B) C(9A) C(10A) -168(3) 1_555 1_555 1_555 1_555 yes
C(6A) C(10B) C(9A) C(8B) 4(2) 1_555 1_555 1_555 1_555 yes
C(6A) C(10B) C(9A) C(9B) -176(4) 1_555 1_555 1_555 1_555 yes
C(6A) C(10B) C(10A) C(9A) 52(15) 1_555 1_555 1_555 1_555 yes
C(6A) C(10B) C(10A) C(9B) 54(15) 1_555 1_555 1_555 1_555 yes
C(6A) C(10B) C(6B) C(7A) -176(3) 1_555 1_555 1_555 1_555 yes
C(6A) C(10B) C(6B) C(7B) -172(2) 1_555 1_555 1_555 1_555 yes
C(6A) C(10B) C(9B) C(8A) 7(3) 1_555 1_555 1_555 1_555 yes
C(6A) C(10B) C(9B) C(9A) 4(5) 1_555 1_555 1_555 1_555 yes
C(6A) C(10B) C(9B) C(10A) -165(4) 1_555 1_555 1_555 1_555 yes
C(6A) C(10B) C(9B) C(8B) 5(3) 1_555 1_555 1_555 1_555 yes
C(7A) Ti(2) C(6A) C(10A) -115.9(7) 1_555 1_555 1_555 1_555 yes
C(7A) Ti(2) C(6A) C(6B) 14.6(8) 1_555 1_555 1_555 1_555 yes
C(7A) Ti(2) C(6A) C(10B) -117(1) 1_555 1_555 1_555 1_555 yes
C(7A) Ti(2) C(8A) C(9A) 115.6(6) 1_555 1_555 1_555 1_555 yes
C(7A) Ti(2) C(8A) C(7B) -30.1(9) 1_555 1_555 1_555 1_555 yes
C(7A) Ti(2) C(8A) C(8B) 147(1) 1_555 1_555 1_555 1_555 yes
C(7A) Ti(2) C(8A) C(9B) 100.1(6) 1_555 1_555 1_555 1_555 yes
C(7A) Ti(2) C(9A) C(8A) -37.4(4) 1_555 1_555 1_555 1_555 yes
C(7A) Ti(2) C(9A) C(10A) 78.3(5) 1_555 1_555 1_555 1_555 yes
C(7A) Ti(2) C(9A) C(8B) -57.2(7) 1_555 1_555 1_555 1_555 yes
C(7A) Ti(2) C(9A) C(9B) 87(1) 1_555 1_555 1_555 1_555 yes
C(7A) Ti(2) C(9A) C(10B) 55.7(6) 1_555 1_555 1_555 1_555 yes
C(7A) Ti(2) C(10A) C(9A) -78.7(5) 1_555 1_555 1_555 1_555 yes
C(7A) Ti(2) C(10A) C(9B) -84(1) 1_555 1_555 1_555 1_555 yes
C(7A) Ti(2) C(10A) C(10B) 38(1) 1_555 1_555 1_555 1_555 yes
C(7A) Ti(2) C(6B) C(7B) -7(1) 1_555 1_555 1_555 1_555 yes
C(7A) Ti(2) C(6B) C(10B) -123(1) 1_555 1_555 1_555 1_555 yes
C(7A) Ti(2) C(7B) C(8A) 123(1) 1_555 1_555 1_555 1_555 yes
C(7A) Ti(2) C(7B) C(6B) 5.9(8) 1_555 1_555 1_555 1_555 yes
C(7A) Ti(2) C(7B) C(8B) 122(1) 1_555 1_555 1_555 1_555 yes
C(7A) Ti(2) C(8B) C(8A) -24(1) 1_555 1_555 1_555 1_555 yes
C(7A) Ti(2) C(8B) C(9A) 106.1(8) 1_555 1_555 1_555 1_555 yes
C(7A) Ti(2) C(8B) C(7B) -23.0(6) 1_555 1_555 1_555 1_555 yes
C(7A) Ti(2) C(8B) C(9B) 93.1(7) 1_555 1_555 1_555 1_555 yes
C(7A) Ti(2) C(9B) C(8A) -41.4(4) 1_555 1_555 1_555 1_555 yes
C(7A) Ti(2) C(9B) C(9A) -84(1) 1_555 1_555 1_555 1_555 yes
C(7A) Ti(2) C(9B) C(10A) 81.8(9) 1_555 1_555 1_555 1_555 yes
C(7A) Ti(2) C(9B) C(8B) -60.5(6) 1_555 1_555 1_555 1_555 yes
C(7A) Ti(2) C(9B) C(10B) 54.8(8) 1_555 1_555 1_555 1_555 yes
C(7A) Ti(2) C(10B) C(9A) -86.0(7) 1_555 1_555 1_555 1_555 yes
C(7A) Ti(2) C(10B) C(10A) -131(1) 1_555 1_555 1_555 1_555 yes
C(7A) Ti(2) C(10B) C(6B) 17.5(6) 1_555 1_555 1_555 1_555 yes
C(7A) Ti(2) C(10B) C(9B) -97(1) 1_555 1_555 1_555 1_555 yes
C(7A) C(6A) Ti(2) C(8A) 37.4(4) 1_555 1_555 1_555 1_555 yes
C(7A) C(6A) Ti(2) C(9A) 78.7(5) 1_555 1_555 1_555 1_555 yes
C(7A) C(6A) Ti(2) C(10A) 115.9(7) 1_555 1_555 1_555 1_555 yes
C(7A) C(6A) Ti(2) C(6B) -14.6(8) 1_555 1_555 1_555 1_555 yes
C(7A) C(6A) Ti(2) C(7B) 14.2(5) 1_555 1_555 1_555 1_555 yes
C(7A) C(6A) Ti(2) C(8B) 52.7(5) 1_555 1_555 1_555 1_555 yes
C(7A) C(6A) Ti(2) C(9B) 90.9(7) 1_555 1_555 1_555 1_555 yes
C(7A) C(6A) Ti(2) C(10B) 117(1) 1_555 1_555 1_555 1_555 yes
C(7A) C(6A) C(10A) C(9A) 0(1) 1_555 1_555 1_555 1_555 yes
C(7A) C(6A) C(10A) C(9B) 2(1) 1_555 1_555 1_555 1_555 yes
C(7A) C(6A) C(10A) C(10B) 129(14) 1_555 1_555 1_555 1_555 yes
C(7A) C(6A) C(6B) C(7B) 4(2) 1_555 1_555 1_555 1_555 yes
C(7A) C(6A) C(6B) C(10B) -4(5) 1_555 1_555 1_555 1_555 yes
C(7A) C(6A) C(10B) C(9A) -7(2) 1_555 1_555 1_555 1_555 yes
C(7A) C(6A) C(10B) C(10A) -52(15) 1_555 1_555 1_555 1_555 yes
C(7A) C(6A) C(10B) C(6B) 1(1) 1_555 1_555 1_555 1_555 yes
C(7A) C(6A) C(10B) C(9B) -9(3) 1_555 1_555 1_555 1_555 yes
C(7A) C(8A) Ti(2) C(9A) -115.6(6) 1_555 1_555 1_555 1_555 yes
C(7A) C(8A) Ti(2) C(10A) -78.4(5) 1_555 1_555 1_555 1_555 yes
C(7A) C(8A) Ti(2) C(6B) -13.7(6) 1_555 1_555 1_555 1_555 yes
C(7A) C(8A) Ti(2) C(7B) 30.1(9) 1_555 1_555 1_555 1_555 yes
C(7A) C(8A) Ti(2) C(8B) -147(1) 1_555 1_555 1_555 1_555 yes
C(7A) C(8A) Ti(2) C(9B) -100.1(6) 1_555 1_555 1_555 1_555 yes
C(7A) C(8A) Ti(2) C(10B) -57.0(5) 1_555 1_555 1_555 1_555 yes
C(7A) C(8A) C(9A) C(10A) 0(1) 1_555 1_555 1_555 1_555 yes
C(7A) C(8A) C(9A) C(8B) 171(3) 1_555 1_555 1_555 1_555 yes
C(7A) C(8A) C(9A) C(9B) -3(2) 1_555 1_555 1_555 1_555 yes
C(7A) C(8A) C(9A) C(10B) -1.8(9) 1_555 1_555 1_555 1_555 yes
C(7A) C(8A) C(7B) C(6B) -3(1) 1_555 1_555 1_555 1_555 yes
C(7A) C(8A) C(7B) C(8B) -59(8) 1_555 1_555 1_555 1_555 yes
C(7A) C(8A) C(8B) C(9A) -13(4) 1_555 1_555 1_555 1_555 yes
C(7A) C(8A) C(8B) C(7B) 44(7) 1_555 1_555 1_555 1_555 yes
C(7A) C(8A) C(8B) C(9B) -11(3) 1_555 1_555 1_555 1_555 yes
C(7A) C(8A) C(9B) C(9A) 176(2) 1_555 1_555 1_555 1_555 yes
C(7A) C(8A) C(9B) C(10A) 2(1) 1_555 1_555 1_555 1_555 yes
C(7A) C(8A) C(9B) C(8B) 172(2) 1_555 1_555 1_555 1_555 yes
C(7A) C(8A) C(9B) C(10B) -1(1) 1_555 1_555 1_555 1_555 yes
C(7A) C(6B) Ti(2) C(8A) 32(1) 1_555 1_555 1_555 1_555 yes
C(7A) C(6B) Ti(2) C(9A) 71(1) 1_555 1_555 1_555 1_555 yes
C(7A) C(6B) Ti(2) C(10A) 111(1) 1_555 1_555 1_555 1_555 yes
C(7A) C(6B) Ti(2) C(7B) 7(1) 1_555 1_555 1_555 1_555 yes
C(7A) C(6B) Ti(2) C(8B) 44(1) 1_555 1_555 1_555 1_555 yes
C(7A) C(6B) Ti(2) C(9B) 85(1) 1_555 1_555 1_555 1_555 yes
C(7A) C(6B) Ti(2) C(10B) 123(1) 1_555 1_555 1_555 1_555 yes
C(7A) C(6B) C(6A) C(10A) -1(4) 1_555 1_555 1_555 1_555 yes
C(7A) C(6B) C(6A) C(10B) 4(5) 1_555 1_555 1_555 1_555 yes
C(7A) C(6B) C(7B) C(8A) 156(7) 1_555 1_555 1_555 1_555 yes
C(7A) C(6B) C(7B) C(8B) 160(7) 1_555 1_555 1_555 1_555 yes
C(7A) C(6B) C(10B) C(9A) -4(2) 1_555 1_555 1_555 1_555 yes
C(7A) C(6B) C(10B) C(10A) -12(4) 1_555 1_555 1_555 1_555 yes
C(7A) C(6B) C(10B) C(9B) -4(2) 1_555 1_555 1_555 1_555 yes
C(7A) C(7B) Ti(2) C(8A) -123(1) 1_555 1_555 1_555 1_555 yes
C(7A) C(7B) Ti(2) C(9A) -99.2(9) 1_555 1_555 1_555 1_555 yes
C(7A) C(7B) Ti(2) C(10A) -61.7(8) 1_555 1_555 1_555 1_555 yes
C(7A) C(7B) Ti(2) C(6B) -5.9(8) 1_555 1_555 1_555 1_555 yes
C(7A) C(7B) Ti(2) C(8B) -122(1) 1_555 1_555 1_555 1_555 yes
C(7A) C(7B) Ti(2) C(9B) -84.9(9) 1_555 1_555 1_555 1_555 yes
C(7A) C(7B) Ti(2) C(10B) -43.3(8) 1_555 1_555 1_555 1_555 yes
C(7A) C(7B) C(8A) C(9A) 14(3) 1_555 1_555 1_555 1_555 yes
C(7A) C(7B) C(8A) C(8B) 59(8) 1_555 1_555 1_555 1_555 yes
C(7A) C(7B) C(8A) C(9B) 10(3) 1_555 1_555 1_555 1_555 yes
C(7A) C(7B) C(6B) C(10B) -160(7) 1_555 1_555 1_555 1_555 yes
C(7A) C(7B) C(8B) C(8A) -123(8) 1_555 1_555 1_555 1_555 yes
C(7A) C(7B) C(8B) C(9A) 3(2) 1_555 1_555 1_555 1_555 yes
C(7A) C(7B) C(8B) C(9B) 2(2) 1_555 1_555 1_555 1_555 yes
C(7A) C(10B) Ti(2) C(8A) 43.0(5) 1_555 1_555 1_555 1_555 yes
C(7A) C(10B) Ti(2) C(9A) 86.0(7) 1_555 1_555 1_555 1_555 yes
C(7A) C(10B) Ti(2) C(10A) 131(1) 1_555 1_555 1_555 1_555 yes
C(7A) C(10B) Ti(2) C(6B) -17.5(6) 1_555 1_555 1_555 1_555 yes
C(7A) C(10B) Ti(2) C(7B) 19.5(5) 1_555 1_555 1_555 1_555 yes
C(7A) C(10B) Ti(2) C(8B) 60.4(6) 1_555 1_555 1_555 1_555 yes
C(7A) C(10B) Ti(2) C(9B) 97(1) 1_555 1_555 1_555 1_555 yes
C(7A) C(10B) C(6A) C(10A) 52(15) 1_555 1_555 1_555 1_555 yes
C(7A) C(10B) C(6A) C(6B) -1(1) 1_555 1_555 1_555 1_555 yes
C(7A) C(10B) C(9A) C(8A) 1.4(7) 1_555 1_555 1_555 1_555 yes
C(7A) C(10B) C(9A) C(10A) -173(2) 1_555 1_555 1_555 1_555 yes
C(7A) C(10B) C(9A) C(8B) -1(1) 1_555 1_555 1_555 1_555 yes
C(7A) C(10B) C(9A) C(9B) 178(3) 1_555 1_555 1_555 1_555 yes
C(7A) C(10B) C(10A) C(9A) 7(2) 1_555 1_555 1_555 1_555 yes
C(7A) C(10B) C(10A) C(9B) 10(2) 1_555 1_555 1_555 1_555 yes
C(7A) C(10B) C(6B) C(7B) 4(1) 1_555 1_555 1_555 1_555 yes
C(7A) C(10B) C(9B) C(8A) 0.8(8) 1_555 1_555 1_555 1_555 yes
C(7A) C(10B) C(9B) C(9A) -1(3) 1_555 1_555 1_555 1_555 yes
C(7A) C(10B) C(9B) C(10A) -171(2) 1_555 1_555 1_555 1_555 yes
C(7A) C(10B) C(9B) C(8B) -1(1) 1_555 1_555 1_555 1_555 yes
C(8A) Ti(2) C(6A) C(10A) -78.4(6) 1_555 1_555 1_555 1_555 yes
C(8A) Ti(2) C(6A) C(6B) 52.0(8) 1_555 1_555 1_555 1_555 yes
C(8A) Ti(2) C(6A) C(10B) -80(1) 1_555 1_555 1_555 1_555 yes
C(8A) Ti(2) C(7A) C(6B) -137(1) 1_555 1_555 1_555 1_555 yes
C(8A) Ti(2) C(7A) C(7B) 29.7(9) 1_555 1_555 1_555 1_555 yes
C(8A) Ti(2) C(7A) C(10B) -94.5(6) 1_555 1_555 1_555 1_555 yes
C(8A) Ti(2) C(9A) C(10A) 115.8(6) 1_555 1_555 1_555 1_555 yes
C(8A) Ti(2) C(9A) C(8B) -19.8(7) 1_555 1_555 1_555 1_555 yes
C(8A) Ti(2) C(9A) C(9B) 124(1) 1_555 1_555 1_555 1_555 yes
C(8A) Ti(2) C(9A) C(10B) 93.1(7) 1_555 1_555 1_555 1_555 yes
C(8A) Ti(2) C(10A) C(9A) -37.3(4) 1_555 1_555 1_555 1_555 yes
C(8A) Ti(2) C(10A) C(9B) -42.7(10) 1_555 1_555 1_555 1_555 yes
C(8A) Ti(2) C(10A) C(10B) 80(1) 1_555 1_555 1_555 1_555 yes
C(8A) Ti(2) C(6B) C(7B) 24.4(6) 1_555 1_555 1_555 1_555 yes
C(8A) Ti(2) C(6B) C(10B) -91.4(8) 1_555 1_555 1_555 1_555 yes
C(8A) Ti(2) C(7B) C(6B) -117(1) 1_555 1_555 1_555 1_555 yes
C(8A) Ti(2) C(7B) C(8B) -1.0(8) 1_555 1_555 1_555 1_555 yes
C(8A) Ti(2) C(8B) C(9A) 130(1) 1_555 1_555 1_555 1_555 yes
C(8A) Ti(2) C(8B) C(7B) 1(1) 1_555 1_555 1_555 1_555 yes
C(8A) Ti(2) C(8B) C(9B) 117(1) 1_555 1_555 1_555 1_555 yes
C(8A) Ti(2) C(9B) C(9A) -43(1) 1_555 1_555 1_555 1_555 yes
C(8A) Ti(2) C(9B) C(10A) 123(1) 1_555 1_555 1_555 1_555 yes
C(8A) Ti(2) C(9B) C(8B) -19.1(5) 1_555 1_555 1_555 1_555 yes
C(8A) Ti(2) C(9B) C(10B) 96.2(9) 1_555 1_555 1_555 1_555 yes
C(8A) Ti(2) C(10B) C(9A) -43.0(5) 1_555 1_555 1_555 1_555 yes
C(8A) Ti(2) C(10B) C(10A) -88(1) 1_555 1_555 1_555 1_555 yes
C(8A) Ti(2) C(10B) C(6B) 60.5(8) 1_555 1_555 1_555 1_555 yes
C(8A) Ti(2) C(10B) C(9B) -54.7(8) 1_555 1_555 1_555 1_555 yes
C(8A) C(7A) Ti(2) C(9A) 37.4(4) 1_555 1_555 1_555 1_555 yes
C(8A) C(7A) Ti(2) C(10A) 78.5(5) 1_555 1_555 1_555 1_555 yes
C(8A) C(7A) Ti(2) C(6B) 137(1) 1_555 1_555 1_555 1_555 yes
C(8A) C(7A) Ti(2) C(7B) -29.7(9) 1_555 1_555 1_555 1_555 yes
C(8A) C(7A) Ti(2) C(8B) 10.5(6) 1_555 1_555 1_555 1_555 yes
C(8A) C(7A) Ti(2) C(9B) 52.5(6) 1_555 1_555 1_555 1_555 yes
C(8A) C(7A) Ti(2) C(10B) 94.5(6) 1_555 1_555 1_555 1_555 yes
C(8A) C(7A) C(6A) C(10A) 0(1) 1_555 1_555 1_555 1_555 yes
C(8A) C(7A) C(6A) C(6B) -178(3) 1_555 1_555 1_555 1_555 yes
C(8A) C(7A) C(6A) C(10B) 5(2) 1_555 1_555 1_555 1_555 yes
C(8A) C(7A) C(6B) C(7B) -16(5) 1_555 1_555 1_555 1_555 yes
C(8A) C(7A) C(6B) C(10B) 3(3) 1_555 1_555 1_555 1_555 yes
C(8A) C(7A) C(7B) C(6B) 25(7) 1_555 1_555 1_555 1_555 yes
C(8A) C(7A) C(7B) C(8B) 5(1) 1_555 1_555 1_555 1_555 yes
C(8A) C(7A) C(10B) C(9A) -1.4(7) 1_555 1_555 1_555 1_555 yes
C(8A) C(7A) C(10B) C(10A) -6(2) 1_555 1_555 1_555 1_555 yes
C(8A) C(7A) C(10B) C(6B) -177(2) 1_555 1_555 1_555 1_555 yes
C(8A) C(7A) C(10B) C(9B) -1(1) 1_555 1_555 1_555 1_555 yes
C(8A) C(9A) Ti(2) C(10A) -115.8(6) 1_555 1_555 1_555 1_555 yes
C(8A) C(9A) Ti(2) C(6B) -53.9(5) 1_555 1_555 1_555 1_555 yes
C(8A) C(9A) Ti(2) C(7B) -13.9(5) 1_555 1_555 1_555 1_555 yes
C(8A) C(9A) Ti(2) C(8B) 19.8(7) 1_555 1_555 1_555 1_555 yes
C(8A) C(9A) Ti(2) C(9B) -124(1) 1_555 1_555 1_555 1_555 yes
C(8A) C(9A) Ti(2) C(10B) -93.1(7) 1_555 1_555 1_555 1_555 yes
C(8A) C(9A) C(10A) C(9B) -163(8) 1_555 1_555 1_555 1_555 yes
C(8A) C(9A) C(10A) C(10B) -4(1) 1_555 1_555 1_555 1_555 yes
C(8A) C(9A) C(8B) C(7B) -7(1) 1_555 1_555 1_555 1_555 yes
C(8A) C(9A) C(8B) C(9B) -6(5) 1_555 1_555 1_555 1_555 yes
C(8A) C(9A) C(9B) C(10A) 18(9) 1_555 1_555 1_555 1_555 yes
C(8A) C(9A) C(9B) C(8B) 2(2) 1_555 1_555 1_555 1_555 yes
C(8A) C(9A) C(9B) C(10B) 3(3) 1_555 1_555 1_555 1_555 yes
C(8A) C(9A) C(10B) C(10A) 175(1) 1_555 1_555 1_555 1_555 yes
C(8A) C(9A) C(10B) C(6B) 2(1) 1_555 1_555 1_555 1_555 yes
C(8A) C(9A) C(10B) C(9B) -176(3) 1_555 1_555 1_555 1_555 yes
C(8A) C(7B) Ti(2) C(9A) 24.0(8) 1_555 1_555 1_555 1_555 yes
C(8A) C(7B) Ti(2) C(10A) 61.5(9) 1_555 1_555 1_555 1_555 yes
C(8A) C(7B) Ti(2) C(6B) 117(1) 1_555 1_555 1_555 1_555 yes
C(8A) C(7B) Ti(2) C(8B) 1.0(8) 1_555 1_555 1_555 1_555 yes
C(8A) C(7B) Ti(2) C(9B) 38.2(9) 1_555 1_555 1_555 1_555 yes
C(8A) C(7B) Ti(2) C(10B) 79.9(9) 1_555 1_555 1_555 1_555 yes
C(8A) C(7B) C(7A) C(6B) -25(7) 1_555 1_555 1_555 1_555 yes
C(8A) C(7B) C(7A) C(10B) -9(2) 1_555 1_555 1_555 1_555 yes
C(8A) C(7B) C(6B) C(10B) -4(2) 1_555 1_555 1_555 1_555 yes
C(8A) C(7B) C(8B) C(9A) 126(8) 1_555 1_555 1_555 1_555 yes
C(8A) C(7B) C(8B) C(9B) 126(8) 1_555 1_555 1_555 1_555 yes
C(8A) C(8B) Ti(2) C(9A) -130(1) 1_555 1_555 1_555 1_555 yes
C(8A) C(8B) Ti(2) C(10A) -100(1) 1_555 1_555 1_555 1_555 yes
C(8A) C(8B) Ti(2) C(6B) -38(1) 1_555 1_555 1_555 1_555 yes
C(8A) C(8B) Ti(2) C(7B) -1(1) 1_555 1_555 1_555 1_555 yes
C(8A) C(8B) Ti(2) C(9B) -117(1) 1_555 1_555 1_555 1_555 yes
C(8A) C(8B) Ti(2) C(10B) -79(1) 1_555 1_555 1_555 1_555 yes
C(8A) C(8B) C(9A) C(10A) 10(3) 1_555 1_555 1_555 1_555 yes
C(8A) C(8B) C(9A) C(9B) 6(5) 1_555 1_555 1_555 1_555 yes
C(8A) C(8B) C(9A) C(10B) 7(3) 1_555 1_555 1_555 1_555 yes
C(8A) C(8B) C(7B) C(6B) -126(8) 1_555 1_555 1_555 1_555 yes
C(8A) C(8B) C(9B) C(9A) -174(4) 1_555 1_555 1_555 1_555 yes
C(8A) C(8B) C(9B) C(10A) 12(3) 1_555 1_555 1_555 1_555 yes
C(8A) C(8B) C(9B) C(10B) 6(2) 1_555 1_555 1_555 1_555 yes
C(8A) C(9B) Ti(2) C(9A) 43(1) 1_555 1_555 1_555 1_555 yes
C(8A) C(9B) Ti(2) C(10A) -123(1) 1_555 1_555 1_555 1_555 yes
C(8A) C(9B) Ti(2) C(6B) -58.7(5) 1_555 1_555 1_555 1_555 yes
C(8A) C(9B) Ti(2) C(7B) -17.7(5) 1_555 1_555 1_555 1_555 yes
C(8A) C(9B) Ti(2) C(8B) 19.1(5) 1_555 1_555 1_555 1_555 yes
C(8A) C(9B) Ti(2) C(10B) -96.2(9) 1_555 1_555 1_555 1_555 yes
C(8A) C(9B) C(9A) C(10A) -18(9) 1_555 1_555 1_555 1_555 yes
C(8A) C(9B) C(9A) C(8B) -2(2) 1_555 1_555 1_555 1_555 yes
C(8A) C(9B) C(9A) C(10B) -3(3) 1_555 1_555 1_555 1_555 yes
C(8A) C(9B) C(10A) C(9A) 14(7) 1_555 1_555 1_555 1_555 yes
C(8A) C(9B) C(10A) C(10B) -8(2) 1_555 1_555 1_555 1_555 yes
C(8A) C(9B) C(8B) C(9A) 174(4) 1_555 1_555 1_555 1_555 yes
C(8A) C(9B) C(8B) C(7B) -6(1) 1_555 1_555 1_555 1_555 yes
C(8A) C(9B) C(10B) C(9A) 2(2) 1_555 1_555 1_555 1_555 yes
C(8A) C(9B) C(10B) C(10A) 172(2) 1_555 1_555 1_555 1_555 yes
C(8A) C(9B) C(10B) C(6B) 2(1) 1_555 1_555 1_555 1_555 yes
C(9A) Ti(2) C(6A) C(10A) -37.2(6) 1_555 1_555 1_555 1_555 yes
C(9A) Ti(2) C(6A) C(6B) 93.3(9) 1_555 1_555 1_555 1_555 yes
C(9A) Ti(2) C(6A) C(10B) -38(1) 1_555 1_555 1_555 1_555 yes
C(9A) Ti(2) C(7A) C(6B) -99(1) 1_555 1_555 1_555 1_555 yes
C(9A) Ti(2) C(7A) C(7B) 67.0(9) 1_555 1_555 1_555 1_555 yes
C(9A) Ti(2) C(7A) C(10B) -57.1(5) 1_555 1_555 1_555 1_555 yes
C(9A) Ti(2) C(8A) C(7B) -145(1) 1_555 1_555 1_555 1_555 yes
C(9A) Ti(2) C(8A) C(8B) 32(1) 1_555 1_555 1_555 1_555 yes
C(9A) Ti(2) C(8A) C(9B) -15.4(5) 1_555 1_555 1_555 1_555 yes
C(9A) Ti(2) C(10A) C(9B) -5.3(9) 1_555 1_555 1_555 1_555 yes
C(9A) Ti(2) C(10A) C(10B) 117(1) 1_555 1_555 1_555 1_555 yes
C(9A) Ti(2) C(6B) C(7B) 63.8(6) 1_555 1_555 1_555 1_555 yes
C(9A) Ti(2) C(6B) C(10B) -52.1(8) 1_555 1_555 1_555 1_555 yes
C(9A) Ti(2) C(7B) C(6B) -93.3(7) 1_555 1_555 1_555 1_555 yes
C(9A) Ti(2) C(7B) C(8B) 23.0(6) 1_555 1_555 1_555 1_555 yes
C(9A) Ti(2) C(8B) C(7B) -129(1) 1_555 1_555 1_555 1_555 yes
C(9A) Ti(2) C(8B) C(9B) -13.1(6) 1_555 1_555 1_555 1_555 yes
C(9A) Ti(2) C(9B) C(10A) 166(2) 1_555 1_555 1_555 1_555 yes
C(9A) Ti(2) C(9B) C(8B) 23(1) 1_555 1_555 1_555 1_555 yes
C(9A) Ti(2) C(9B) C(10B) 139(1) 1_555 1_555 1_555 1_555 yes
C(9A) Ti(2) C(10B) C(10A) -45(1) 1_555 1_555 1_555 1_555 yes
C(9A) Ti(2) C(10B) C(6B) 103(1) 1_555 1_555 1_555 1_555 yes
C(9A) Ti(2) C(10B) C(9B) -11.7(7) 1_555 1_555 1_555 1_555 yes
C(9A) C(8A) Ti(2) C(10A) 37.2(4) 1_555 1_555 1_555 1_555 yes
C(9A) C(8A) Ti(2) C(6B) 101.8(6) 1_555 1_555 1_555 1_555 yes
C(9A) C(8A) Ti(2) C(7B) 145(1) 1_555 1_555 1_555 1_555 yes
C(9A) C(8A) Ti(2) C(8B) -32(1) 1_555 1_555 1_555 1_555 yes
C(9A) C(8A) Ti(2) C(9B) 15.4(5) 1_555 1_555 1_555 1_555 yes
C(9A) C(8A) Ti(2) C(10B) 58.6(5) 1_555 1_555 1_555 1_555 yes
C(9A) C(8A) C(7A) C(6B) 0(2) 1_555 1_555 1_555 1_555 yes
C(9A) C(8A) C(7A) C(7B) -169(2) 1_555 1_555 1_555 1_555 yes
C(9A) C(8A) C(7A) C(10B) 1.9(9) 1_555 1_555 1_555 1_555 yes
C(9A) C(8A) C(7B) C(6B) 10(2) 1_555 1_555 1_555 1_555 yes
C(9A) C(8A) C(7B) C(8B) -44(7) 1_555 1_555 1_555 1_555 yes
C(9A) C(8A) C(8B) C(7B) 57(9) 1_555 1_555 1_555 1_555 yes
C(9A) C(8A) C(8B) C(9B) 1(1) 1_555 1_555 1_555 1_555 yes
C(9A) C(8A) C(9B) C(10A) -173(3) 1_555 1_555 1_555 1_555 yes
C(9A) C(8A) C(9B) C(8B) -3(2) 1_555 1_555 1_555 1_555 yes
C(9A) C(8A) C(9B) C(10B) -177(2) 1_555 1_555 1_555 1_555 yes
C(9A) C(10A) Ti(2) C(6B) -94.8(7) 1_555 1_555 1_555 1_555 yes
C(9A) C(10A) Ti(2) C(7B) -57.8(6) 1_555 1_555 1_555 1_555 yes
C(9A) C(10A) Ti(2) C(8B) -20.3(5) 1_555 1_555 1_555 1_555 yes
C(9A) C(10A) Ti(2) C(9B) 5.3(9) 1_555 1_555 1_555 1_555 yes
C(9A) C(10A) Ti(2) C(10B) -117(1) 1_555 1_555 1_555 1_555 yes
C(9A) C(10A) C(6A) C(6B) 0(1) 1_555 1_555 1_555 1_555 yes
C(9A) C(10A) C(6A) C(10B) -129(15) 1_555 1_555 1_555 1_555 yes
C(9A) C(10A) C(9B) C(8B) 9(6) 1_555 1_555 1_555 1_555 yes
C(9A) C(10A) C(9B) C(10B) 22(8) 1_555 1_555 1_555 1_555 yes
C(9A) C(10A) C(10B) C(6B) 11(3) 1_555 1_555 1_555 1_555 yes
C(9A) C(10A) C(10B) C(9B) -2(1) 1_555 1_555 1_555 1_555 yes
C(9A) C(8B) Ti(2) C(10A) 29.6(6) 1_555 1_555 1_555 1_555 yes
C(9A) C(8B) Ti(2) C(6B) 92.2(8) 1_555 1_555 1_555 1_555 yes
C(9A) C(8B) Ti(2) C(7B) 129(1) 1_555 1_555 1_555 1_555 yes
C(9A) C(8B) Ti(2) C(9B) 13.1(6) 1_555 1_555 1_555 1_555 yes
C(9A) C(8B) Ti(2) C(10B) 50.8(7) 1_555 1_555 1_555 1_555 yes
C(9A) C(8B) C(8A) C(7B) -57(9) 1_555 1_555 1_555 1_555 yes
C(9A) C(8B) C(8A) C(9B) -1(1) 1_555 1_555 1_555 1_555 yes
C(9A) C(8B) C(7B) C(6B) 0(2) 1_555 1_555 1_555 1_555 yes
C(9A) C(8B) C(9B) C(10A) -172(4) 1_555 1_555 1_555 1_555 yes
C(9A) C(8B) C(9B) C(10B) -179(4) 1_555 1_555 1_555 1_555 yes
C(9A) C(9B) Ti(2) C(10A) -166(2) 1_555 1_555 1_555 1_555 yes
C(9A) C(9B) Ti(2) C(6B) -101(1) 1_555 1_555 1_555 1_555 yes
C(9A) C(9B) Ti(2) C(7B) -60(1) 1_555 1_555 1_555 1_555 yes
C(9A) C(9B) Ti(2) C(8B) -23(1) 1_555 1_555 1_555 1_555 yes
C(9A) C(9B) Ti(2) C(10B) -139(1) 1_555 1_555 1_555 1_555 yes
C(9A) C(9B) C(8A) C(7B) 170(2) 1_555 1_555 1_555 1_555 yes
C(9A) C(9B) C(8A) C(8B) 3(2) 1_555 1_555 1_555 1_555 yes
C(9A) C(9B) C(10A) C(10B) -22(8) 1_555 1_555 1_555 1_555 yes
C(9A) C(9B) C(8B) C(7B) 179(3) 1_555 1_555 1_555 1_555 yes
C(9A) C(9B) C(10B) C(10A) 169(4) 1_555 1_555 1_555 1_555 yes
C(9A) C(9B) C(10B) C(6B) 0(3) 1_555 1_555 1_555 1_555 yes
C(9A) C(10B) Ti(2) C(10A) 45(1) 1_555 1_555 1_555 1_555 yes
C(9A) C(10B) Ti(2) C(6B) -103(1) 1_555 1_555 1_555 1_555 yes
C(9A) C(10B) Ti(2) C(7B) -66.5(6) 1_555 1_555 1_555 1_555 yes
C(9A) C(10B) Ti(2) C(8B) -25.7(5) 1_555 1_555 1_555 1_555 yes
C(9A) C(10B) Ti(2) C(9B) 11.7(7) 1_555 1_555 1_555 1_555 yes
C(9A) C(10B) C(6A) C(10A) 44(13) 1_555 1_555 1_555 1_555 yes
C(9A) C(10B) C(6A) C(6B) -9(3) 1_555 1_555 1_555 1_555 yes
C(9A) C(10B) C(7A) C(6B) 175(2) 1_555 1_555 1_555 1_555 yes
C(9A) C(10B) C(7A) C(7B) 3(1) 1_555 1_555 1_555 1_555 yes
C(9A) C(10B) C(10A) C(9B) 2(1) 1_555 1_555 1_555 1_555 yes
C(9A) C(10B) C(6B) C(7B) 0(1) 1_555 1_555 1_555 1_555 yes
C(9A) C(10B) C(9B) C(10A) -169(4) 1_555 1_555 1_555 1_555 yes
C(9A) C(10B) C(9B) C(8B) 0(2) 1_555 1_555 1_555 1_555 yes
C(10A) Ti(2) C(6A) C(6B) 130(1) 1_555 1_555 1_555 1_555 yes
C(10A) Ti(2) C(6A) C(10B) -1(1) 1_555 1_555 1_555 1_555 yes
C(10A) Ti(2) C(7A) C(6B) -58(1) 1_555 1_555 1_555 1_555 yes
C(10A) Ti(2) C(7A) C(7B) 108.2(10) 1_555 1_555 1_555 1_555 yes
C(10A) Ti(2) C(7A) C(10B) -16.0(5) 1_555 1_555 1_555 1_555 yes
C(10A) Ti(2) C(8A) C(7B) -108.5(10) 1_555 1_555 1_555 1_555 yes
C(10A) Ti(2) C(8A) C(8B) 69(1) 1_555 1_555 1_555 1_555 yes
C(10A) Ti(2) C(8A) C(9B) 21.7(4) 1_555 1_555 1_555 1_555 yes
C(10A) Ti(2) C(9A) C(8B) -135.5(9) 1_555 1_555 1_555 1_555 yes
C(10A) Ti(2) C(9A) C(9B) 9(1) 1_555 1_555 1_555 1_555 yes
C(10A) Ti(2) C(9A) C(10B) -22.7(7) 1_555 1_555 1_555 1_555 yes
C(10A) Ti(2) C(6B) C(7B) 103.8(8) 1_555 1_555 1_555 1_555 yes
C(10A) Ti(2) C(6B) C(10B) -12.0(7) 1_555 1_555 1_555 1_555 yes
C(10A) Ti(2) C(7B) C(6B) -55.8(7) 1_555 1_555 1_555 1_555 yes
C(10A) Ti(2) C(7B) C(8B) 60.5(7) 1_555 1_555 1_555 1_555 yes
C(10A) Ti(2) C(8B) C(7B) -99.5(7) 1_555 1_555 1_555 1_555 yes
C(10A) Ti(2) C(8B) C(9B) 16.5(5) 1_555 1_555 1_555 1_555 yes
C(10A) Ti(2) C(9B) C(8B) -142(1) 1_555 1_555 1_555 1_555 yes
C(10A) Ti(2) C(9B) C(10B) -27.0(10) 1_555 1_555 1_555 1_555 yes
C(10A) Ti(2) C(10B) C(6B) 148(2) 1_555 1_555 1_555 1_555 yes
C(10A) Ti(2) C(10B) C(9B) 33(1) 1_555 1_555 1_555 1_555 yes
C(10A) C(6A) Ti(2) C(6B) -130(1) 1_555 1_555 1_555 1_555 yes
C(10A) C(6A) Ti(2) C(7B) -101.6(7) 1_555 1_555 1_555 1_555 yes
C(10A) C(6A) Ti(2) C(8B) -63.2(6) 1_555 1_555 1_555 1_555 yes
C(10A) C(6A) Ti(2) C(9B) -25.0(7) 1_555 1_555 1_555 1_555 yes
C(10A) C(6A) Ti(2) C(10B) 1(1) 1_555 1_555 1_555 1_555 yes
C(10A) C(6A) C(7A) C(6B) 178(3) 1_555 1_555 1_555 1_555 yes
C(10A) C(6A) C(7A) C(7B) 7(2) 1_555 1_555 1_555 1_555 yes
C(10A) C(6A) C(7A) C(10B) -5(1) 1_555 1_555 1_555 1_555 yes
C(10A) C(6A) C(6B) C(7B) 2(2) 1_555 1_555 1_555 1_555 yes
C(10A) C(6A) C(6B) C(10B) -6(1) 1_555 1_555 1_555 1_555 yes
C(10A) C(6A) C(10B) C(6B) 53(15) 1_555 1_555 1_555 1_555 yes
C(10A) C(6A) C(10B) C(9B) 43(12) 1_555 1_555 1_555 1_555 yes
C(10A) C(9A) Ti(2) C(6B) 61.9(6) 1_555 1_555 1_555 1_555 yes
C(10A) C(9A) Ti(2) C(7B) 101.8(6) 1_555 1_555 1_555 1_555 yes
C(10A) C(9A) Ti(2) C(8B) 135.5(9) 1_555 1_555 1_555 1_555 yes
C(10A) C(9A) Ti(2) C(9B) -9(1) 1_555 1_555 1_555 1_555 yes
C(10A) C(9A) Ti(2) C(10B) 22.7(7) 1_555 1_555 1_555 1_555 yes
C(10A) C(9A) C(8A) C(7B) -7(2) 1_555 1_555 1_555 1_555 yes
C(10A) C(9A) C(8A) C(8B) -171(3) 1_555 1_555 1_555 1_555 yes
C(10A) C(9A) C(8A) C(9B) 3(2) 1_555 1_555 1_555 1_555 yes
C(10A) C(9A) C(8B) C(7B) 3(2) 1_555 1_555 1_555 1_555 yes
C(10A) C(9A) C(8B) C(9B) 4(2) 1_555 1_555 1_555 1_555 yes
C(10A) C(9A) C(9B) C(8B) -15(10) 1_555 1_555 1_555 1_555 yes
C(10A) C(9A) C(9B) C(10B) -14(5) 1_555 1_555 1_555 1_555 yes
C(10A) C(9A) C(10B) C(6B) -172(2) 1_555 1_555 1_555 1_555 yes
C(10A) C(9A) C(10B) C(9B) 7(3) 1_555 1_555 1_555 1_555 yes
C(10A) C(9B) Ti(2) C(6B) 64.5(9) 1_555 1_555 1_555 1_555 yes
C(10A) C(9B) Ti(2) C(7B) 105(1) 1_555 1_555 1_555 1_555 yes
C(10A) C(9B) Ti(2) C(8B) 142(1) 1_555 1_555 1_555 1_555 yes
C(10A) C(9B) Ti(2) C(10B) 27.0(10) 1_555 1_555 1_555 1_555 yes
C(10A) C(9B) C(8A) C(7B) -2(2) 1_555 1_555 1_555 1_555 yes
C(10A) C(9B) C(8A) C(8B) -170(2) 1_555 1_555 1_555 1_555 yes
C(10A) C(9B) C(9A) C(8B) 15(10) 1_555 1_555 1_555 1_555 yes
C(10A) C(9B) C(9A) C(10B) 14(5) 1_555 1_555 1_555 1_555 yes
C(10A) C(9B) C(8B) C(7B) 6(2) 1_555 1_555 1_555 1_555 yes
C(10A) C(9B) C(10B) C(6B) -170(2) 1_555 1_555 1_555 1_555 yes
C(10A) C(10B) Ti(2) C(6B) -148(2) 1_555 1_555 1_555 1_555 yes
C(10A) C(10B) Ti(2) C(7B) -111(1) 1_555 1_555 1_555 1_555 yes
C(10A) C(10B) Ti(2) C(8B) -70(1) 1_555 1_555 1_555 1_555 yes
C(10A) C(10B) Ti(2) C(9B) -33(1) 1_555 1_555 1_555 1_555 yes
C(10A) C(10B) C(6A) C(6B) -53(15) 1_555 1_555 1_555 1_555 yes
C(10A) C(10B) C(7A) C(6B) 170(3) 1_555 1_555 1_555 1_555 yes
C(10A) C(10B) C(7A) C(7B) -2(2) 1_555 1_555 1_555 1_555 yes
C(10A) C(10B) C(9A) C(8B) 172(1) 1_555 1_555 1_555 1_555 yes
C(10A) C(10B) C(9A) C(9B) -7(3) 1_555 1_555 1_555 1_555 yes
C(10A) C(10B) C(6B) C(7B) -8(3) 1_555 1_555 1_555 1_555 yes
C(10A) C(10B) C(9B) C(8B) 170(2) 1_555 1_555 1_555 1_555 yes
C(6B) Ti(2) C(6A) C(10B) -132(1) 1_555 1_555 1_555 1_555 yes
C(6B) Ti(2) C(7A) C(7B) 166(1) 1_555 1_555 1_555 1_555 yes
C(6B) Ti(2) C(7A) C(10B) 42(1) 1_555 1_555 1_555 1_555 yes
C(6B) Ti(2) C(8A) C(7B) -43.8(10) 1_555 1_555 1_555 1_555 yes
C(6B) Ti(2) C(8A) C(8B) 134(1) 1_555 1_555 1_555 1_555 yes
C(6B) Ti(2) C(8A) C(9B) 86.4(6) 1_555 1_555 1_555 1_555 yes
C(6B) Ti(2) C(9A) C(8B) -73.7(8) 1_555 1_555 1_555 1_555 yes
C(6B) Ti(2) C(9A) C(9B) 70(1) 1_555 1_555 1_555 1_555 yes
C(6B) Ti(2) C(9A) C(10B) 39.2(7) 1_555 1_555 1_555 1_555 yes
C(6B) Ti(2) C(10A) C(9B) -100(1) 1_555 1_555 1_555 1_555 yes
C(6B) Ti(2) C(10A) C(10B) 22(1) 1_555 1_555 1_555 1_555 yes
C(6B) Ti(2) C(7B) C(8B) 116.4(10) 1_555 1_555 1_555 1_555 yes
C(6B) Ti(2) C(8B) C(7B) -36.9(7) 1_555 1_555 1_555 1_555 yes
C(6B) Ti(2) C(8B) C(9B) 79.1(7) 1_555 1_555 1_555 1_555 yes
C(6B) Ti(2) C(9B) C(8B) -77.8(7) 1_555 1_555 1_555 1_555 yes
C(6B) Ti(2) C(9B) C(10B) 37.5(9) 1_555 1_555 1_555 1_555 yes
C(6B) Ti(2) C(10B) C(9B) -115(1) 1_555 1_555 1_555 1_555 yes
C(6B) C(6A) Ti(2) C(7B) 28.9(9) 1_555 1_555 1_555 1_555 yes
C(6B) C(6A) Ti(2) C(8B) 67.3(9) 1_555 1_555 1_555 1_555 yes
C(6B) C(6A) Ti(2) C(9B) 105(1) 1_555 1_555 1_555 1_555 yes
C(6B) C(6A) Ti(2) C(10B) 132(1) 1_555 1_555 1_555 1_555 yes
C(6B) C(6A) C(7A) C(7B) -170(4) 1_555 1_555 1_555 1_555 yes
C(6B) C(6A) C(7A) C(10B) 176(4) 1_555 1_555 1_555 1_555 yes
C(6B) C(6A) C(10A) C(9B) 2(2) 1_555 1_555 1_555 1_555 yes
C(6B) C(6A) C(10A) C(10B) 130(15) 1_555 1_555 1_555 1_555 yes
C(6B) C(6A) C(10B) C(9B) -10(4) 1_555 1_555 1_555 1_555 yes
C(6B) C(7A) Ti(2) C(7B) -166(1) 1_555 1_555 1_555 1_555 yes
C(6B) C(7A) Ti(2) C(8B) -126(1) 1_555 1_555 1_555 1_555 yes
C(6B) C(7A) Ti(2) C(9B) -84(1) 1_555 1_555 1_555 1_555 yes
C(6B) C(7A) Ti(2) C(10B) -42(1) 1_555 1_555 1_555 1_555 yes
C(6B) C(7A) C(6A) C(10B) -176(4) 1_555 1_555 1_555 1_555 yes
C(6B) C(7A) C(8A) C(7B) 169(3) 1_555 1_555 1_555 1_555 yes
C(6B) C(7A) C(8A) C(8B) 6(4) 1_555 1_555 1_555 1_555 yes
C(6B) C(7A) C(8A) C(9B) -1(2) 1_555 1_555 1_555 1_555 yes
C(6B) C(7A) C(7B) C(8B) -20(7) 1_555 1_555 1_555 1_555 yes
C(6B) C(7A) C(10B) C(9B) 176(2) 1_555 1_555 1_555 1_555 yes
C(6B) C(7B) Ti(2) C(8B) -116.4(10) 1_555 1_555 1_555 1_555 yes
C(6B) C(7B) Ti(2) C(9B) -79.1(7) 1_555 1_555 1_555 1_555 yes
C(6B) C(7B) Ti(2) C(10B) -37.4(7) 1_555 1_555 1_555 1_555 yes
C(6B) C(7B) C(7A) C(10B) 16(6) 1_555 1_555 1_555 1_555 yes
C(6B) C(7B) C(8A) C(8B) 55(8) 1_555 1_555 1_555 1_555 yes
C(6B) C(7B) C(8A) C(9B) 7(2) 1_555 1_555 1_555 1_555 yes
C(6B) C(7B) C(8B) C(9B) 0(1) 1_555 1_555 1_555 1_555 yes
C(6B) C(10B) Ti(2) C(7B) 37.0(7) 1_555 1_555 1_555 1_555 yes
C(6B) C(10B) Ti(2) C(8B) 77.8(9) 1_555 1_555 1_555 1_555 yes
C(6B) C(10B) Ti(2) C(9B) 115(1) 1_555 1_555 1_555 1_555 yes
C(6B) C(10B) C(7A) C(7B) -172(2) 1_555 1_555 1_555 1_555 yes
C(6B) C(10B) C(9A) C(8B) 0(1) 1_555 1_555 1_555 1_555 yes
C(6B) C(10B) C(9A) C(9B) 179(3) 1_555 1_555 1_555 1_555 yes
C(6B) C(10B) C(10A) C(9B) 14(4) 1_555 1_555 1_555 1_555 yes
C(6B) C(10B) C(9B) C(8B) 0(1) 1_555 1_555 1_555 1_555 yes
C(7B) Ti(2) C(6A) C(10B) -103(1) 1_555 1_555 1_555 1_555 yes
C(7B) Ti(2) C(7A) C(10B) -124(1) 1_555 1_555 1_555 1_555 yes
C(7B) Ti(2) C(8A) C(8B) 177(1) 1_555 1_555 1_555 1_555 yes
C(7B) Ti(2) C(8A) C(9B) 130(1) 1_555 1_555 1_555 1_555 yes
C(7B) Ti(2) C(9A) C(8B) -33.7(7) 1_555 1_555 1_555 1_555 yes
C(7B) Ti(2) C(9A) C(9B) 110(1) 1_555 1_555 1_555 1_555 yes
C(7B) Ti(2) C(9A) C(10B) 79.2(7) 1_555 1_555 1_555 1_555 yes
C(7B) Ti(2) C(10A) C(9B) -63(1) 1_555 1_555 1_555 1_555 yes
C(7B) Ti(2) C(10A) C(10B) 59(1) 1_555 1_555 1_555 1_555 yes
C(7B) Ti(2) C(6B) C(10B) -115(1) 1_555 1_555 1_555 1_555 yes
C(7B) Ti(2) C(8B) C(9B) 116.0(9) 1_555 1_555 1_555 1_555 yes
C(7B) Ti(2) C(9B) C(8B) -36.9(6) 1_555 1_555 1_555 1_555 yes
C(7B) Ti(2) C(9B) C(10B) 78.5(9) 1_555 1_555 1_555 1_555 yes
C(7B) Ti(2) C(10B) C(9B) -78.2(10) 1_555 1_555 1_555 1_555 yes
C(7B) C(7A) Ti(2) C(8B) 40.2(10) 1_555 1_555 1_555 1_555 yes
C(7B) C(7A) Ti(2) C(9B) 82.2(10) 1_555 1_555 1_555 1_555 yes
C(7B) C(7A) Ti(2) C(10B) 124(1) 1_555 1_555 1_555 1_555 yes
C(7B) C(7A) C(6A) C(10B) 12(3) 1_555 1_555 1_555 1_555 yes
C(7B) C(7A) C(8A) C(8B) -162(4) 1_555 1_555 1_555 1_555 yes
C(7B) C(7A) C(8A) C(9B) -170(2) 1_555 1_555 1_555 1_555 yes
C(7B) C(7A) C(6B) C(10B) 20(7) 1_555 1_555 1_555 1_555 yes
C(7B) C(7A) C(10B) C(9B) 3(1) 1_555 1_555 1_555 1_555 yes
C(7B) C(8A) Ti(2) C(8B) -177(1) 1_555 1_555 1_555 1_555 yes
C(7B) C(8A) Ti(2) C(9B) -130(1) 1_555 1_555 1_555 1_555 yes
C(7B) C(8A) Ti(2) C(10B) -87.1(10) 1_555 1_555 1_555 1_555 yes
C(7B) C(8A) C(7A) C(10B) 171(2) 1_555 1_555 1_555 1_555 yes
C(7B) C(8A) C(9A) C(8B) 163(4) 1_555 1_555 1_555 1_555 yes
C(7B) C(8A) C(9A) C(9B) -11(3) 1_555 1_555 1_555 1_555 yes
C(7B) C(8A) C(9A) C(10B) -9(2) 1_555 1_555 1_555 1_555 yes
C(7B) C(8A) C(8B) C(9B) -56(8) 1_555 1_555 1_555 1_555 yes
C(7B) C(8A) C(9B) C(8B) 167(3) 1_555 1_555 1_555 1_555 yes
C(7B) C(8A) C(9B) C(10B) -6(1) 1_555 1_555 1_555 1_555 yes
C(7B) C(6B) Ti(2) C(8B) 36.8(7) 1_555 1_555 1_555 1_555 yes
C(7B) C(6B) Ti(2) C(9B) 78.1(8) 1_555 1_555 1_555 1_555 yes
C(7B) C(6B) Ti(2) C(10B) 115(1) 1_555 1_555 1_555 1_555 yes
C(7B) C(6B) C(6A) C(10B) 9(3) 1_555 1_555 1_555 1_555 yes
C(7B) C(6B) C(7A) C(10B) -20(7) 1_555 1_555 1_555 1_555 yes
C(7B) C(6B) C(10B) C(9B) 0(1) 1_555 1_555 1_555 1_555 yes
C(7B) C(8B) Ti(2) C(9B) -116.0(9) 1_555 1_555 1_555 1_555 yes
C(7B) C(8B) Ti(2) C(10B) -78.3(7) 1_555 1_555 1_555 1_555 yes
C(7B) C(8B) C(8A) C(9B) 56(8) 1_555 1_555 1_555 1_555 yes
C(7B) C(8B) C(9A) C(9B) -1(4) 1_555 1_555 1_555 1_555 yes
C(7B) C(8B) C(9A) C(10B) 0(1) 1_555 1_555 1_555 1_555 yes
C(7B) C(8B) C(9B) C(10B) 0(1) 1_555 1_555 1_555 1_555 yes
C(8B) Ti(2) C(6A) C(10B) -64(1) 1_555 1_555 1_555 1_555 yes
C(8B) Ti(2) C(7A) C(10B) -84.0(7) 1_555 1_555 1_555 1_555 yes
C(8B) Ti(2) C(8A) C(9B) -47(1) 1_555 1_555 1_555 1_555 yes
C(8B) Ti(2) C(9A) C(9B) 144(1) 1_555 1_555 1_555 1_555 yes
C(8B) Ti(2) C(9A) C(10B) 112.9(9) 1_555 1_555 1_555 1_555 yes
C(8B) Ti(2) C(10A) C(9B) -25.6(10) 1_555 1_555 1_555 1_555 yes
C(8B) Ti(2) C(10A) C(10B) 97(1) 1_555 1_555 1_555 1_555 yes
C(8B) Ti(2) C(6B) C(10B) -79.0(9) 1_555 1_555 1_555 1_555 yes
C(8B) Ti(2) C(9B) C(10B) 115(1) 1_555 1_555 1_555 1_555 yes
C(8B) Ti(2) C(10B) C(9B) -37.4(8) 1_555 1_555 1_555 1_555 yes
C(8B) C(8A) Ti(2) C(9B) 47(1) 1_555 1_555 1_555 1_555 yes
C(8B) C(8A) Ti(2) C(10B) 90(1) 1_555 1_555 1_555 1_555 yes
C(8B) C(8A) C(7A) C(10B) 9(3) 1_555 1_555 1_555 1_555 yes
C(8B) C(8A) C(9A) C(9B) -175(3) 1_555 1_555 1_555 1_555 yes
C(8B) C(8A) C(9A) C(10B) -173(3) 1_555 1_555 1_555 1_555 yes
C(8B) C(8A) C(9B) C(10B) -173(2) 1_555 1_555 1_555 1_555 yes
C(8B) C(9A) Ti(2) C(9B) -144(1) 1_555 1_555 1_555 1_555 yes
C(8B) C(9A) Ti(2) C(10B) -112.9(9) 1_555 1_555 1_555 1_555 yes
C(8B) C(9A) C(8A) C(9B) 175(3) 1_555 1_555 1_555 1_555 yes
C(8B) C(9A) C(10A) C(9B) -167(8) 1_555 1_555 1_555 1_555 yes
C(8B) C(9A) C(10A) C(10B) -8(2) 1_555 1_555 1_555 1_555 yes
C(8B) C(9A) C(9B) C(10B) 1(5) 1_555 1_555 1_555 1_555 yes
C(8B) C(9A) C(10B) C(9B) -179(3) 1_555 1_555 1_555 1_555 yes
C(8B) C(7B) Ti(2) C(9B) 37.3(7) 1_555 1_555 1_555 1_555 yes
C(8B) C(7B) Ti(2) C(10B) 78.9(7) 1_555 1_555 1_555 1_555 yes
C(8B) C(7B) C(7A) C(10B) -4(2) 1_555 1_555 1_555 1_555 yes
C(8B) C(7B) C(8A) C(9B) -48(7) 1_555 1_555 1_555 1_555 yes
C(8B) C(7B) C(6B) C(10B) 0(1) 1_555 1_555 1_555 1_555 yes
C(8B) C(9B) Ti(2) C(10B) -115(1) 1_555 1_555 1_555 1_555 yes
C(8B) C(9B) C(9A) C(10B) -1(5) 1_555 1_555 1_555 1_555 yes
C(8B) C(9B) C(10A) C(10B) -12(3) 1_555 1_555 1_555 1_555 yes
C(9B) Ti(2) C(6A) C(10B) -26(1) 1_555 1_555 1_555 1_555 yes
C(9B) Ti(2) C(7A) C(10B) -42.0(6) 1_555 1_555 1_555 1_555 yes
C(9B) Ti(2) C(9A) C(10B) -31(1) 1_555 1_555 1_555 1_555 yes
C(9B) Ti(2) C(10A) C(10B) 122(2) 1_555 1_555 1_555 1_555 yes
C(9B) Ti(2) C(6B) C(10B) -37.7(8) 1_555 1_555 1_555 1_555 yes
C(9B) C(8A) Ti(2) C(10B) 43.2(5) 1_555 1_555 1_555 1_555 yes
C(9B) C(8A) C(7A) C(10B) 0.8(8) 1_555 1_555 1_555 1_555 yes
C(9B) C(8A) C(9A) C(10B) 2(2) 1_555 1_555 1_555 1_555 yes
C(9B) C(9A) Ti(2) C(10B) 31(1) 1_555 1_555 1_555 1_555 yes
C(9B) C(9A) C(10A) C(10B) 158(8) 1_555 1_555 1_555 1_555 yes
C(9B) C(10A) Ti(2) C(10B) -122(2) 1_555 1_555 1_555 1_555 yes
C(9B) C(10A) C(6A) C(10B) -127(15) 1_555 1_555 1_555 1_555 yes
C(9B) C(10A) C(9A) C(10B) -158(8) 1_555 1_555 1_555 1_555 yes
C(9B) C(8B) Ti(2) C(10B) 37.7(6) 1_555 1_555 1_555 1_555 yes
C(9B) C(8B) C(9A) C(10B) 0(3) 1_555 1_555 1_555 1_555 yes
